data_4320258
loop_
_publ_author_name
'Harald K\"ohnlein'
'Andreas Purath'
'Christoph Klemp'
'Elke Baum'
'Ingo Krossing'
'Gregor St\"osser'
'Hansgeorg Schn\"ockel'

_publ_contact_author
;
    Prof. Dr. H: Schn\"ockel
    Inst. f. Anorganische
    der Universit\"at Karlsruhe (TH)
    Engesserstr. Geb. 30.45
    76128 Karlsruhe
    GERMANY
;
_publ_contact_author_email hg@achpc9.chemie.uni-karlsruhe.de
_publ_contact_author_fax '(49) 721 608 4854'
_publ_contact_author_phone '(49) 721 608 2980'
_publ_section_title
;
 Synthesis and Characterization of an Al693- Cluster with 51 Naked Al
 Atoms: Analogies and Differences to the Previously Characterized Al772-
 Cluster
;
_journal_name_full 'Inorganic Chemistry'
_journal_page_first 4830
_journal_page_last 4838
_journal_paper_doi 10.1021/ic0104297
_journal_volume 40
_journal_year 2001
_chemical_formula_sum 'C117 H333 Al69 Li1.5 N18 O5 Si36'
_chemical_formula_weight 4956.28
_chemical_name_systematic
;
   ?
;
_space_group_IT_number 14
_symmetry_cell_setting monoclinic
_symmetry_space_group_name_Hall '-P 2ybc'
_symmetry_space_group_name_H-M 'P 1 21/c 1'
_atom_sites_solution_hydrogens geom
_atom_sites_solution_primary direct
_atom_sites_solution_secondary difmap
_audit_creation_method SHELXL-97
_cell_angle_alpha 90.00
_cell_angle_beta 107.328(7)
_cell_angle_gamma 90.00
_cell_formula_units_Z 4
_cell_length_a 28.6252(18)
_cell_length_b 28.4753(13)
_cell_length_c 43.545(2)
_cell_measurement_reflns_used 8000
_cell_measurement_temperature 200(2)
_cell_measurement_theta_max 24.25
_cell_measurement_theta_min 1.95
_cell_volume 33883(3)
_computing_cell_refinement 'STOE software'
_computing_data_collection 'STOE software'
_computing_data_reduction 'X-RED (STOE)'
_computing_structure_refinement 'SHELXL-97 (Sheldrick, 1997)'
_computing_structure_solution 'SHELXS-97 (Sheldrick, 1990)'
_diffrn_ambient_temperature 200(2)
_diffrn_measured_fraction_theta_full 0.966
_diffrn_measured_fraction_theta_max 0.966
_diffrn_measurement_device_type 'IPDS (STOE)'
_diffrn_measurement_method 'area detector'
_diffrn_radiation_monochromator graphite
_diffrn_radiation_source 'fine-focus sealed tube'
_diffrn_radiation_type MoK\a
_diffrn_radiation_wavelength 0.71073
_diffrn_reflns_av_R_equivalents 0.1048
_diffrn_reflns_av_sigmaI/netI 0.0637
_diffrn_reflns_limit_h_max 32
_diffrn_reflns_limit_h_min -32
_diffrn_reflns_limit_k_max 32
_diffrn_reflns_limit_k_min -32
_diffrn_reflns_limit_l_max 49
_diffrn_reflns_limit_l_min -49
_diffrn_reflns_number 215670
_diffrn_reflns_theta_full 24.16
_diffrn_reflns_theta_max 24.16
_diffrn_reflns_theta_min 1.63
_exptl_absorpt_coefficient_mu 0.343
_exptl_absorpt_correction_T_max 0.6486
_exptl_absorpt_correction_T_min 0.4167
_exptl_absorpt_correction_type numerical
_exptl_crystal_colour black
_exptl_crystal_density_diffrn 0.972
_exptl_crystal_density_method 'not measured'
_exptl_crystal_description brick
_exptl_crystal_F_000 10426
_exptl_crystal_size_max 0.5
_exptl_crystal_size_mid 0.5
_exptl_crystal_size_min 0.5
_refine_diff_density_max 1.907
_refine_diff_density_min -1.944
_refine_diff_density_rms 0.163
_refine_ls_extinction_method none
_refine_ls_goodness_of_fit_ref 2.680
_refine_ls_hydrogen_treatment mixed
_refine_ls_matrix_type full
_refine_ls_number_parameters 2098
_refine_ls_number_reflns 53561
_refine_ls_number_restraints 51
_refine_ls_restrained_S_all 2.680
_refine_ls_R_factor_all 0.1451
_refine_ls_R_factor_gt 0.1152
_refine_ls_shift/su_max 0.011
_refine_ls_shift/su_mean 0.000
_refine_ls_structure_factor_coef Fsqd
_refine_ls_weighting_details 'w=1/[\s^2^(Fo^2^)+(0.0500P)^2^+10.0000P] where P=(Fo^2^+2Fc^2^)/3'
_refine_ls_weighting_scheme calc
_refine_ls_wR_factor_gt 0.2800
_refine_ls_wR_factor_ref 0.2907
_reflns_number_gt 38383
_reflns_number_total 53561
_reflns_threshold_expression >2sigma(I)
_cod_data_source_file ic0104297_2.cif
_cod_data_source_block ck47
_cod_depositor_comments
;
The following automatic conversions were performed:

'_refine_ls_weighting_scheme' value 'calc
w=1/[\s^2^(Fo^2^)+(0.0500P)^2^+10.0000P] where P=(Fo^2^+2Fc^2^)/3'
was changed to 'calc'. New tag '_refine_ls_weighting_details' was
created. The value of the new tag was set to
'w=1/[\s^2^(Fo^2^)+(0.0500P)^2^+10.0000P] where P=(Fo^2^+2Fc^2^)/3'.

Automatic conversion script
Id: cif_fix_values 3143 2015-03-26 13:38:13Z robertas 
;
_cod_original_formula_sum 'C117 H333 Al69 Li1.50 N18 O5 Si36'
_cod_database_code 4320258

loop_
_symmetry_equiv_pos_as_xyz
'x, y, z'
'-x+1, y+1/2, -z+1/2'
'-x, -y, -z'
'x-1, -y-1/2, z-1/2'

loop_
_atom_site_label
_atom_site_type_symbol
_atom_site_fract_x
_atom_site_fract_y
_atom_site_fract_z
_atom_site_U_iso_or_equiv
_atom_site_adp_type
_atom_site_occupancy
_atom_site_calc_flag
_atom_site_refinement_flags
_atom_site_disorder_assembly
_atom_site_disorder_group
Al1 Al 0.26039(8) 0.26518(7) 0.32873(5) 0.0282(4) Uani 1 d . . .
Al2 Al 0.21289(8) 0.26468(7) 0.26165(5) 0.0317(5) Uani 1 d . . .
Al3 Al 0.16195(7) 0.28579(7) 0.30409(5) 0.0301(4) Uani 1 d . . .
Al4 Al 0.23360(8) 0.34709(7) 0.29628(5) 0.0329(5) Uani 1 d . . .
Al5 Al 0.31383(9) 0.30110(8) 0.28632(6) 0.0418(6) Uani 1 d . . .
Al6 Al 0.28449(9) 0.20383(8) 0.29054(5) 0.0448(6) Uani 1 d . . .
Al7 Al 0.18357(8) 0.19535(7) 0.29647(5) 0.0312(5) Uani 1 d . . .
Al8 Al 0.20264(8) 0.28432(7) 0.37174(5) 0.0315(5) Uani 1 d . . .
Al9 Al 0.29656(12) 0.34577(8) 0.35805(6) 0.0604(8) Uani 1 d . . .
Al10 Al 0.36384(8) 0.27968(8) 0.34588(6) 0.0440(6) Uani 1 d . . .
Al11 Al 0.32608(8) 0.19644(7) 0.35689(5) 0.0327(5) Uani 1 d . . .
Al12 Al 0.23231(8) 0.19703(7) 0.36402(5) 0.0311(5) Uani 1 d . . .
Al13 Al 0.30243(8) 0.26634(8) 0.39406(5) 0.0358(5) Uani 1 d . . .
Al14 Al 0.16985(8) 0.27260(8) 0.19894(5) 0.0355(5) Uani 1 d . . .
Al15 Al 0.24115(8) 0.33291(8) 0.22502(5) 0.0388(5) Uani 1 d . . .
Al16 Al 0.19335(9) 0.40843(8) 0.24984(5) 0.0403(5) Uani 1 d . . .
Al17 Al 0.11205(8) 0.30842(8) 0.23342(5) 0.0358(5) Uani 1 d . . .
Al18 Al 0.12841(8) 0.21156(8) 0.23321(5) 0.0353(5) Uani 1 d . . .
Al19 Al 0.26058(8) 0.21921(8) 0.22134(5) 0.0382(5) Uani 1 d . . .
Al20 Al 0.33218(9) 0.28183(8) 0.22923(5) 0.0407(5) Uani 1 d . . .
Al21 Al 0.38272(9) 0.35347(8) 0.26704(5) 0.0395(5) Uani 1 d . . .
Al22 Al 0.29885(9) 0.39505(8) 0.26856(5) 0.0390(5) Uani 1 d . . .
Al23 Al 0.21072(8) 0.15050(8) 0.24754(5) 0.0367(5) Uani 1 d . . .
Al24 Al 0.13615(8) 0.37633(8) 0.28344(5) 0.0380(5) Uani 1 d . . .
Al25 Al 0.06657(8) 0.30810(8) 0.27830(5) 0.0356(5) Uani 1 d . . .
Al26 Al 0.08879(8) 0.21335(8) 0.29311(5) 0.0354(5) Uani 1 d . . .
Al27 Al 0.31324(8) 0.14342(8) 0.25310(5) 0.0374(5) Uani 1 d . . .
Al28 Al 0.40540(8) 0.26564(8) 0.28906(6) 0.0398(5) Uani 1 d . . .
Al29 Al 0.38591(9) 0.18203(8) 0.30435(5) 0.0427(5) Uani 1 d . . .
Al30 Al 0.32749(9) 0.42623(10) 0.33193(6) 0.0496(6) Uani 1 d . . .
Al31 Al 0.32814(8) 0.11629(8) 0.31737(6) 0.0392(5) Uani 1 d . . .
Al32 Al 0.23374(9) 0.11650(8) 0.31388(5) 0.0406(5) Uani 1 d . . .
Al33 Al 0.23467(9) 0.42944(8) 0.33309(6) 0.0425(5) Uani 1 d . . .
Al34 Al 0.17627(9) 0.37066(8) 0.35157(6) 0.0412(5) Uani 1 d . . .
Al35 Al 0.10343(8) 0.27813(7) 0.34430(5) 0.0334(5) Uani 1 d . . .
Al36 Al 0.14385(8) 0.15020(8) 0.33829(5) 0.0365(5) Uani 1 d . . .
Al37 Al 0.39705(9) 0.36772(8) 0.33318(6) 0.0413(5) Uani 1 d . . .
Al38 Al 0.15297(8) 0.21382(8) 0.38975(5) 0.0354(5) Uani 1 d . . .
Al39 Al 0.20860(9) 0.13204(8) 0.40218(5) 0.0380(5) Uani 1 d . . .
Al40 Al 0.25136(8) 0.35564(8) 0.41094(6) 0.0398(5) Uani 1 d . . .
Al41 Al 0.30966(9) 0.42540(8) 0.39112(6) 0.0402(5) Uani 1 d . . .
Al42 Al 0.46036(8) 0.29413(8) 0.35358(5) 0.0392(5) Uani 1 d . . .
Al43 Al 0.42929(8) 0.20754(8) 0.36756(5) 0.0373(5) Uani 1 d . . .
Al44 Al 0.42038(9) 0.33496(8) 0.39693(5) 0.0402(5) Uani 1 d . . .
Al45 Al 0.28883(8) 0.11864(8) 0.38102(5) 0.0383(5) Uani 1 d . . .
Al46 Al 0.35246(8) 0.34737(9) 0.42585(5) 0.0414(5) Uani 1 d . . .
Al47 Al 0.24511(8) 0.26465(8) 0.43665(5) 0.0361(5) Uani 1 d . . .
Al48 Al 0.38362(9) 0.14112(8) 0.40131(5) 0.0410(5) Uani 1 d . . .
Al49 Al 0.39924(8) 0.23913(9) 0.41771(5) 0.0407(5) Uani 1 d . . .
Al50 Al 0.28902(9) 0.17745(8) 0.43370(5) 0.0394(5) Uani 1 d . . .
Al51 Al 0.34565(8) 0.25515(8) 0.45668(5) 0.0387(5) Uani 1 d . . .
Al52 Al 0.31636(9) 0.37181(9) 0.21187(5) 0.0424(6) Uani 1 d . . .
Al53 Al 0.14586(9) 0.36463(8) 0.19619(5) 0.0401(5) Uani 1 d . . .
Al54 Al 0.04255(8) 0.24221(9) 0.23428(5) 0.0407(5) Uani 1 d . . .
Al55 Al 0.17081(9) 0.18231(8) 0.18815(5) 0.0390(5) Uani 1 d . . .
Al56 Al 0.25622(10) 0.47069(8) 0.28481(6) 0.0455(6) Uani 1 d . . .
Al57 Al 0.37683(9) 0.19919(8) 0.23748(6) 0.0428(6) Uani 1 d . . .
Al58 Al 0.26323(9) 0.07367(8) 0.26734(6) 0.0401(5) Uani 1 d . . .
Al59 Al 0.08102(8) 0.36630(8) 0.32682(5) 0.0388(5) Uani 1 d . . .
Al60 Al 0.06731(8) 0.19406(8) 0.34714(5) 0.0402(5) Uani 1 d . . .
Al61 Al 0.47012(8) 0.34027(8) 0.30518(6) 0.0415(5) Uani 1 d . . .
Al62 Al 0.21965(10) 0.44161(8) 0.39120(6) 0.0453(6) Uani 1 d . . .
Al63 Al 0.19809(9) 0.07237(8) 0.35439(6) 0.0431(6) Uani 1 d . . .
Al64 Al 0.40160(9) 0.42637(8) 0.38911(6) 0.0445(6) Uani 1 d . . .
Al65 Al 0.41931(9) 0.11628(8) 0.35324(6) 0.0418(5) Uani 1 d . . .
Al66 Al 0.48569(8) 0.26580(9) 0.41369(5) 0.0417(5) Uani 1 d . . .
Al67 Al 0.30532(9) 0.33181(8) 0.47082(5) 0.0419(5) Uani 1 d . . .
Al68 Al 0.20212(9) 0.18860(8) 0.44842(5) 0.0408(5) Uani 1 d . . .
Al69 Al 0.38477(10) 0.16801(9) 0.45920(6) 0.0486(6) Uani 1 d . . .
Si1 Si 0.35591(12) 0.37239(13) 0.15426(7) 0.0776(9) Uani 1 d . . .
Si2 Si 0.29925(12) 0.45670(11) 0.16653(7) 0.0699(8) Uani 1 d . . .
Si3 Si 0.12207(12) 0.36500(11) 0.12242(6) 0.0688(8) Uani 1 d . . .
Si4 Si 0.07835(11) 0.43853(10) 0.15606(6) 0.0647(8) Uani 1 d . . .
Si5 Si -0.04865(11) 0.27382(15) 0.18157(8) 0.0906(11) Uani 1 d . . .
Si6 Si -0.04821(11) 0.18003(13) 0.21443(8) 0.0806(10) Uani 1 d . . .
Si7 Si 0.16313(13) 0.15977(11) 0.11782(6) 0.0712(8) Uani 1 d . . .
Si8 Si 0.09099(13) 0.11899(12) 0.14816(8) 0.0822(10) Uani 1 d . . .
Si9 Si 0.21540(11) 0.56837(9) 0.26268(8) 0.0669(8) Uani 1 d . . .
Si10 Si 0.32384(11) 0.55426(9) 0.28069(7) 0.0661(7) Uani 1 d . . .
Si11 Si 0.46452(13) 0.20083(13) 0.20930(9) 0.0848(10) Uani 1 d . . .
Si12 Si 0.39171(13) 0.12263(12) 0.19257(8) 0.0800(10) Uani 1 d . . .
Si13 Si 0.24098(11) -0.00597(9) 0.21769(7) 0.0622(7) Uani 1 d . . .
Si14 Si 0.30124(10) -0.02555(8) 0.28639(7) 0.0575(7) Uani 1 d . . .
Si15 Si -0.00921(11) 0.42805(11) 0.30231(8) 0.0710(8) Uani 1 d . . .
Si16 Si 0.02616(12) 0.40186(11) 0.37284(7) 0.0711(8) Uani 1 d . . .
Si17 Si -0.03780(10) 0.21180(12) 0.34894(8) 0.0732(8) Uani 1 d . . .
Si18 Si 0.00649(12) 0.11482(10) 0.36285(8) 0.0696(8) Uani 1 d . . .
Si19 Si 0.53331(13) 0.40645(12) 0.27808(11) 0.0916(12) Uani 1 d . . .
Si20 Si 0.58021(11) 0.32789(15) 0.32239(9) 0.0896(11) Uani 1 d . . .
Si21 Si 0.22126(14) 0.51011(12) 0.44631(8) 0.0848(10) Uani 1 d . . .
Si22 Si 0.16407(11) 0.53510(9) 0.37867(7) 0.0615(7) Uani 1 d . . .
Si23 Si 0.13526(12) -0.01099(11) 0.32104(9) 0.0763(9) Uani 1 d . . .
Si24 Si 0.20088(15) -0.02084(11) 0.38936(9) 0.0880(10) Uani 1 d . . .
Si25 Si 0.49286(14) 0.48685(15) 0.39796(11) 0.1085(15) Uani 1 d . . .
Si26 Si 0.42306(13) 0.51080(10) 0.43399(7) 0.0737(8) Uani 1 d . . .
Si27 Si 0.50803(11) 0.07842(11) 0.33261(8) 0.0729(8) Uani 1 d . . .
Si28 Si 0.47488(12) 0.02890(10) 0.38327(7) 0.0711(8) Uani 1 d . . .
Si29 Si 0.58029(11) 0.21296(13) 0.44584(8) 0.0837(10) Uani 1 d . . .
Si30 Si 0.56620(11) 0.30945(12) 0.46986(7) 0.0742(8) Uani 1 d . . .
Si31 Si 0.36168(15) 0.36972(12) 0.53751(7) 0.0841(10) Uani 1 d . . .
Si32 Si 0.2514(2) 0.3569(2) 0.51876(13) 0.151(3) Uani 1 d . . .
Si33 Si 0.12654(11) 0.19458(13) 0.48532(7) 0.0766(9) Uani 1 d . . .
Si34 Si 0.2152(2) 0.13185(18) 0.50931(9) 0.1255(18) Uani 1 d D . .
Si35 Si 0.44584(19) 0.18481(15) 0.52966(8) 0.1169(16) Uani 1 d . . .
Si36 Si 0.42427(16) 0.08696(12) 0.50557(8) 0.0937(12) Uani 1 d . . .
N1 N 0.3219(3) 0.4008(3) 0.17545(16) 0.0525(18) Uani 1 d . . .
N2 N 0.1150(3) 0.3900(2) 0.15673(14) 0.0477(17) Uani 1 d . . .
N3 N -0.0197(3) 0.2314(3) 0.20871(17) 0.059(2) Uani 1 d . . .
N4 N 0.1422(3) 0.1516(2) 0.15070(14) 0.0465(16) Uani 1 d . . .
N5 N 0.2656(3) 0.5318(2) 0.27536(17) 0.0503(17) Uani 1 d . . .
N6 N 0.4138(3) 0.1735(3) 0.21356(17) 0.0533(18) Uani 1 d . . .
N7 N 0.2658(2) 0.0117(2) 0.25708(16) 0.0446(16) Uani 1 d . . .
N8 N 0.0331(3) 0.4014(2) 0.33481(17) 0.0514(18) Uani 1 d . . .
N9 N 0.0110(2) 0.1735(2) 0.35355(17) 0.0498(17) Uani 1 d . . .
N10 N 0.5285(2) 0.3573(3) 0.30051(19) 0.0553(19) Uani 1 d . . .
N11 N 0.1986(3) 0.4949(2) 0.40610(17) 0.0545(18) Uani 1 d . . .
N12 N 0.1791(3) 0.0112(2) 0.35448(19) 0.0571(19) Uani 1 d . . .
N13 N 0.4399(3) 0.4769(2) 0.40657(17) 0.0533(18) Uani 1 d . . .
N14 N 0.4670(3) 0.0729(2) 0.35477(17) 0.0510(17) Uani 1 d . . .
N15 N 0.5454(2) 0.2628(3) 0.44442(17) 0.0539(18) Uani 1 d . . .
N16 N 0.3074(3) 0.3545(3) 0.50997(18) 0.070(2) Uani 1 d . . .
N17 N 0.1813(3) 0.1724(3) 0.48257(16) 0.0548(19) Uani 1 d . . .
N18 N 0.4197(3) 0.1458(3) 0.49877(17) 0.066(2) Uani 1 d . . .
C1 C 0.3605(6) 0.4065(7) 0.1185(3) 0.141(7) Uani 1 d . . .
H1A H 0.3289 0.4080 0.1027 0.212 Uiso 1 calc R . .
H1B H 0.3832 0.3913 0.1094 0.212 Uiso 1 calc R . .
H1C H 0.3718 0.4377 0.1251 0.212 Uiso 1 calc R . .
C2 C 0.4207(5) 0.3670(8) 0.1786(4) 0.144(7) Uani 1 d . . .
H2A H 0.4339 0.3977 0.1851 0.216 Uiso 1 calc R . .
H2B H 0.4390 0.3521 0.1661 0.216 Uiso 1 calc R . .
H2C H 0.4228 0.3484 0.1974 0.216 Uiso 1 calc R . .
C3 C 0.3309(6) 0.3151(5) 0.1408(4) 0.125(6) Uani 1 d . . .
H3A H 0.3152 0.3027 0.1556 0.188 Uiso 1 calc R . .
H3B H 0.3569 0.2944 0.1397 0.188 Uiso 1 calc R . .
H3C H 0.3075 0.3178 0.1198 0.188 Uiso 1 calc R . .
C4 C 0.2614(6) 0.4625(6) 0.1228(3) 0.125(6) Uani 1 d . . .
H4A H 0.2826 0.4696 0.1099 0.187 Uiso 1 calc R . .
H4B H 0.2380 0.4873 0.1207 0.187 Uiso 1 calc R . .
H4C H 0.2446 0.4335 0.1156 0.187 Uiso 1 calc R . .
C5 C 0.3509(6) 0.5005(5) 0.1775(4) 0.122(5) Uani 1 d . . .
H5A H 0.3675 0.4986 0.2002 0.183 Uiso 1 calc R . .
H5B H 0.3380 0.5316 0.1723 0.183 Uiso 1 calc R . .
H5C H 0.3735 0.4936 0.1657 0.183 Uiso 1 calc R . .
C6 C 0.2575(5) 0.4722(4) 0.1900(3) 0.094(4) Uani 1 d . . .
H6A H 0.2309 0.4502 0.1855 0.140 Uiso 1 calc R . .
H6B H 0.2448 0.5033 0.1843 0.140 Uiso 1 calc R . .
H6C H 0.2750 0.4713 0.2126 0.140 Uiso 1 calc R . .
C7 C 0.1069(6) 0.4052(5) 0.0876(3) 0.115(5) Uani 1 d . . .
H7A H 0.0755 0.4192 0.0852 0.173 Uiso 1 calc R . .
H7B H 0.1060 0.3879 0.0685 0.173 Uiso 1 calc R . .
H7C H 0.1313 0.4293 0.0911 0.173 Uiso 1 calc R . .
C8 C 0.1858(4) 0.3460(4) 0.1279(2) 0.082(3) Uani 1 d . . .
H8A H 0.2068 0.3730 0.1313 0.122 Uiso 1 calc R . .
H8B H 0.1876 0.3296 0.1090 0.122 Uiso 1 calc R . .
H8C H 0.1962 0.3255 0.1462 0.122 Uiso 1 calc R . .
C9 C 0.0828(6) 0.3135(5) 0.1102(3) 0.109(5) Uani 1 d . . .
H9A H 0.0890 0.2918 0.1278 0.163 Uiso 1 calc R . .
H9B H 0.0898 0.2986 0.0923 0.163 Uiso 1 calc R . .
H9C H 0.0491 0.3230 0.1041 0.163 Uiso 1 calc R . .
C10 C 0.0655(4) 0.4459(4) 0.1953(2) 0.085(4) Uani 1 d . . .
H10A H 0.0576 0.4160 0.2026 0.127 Uiso 1 calc R . .
H10B H 0.0384 0.4670 0.1927 0.127 Uiso 1 calc R . .
H10C H 0.0939 0.4586 0.2109 0.127 Uiso 1 calc R . .
C11 C 0.0174(4) 0.4331(5) 0.1259(3) 0.103(5) Uani 1 d . . .
H11A H 0.0205 0.4377 0.1047 0.154 Uiso 1 calc R . .
H11B H -0.0042 0.4564 0.1300 0.154 Uiso 1 calc R . .
H11C H 0.0044 0.4023 0.1273 0.154 Uiso 1 calc R . .
C12 C 0.1063(6) 0.4931(4) 0.1468(4) 0.126(6) Uani 1 d . . .
H12A H 0.1163 0.5124 0.1657 0.190 Uiso 1 calc R . .
H12B H 0.0829 0.5097 0.1299 0.190 Uiso 1 calc R . .
H12C H 0.1344 0.4854 0.1400 0.190 Uiso 1 calc R . .
C13 C -0.0518(13) 0.2549(13) 0.1399(5) 0.34(2) Uani 1 d U . .
H13A H -0.0193 0.2497 0.1386 0.506 Uiso 1 calc R . .
H13B H -0.0674 0.2790 0.1249 0.506 Uiso 1 calc R . .
H13C H -0.0703 0.2264 0.1348 0.506 Uiso 1 calc R . .
C14 C -0.0233(10) 0.3329(8) 0.1926(7) 0.31(2) Uani 1 d U . .
H14A H -0.0133 0.3361 0.2156 0.467 Uiso 1 calc R . .
H14B H -0.0477 0.3560 0.1832 0.467 Uiso 1 calc R . .
H14C H 0.0046 0.3373 0.1849 0.467 Uiso 1 calc R . .
C15 C -0.1133(7) 0.2803(11) 0.1829(7) 0.264(17) Uani 1 d U . .
H15A H -0.1288 0.2501 0.1802 0.395 Uiso 1 calc R . .
H15B H -0.1309 0.3009 0.1659 0.395 Uiso 1 calc R . .
H15C H -0.1131 0.2933 0.2033 0.395 Uiso 1 calc R . .
C16 C -0.0908(11) 0.1920(8) 0.2375(8) 0.285(19) Uani 1 d U . .
H16A H -0.0729 0.1952 0.2598 0.428 Uiso 1 calc R . .
H16B H -0.1135 0.1665 0.2348 0.428 Uiso 1 calc R . .
H16C H -0.1082 0.2205 0.2299 0.428 Uiso 1 calc R . .
C17 C -0.0053(8) 0.1325(8) 0.2333(8) 0.31(2) Uani 1 d U . .
H17A H 0.0196 0.1300 0.2227 0.462 Uiso 1 calc R . .
H17B H -0.0228 0.1034 0.2313 0.462 Uiso 1 calc R . .
H17C H 0.0095 0.1395 0.2556 0.462 Uiso 1 calc R . .
C18 C -0.0896(9) 0.1570(9) 0.1768(5) 0.238(14) Uani 1 d U . .
H18A H -0.1124 0.1810 0.1664 0.357 Uiso 1 calc R . .
H18B H -0.1071 0.1305 0.1814 0.357 Uiso 1 calc R . .
H18C H -0.0709 0.1474 0.1629 0.357 Uiso 1 calc R . .
C19 C 0.1125(6) 0.1746(6) 0.0807(3) 0.131(6) Uani 1 d . . .
H19A H 0.0918 0.1478 0.0740 0.197 Uiso 1 calc R . .
H19B H 0.1261 0.1836 0.0639 0.197 Uiso 1 calc R . .
H19C H 0.0937 0.2002 0.0852 0.197 Uiso 1 calc R . .
C20 C 0.1940(6) 0.1068(5) 0.1084(3) 0.116(5) Uani 1 d . . .
H20A H 0.2119 0.0916 0.1280 0.173 Uiso 1 calc R . .
H20B H 0.2161 0.1158 0.0966 0.173 Uiso 1 calc R . .
H20C H 0.1699 0.0856 0.0956 0.173 Uiso 1 calc R . .
C21 C 0.2057(5) 0.2089(5) 0.1235(3) 0.100(4) Uani 1 d . . .
H21A H 0.1906 0.2366 0.1288 0.149 Uiso 1 calc R . .
H21B H 0.2140 0.2142 0.1040 0.149 Uiso 1 calc R . .
H21C H 0.2348 0.2018 0.1406 0.149 Uiso 1 calc R . .
C22 C 0.0375(6) 0.1544(7) 0.1354(6) 0.185(10) Uani 1 d . . .
H22A H 0.0448 0.1855 0.1438 0.278 Uiso 1 calc R . .
H22B H 0.0122 0.1410 0.1431 0.278 Uiso 1 calc R . .
H22C H 0.0264 0.1556 0.1123 0.278 Uiso 1 calc R . .
C23 C 0.0933(7) 0.0941(6) 0.1890(4) 0.153(8) Uani 1 d . . .
H23A H 0.1247 0.1007 0.2041 0.229 Uiso 1 calc R . .
H23B H 0.0883 0.0608 0.1873 0.229 Uiso 1 calc R . .
H23C H 0.0681 0.1083 0.1963 0.229 Uiso 1 calc R . .
C24 C 0.0846(6) 0.0660(5) 0.1222(3) 0.122(6) Uani 1 d . . .
H24A H 0.0883 0.0748 0.1018 0.184 Uiso 1 calc R . .
H24B H 0.0529 0.0523 0.1190 0.184 Uiso 1 calc R . .
H24C H 0.1094 0.0435 0.1324 0.184 Uiso 1 calc R . .
C25 C 0.1600(4) 0.5417(4) 0.2700(3) 0.091(4) Uani 1 d . . .
H25A H 0.1462 0.5188 0.2536 0.137 Uiso 1 calc R . .
H25B H 0.1363 0.5658 0.2694 0.137 Uiso 1 calc R . .
H25C H 0.1691 0.5268 0.2907 0.137 Uiso 1 calc R . .
C26 C 0.2245(5) 0.6261(4) 0.2836(3) 0.097(4) Uani 1 d . . .
H26A H 0.2351 0.6212 0.3064 0.145 Uiso 1 calc R . .
H26B H 0.1942 0.6432 0.2776 0.145 Uiso 1 calc R . .
H26C H 0.2489 0.6437 0.2775 0.145 Uiso 1 calc R . .
C27 C 0.1990(5) 0.5822(5) 0.2185(3) 0.101(4) Uani 1 d . . .
H27A H 0.2282 0.5825 0.2119 0.151 Uiso 1 calc R . .
H27B H 0.1835 0.6124 0.2145 0.151 Uiso 1 calc R . .
H27C H 0.1770 0.5587 0.2065 0.151 Uiso 1 calc R . .
C28 C 0.3260(5) 0.5988(4) 0.2499(3) 0.097(4) Uani 1 d . . .
H28A H 0.3164 0.5845 0.2290 0.145 Uiso 1 calc R . .
H28B H 0.3587 0.6108 0.2545 0.145 Uiso 1 calc R . .
H28C H 0.3040 0.6241 0.2503 0.145 Uiso 1 calc R . .
C29 C 0.3677(4) 0.5104(4) 0.2751(4) 0.098(4) Uani 1 d . . .
H29A H 0.3758 0.4890 0.2929 0.147 Uiso 1 calc R . .
H29B H 0.3969 0.5260 0.2739 0.147 Uiso 1 calc R . .
H29C H 0.3534 0.4933 0.2555 0.147 Uiso 1 calc R . .
C30 C 0.3503(6) 0.5805(6) 0.3206(3) 0.127(6) Uani 1 d . . .
H30A H 0.3321 0.6081 0.3226 0.190 Uiso 1 calc R . .
H30B H 0.3838 0.5890 0.3233 0.190 Uiso 1 calc R . .
H30C H 0.3490 0.5582 0.3369 0.190 Uiso 1 calc R . .
C31 C 0.5200(5) 0.1636(7) 0.2203(4) 0.154(8) Uani 1 d . . .
H31A H 0.5163 0.1391 0.2345 0.230 Uiso 1 calc R . .
H31B H 0.5480 0.1825 0.2309 0.230 Uiso 1 calc R . .
H31C H 0.5246 0.1500 0.2012 0.230 Uiso 1 calc R . .
C32 C 0.4546(7) 0.2212(6) 0.1670(4) 0.148(7) Uani 1 d . . .
H32A H 0.4638 0.1967 0.1548 0.221 Uiso 1 calc R . .
H32B H 0.4743 0.2485 0.1670 0.221 Uiso 1 calc R . .
H32C H 0.4207 0.2289 0.1575 0.221 Uiso 1 calc R . .
C33 C 0.4803(5) 0.2522(5) 0.2363(4) 0.127(6) Uani 1 d . . .
H33A H 0.4522 0.2722 0.2327 0.190 Uiso 1 calc R . .
H33B H 0.5066 0.2693 0.2320 0.190 Uiso 1 calc R . .
H33C H 0.4903 0.2418 0.2583 0.190 Uiso 1 calc R . .
C34 C 0.4278(6) 0.1004(6) 0.1663(4) 0.131(6) Uani 1 d . . .
H34A H 0.4368 0.1262 0.1551 0.196 Uiso 1 calc R . .
H34B H 0.4083 0.0785 0.1510 0.196 Uiso 1 calc R . .
H34C H 0.4568 0.0850 0.1793 0.196 Uiso 1 calc R . .
C35 C 0.3893(7) 0.0734(4) 0.2216(4) 0.132(6) Uani 1 d . . .
H35A H 0.4219 0.0621 0.2319 0.198 Uiso 1 calc R . .
H35B H 0.3695 0.0482 0.2101 0.198 Uiso 1 calc R . .
H35C H 0.3754 0.0851 0.2377 0.198 Uiso 1 calc R . .
C36 C 0.3296(5) 0.1320(6) 0.1646(3) 0.126(6) Uani 1 d . . .
H36A H 0.3099 0.1484 0.1756 0.189 Uiso 1 calc R . .
H36B H 0.3149 0.1022 0.1572 0.189 Uiso 1 calc R . .
H36C H 0.3318 0.1504 0.1466 0.189 Uiso 1 calc R . .
C37 C 0.2847(5) -0.0430(5) 0.2026(3) 0.103(4) Uani 1 d . . .
H37A H 0.3168 -0.0295 0.2097 0.154 Uiso 1 calc R . .
H37B H 0.2737 -0.0439 0.1795 0.154 Uiso 1 calc R . .
H37C H 0.2856 -0.0743 0.2109 0.154 Uiso 1 calc R . .
C38 C 0.1829(4) -0.0383(5) 0.2115(3) 0.103(4) Uani 1 d . . .
H38A H 0.1890 -0.0666 0.2241 0.155 Uiso 1 calc R . .
H38B H 0.1695 -0.0460 0.1892 0.155 Uiso 1 calc R . .
H38C H 0.1602 -0.0190 0.2182 0.155 Uiso 1 calc R . .
C39 C 0.2266(6) 0.0462(4) 0.1893(3) 0.109(5) Uani 1 d . . .
H39A H 0.2054 0.0675 0.1958 0.163 Uiso 1 calc R . .
H39B H 0.2107 0.0355 0.1678 0.163 Uiso 1 calc R . .
H39C H 0.2564 0.0621 0.1898 0.163 Uiso 1 calc R . .
C40 C 0.2866(5) -0.0889(3) 0.2789(3) 0.098(4) Uani 1 d . . .
H40A H 0.2522 -0.0937 0.2754 0.147 Uiso 1 calc R . .
H40B H 0.3048 -0.1068 0.2972 0.147 Uiso 1 calc R . .
H40C H 0.2952 -0.0988 0.2603 0.147 Uiso 1 calc R . .
C41 C 0.2920(4) -0.0145(4) 0.3259(2) 0.068(3) Uani 1 d . . .
H41A H 0.3067 0.0149 0.3343 0.102 Uiso 1 calc R . .
H41B H 0.3069 -0.0393 0.3405 0.102 Uiso 1 calc R . .
H41C H 0.2576 -0.0135 0.3236 0.102 Uiso 1 calc R . .
C42 C 0.3662(4) -0.0178(4) 0.2910(3) 0.082(3) Uani 1 d . . .
H42A H 0.3726 -0.0262 0.2713 0.124 Uiso 1 calc R . .
H42B H 0.3850 -0.0377 0.3081 0.124 Uiso 1 calc R . .
H42C H 0.3751 0.0143 0.2961 0.124 Uiso 1 calc R . .
C43 C -0.0602(5) 0.3849(5) 0.2844(4) 0.124(6) Uani 1 d . . .
H43A H -0.0465 0.3556 0.2805 0.187 Uiso 1 calc R . .
H43B H -0.0811 0.3972 0.2646 0.187 Uiso 1 calc R . .
H43C H -0.0788 0.3800 0.2992 0.187 Uiso 1 calc R . .
C44 C 0.0183(4) 0.4465(4) 0.2707(3) 0.089(4) Uani 1 d . . .
H44A H 0.0448 0.4679 0.2797 0.134 Uiso 1 calc R . .
H44B H -0.0061 0.4618 0.2536 0.134 Uiso 1 calc R . .
H44C H 0.0305 0.4194 0.2624 0.134 Uiso 1 calc R . .
C45 C -0.0364(5) 0.4818(5) 0.3138(4) 0.125(6) Uani 1 d . . .
H45A H -0.0530 0.4740 0.3292 0.188 Uiso 1 calc R . .
H45B H -0.0593 0.4951 0.2950 0.188 Uiso 1 calc R . .
H45C H -0.0109 0.5042 0.3229 0.188 Uiso 1 calc R . .
C46 C 0.0413(6) 0.4584(4) 0.3937(3) 0.102(4) Uani 1 d . . .
H46A H 0.0744 0.4667 0.3952 0.153 Uiso 1 calc R . .
H46B H 0.0378 0.4559 0.4149 0.153 Uiso 1 calc R . .
H46C H 0.0195 0.4822 0.3818 0.153 Uiso 1 calc R . .
C47 C -0.0392(6) 0.3883(6) 0.3707(4) 0.128(6) Uani 1 d . . .
H47A H -0.0593 0.4153 0.3628 0.193 Uiso 1 calc R . .
H47B H -0.0409 0.3805 0.3918 0.193 Uiso 1 calc R . .
H47C H -0.0507 0.3623 0.3565 0.193 Uiso 1 calc R . .
C48 C 0.0645(6) 0.3577(5) 0.3995(3) 0.108(5) Uani 1 d . . .
H48A H 0.0612 0.3281 0.3885 0.162 Uiso 1 calc R . .
H48B H 0.0542 0.3544 0.4185 0.162 Uiso 1 calc R . .
H48C H 0.0981 0.3676 0.4055 0.162 Uiso 1 calc R . .
C49 C -0.0343(4) 0.2632(4) 0.3232(3) 0.087(4) Uani 1 d . . .
H49A H -0.0056 0.2813 0.3334 0.130 Uiso 1 calc R . .
H49B H -0.0629 0.2824 0.3202 0.130 Uiso 1 calc R . .
H49C H -0.0327 0.2523 0.3027 0.130 Uiso 1 calc R . .
C50 C -0.0390(6) 0.2363(6) 0.3889(4) 0.130(6) Uani 1 d . . .
H50A H -0.0366 0.2111 0.4039 0.195 Uiso 1 calc R . .
H50B H -0.0691 0.2530 0.3862 0.195 Uiso 1 calc R . .
H50C H -0.0119 0.2574 0.3969 0.195 Uiso 1 calc R . .
C51 C -0.0966(4) 0.1845(6) 0.3300(4) 0.122(6) Uani 1 d . . .
H51A H -0.0972 0.1725 0.3093 0.184 Uiso 1 calc R . .
H51B H -0.1221 0.2074 0.3275 0.184 Uiso 1 calc R . .
H51C H -0.1016 0.1593 0.3433 0.184 Uiso 1 calc R . .
C52 C 0.0652(4) 0.0891(4) 0.3832(3) 0.089(4) Uani 1 d . . .
H52A H 0.0832 0.0841 0.3681 0.134 Uiso 1 calc R . .
H52B H 0.0605 0.0596 0.3925 0.134 Uiso 1 calc R . .
H52C H 0.0833 0.1099 0.3999 0.134 Uiso 1 calc R . .
C53 C -0.0219(6) 0.0810(5) 0.3246(3) 0.117(5) Uani 1 d . . .
H53A H -0.0550 0.0916 0.3151 0.176 Uiso 1 calc R . .
H53B H -0.0221 0.0481 0.3295 0.176 Uiso 1 calc R . .
H53C H -0.0033 0.0861 0.3099 0.176 Uiso 1 calc R . .
C55 C 0.5504(6) 0.3900(6) 0.2414(4) 0.119(5) Uani 1 d . . .
H55A H 0.5808 0.3730 0.2476 0.178 Uiso 1 calc R . .
H55B H 0.5542 0.4179 0.2300 0.178 Uiso 1 calc R . .
H55C H 0.5252 0.3707 0.2278 0.178 Uiso 1 calc R . .
C54 C -0.0301(5) 0.1055(4) 0.3912(3) 0.091(4) Uani 1 d . . .
H54A H -0.0165 0.1239 0.4103 0.136 Uiso 1 calc R . .
H54B H -0.0292 0.0729 0.3969 0.136 Uiso 1 calc R . .
H54C H -0.0633 0.1149 0.3811 0.136 Uiso 1 calc R . .
C56 C 0.5829(7) 0.4470(6) 0.3036(6) 0.203(12) Uani 1 d . . .
H56A H 0.5752 0.4552 0.3230 0.305 Uiso 1 calc R . .
H56B H 0.5844 0.4751 0.2917 0.305 Uiso 1 calc R . .
H56C H 0.6139 0.4313 0.3091 0.305 Uiso 1 calc R . .
C57 C 0.4755(5) 0.4397(5) 0.2652(4) 0.131(7) Uani 1 d . . .
H57A H 0.4522 0.4230 0.2482 0.197 Uiso 1 calc R . .
H57B H 0.4814 0.4701 0.2575 0.197 Uiso 1 calc R . .
H57C H 0.4627 0.4434 0.2831 0.197 Uiso 1 calc R . .
C58 C 0.5979(8) 0.3465(10) 0.3659(5) 0.228(13) Uani 1 d . . .
H58A H 0.5989 0.3801 0.3672 0.342 Uiso 1 calc R . .
H58B H 0.6296 0.3340 0.3770 0.342 Uiso 1 calc R . .
H58C H 0.5742 0.3348 0.3757 0.342 Uiso 1 calc R . .
C59 C 0.6322(5) 0.3347(8) 0.3045(5) 0.169(9) Uani 1 d . . .
H59A H 0.6227 0.3223 0.2831 0.253 Uiso 1 calc R . .
H59B H 0.6603 0.3178 0.3174 0.253 Uiso 1 calc R . .
H59C H 0.6403 0.3673 0.3041 0.253 Uiso 1 calc R . .
C60 C 0.5688(5) 0.2612(6) 0.3209(5) 0.141(7) Uani 1 d . . .
H60A H 0.5490 0.2534 0.3345 0.212 Uiso 1 calc R . .
H60B H 0.5995 0.2450 0.3283 0.212 Uiso 1 calc R . .
H60C H 0.5521 0.2519 0.2992 0.212 Uiso 1 calc R . .
C61 C 0.1756(6) 0.5059(6) 0.4674(3) 0.125(6) Uani 1 d . . .
H61A H 0.1495 0.5275 0.4581 0.187 Uiso 1 calc R . .
H61B H 0.1903 0.5134 0.4897 0.187 Uiso 1 calc R . .
H61C H 0.1629 0.4745 0.4656 0.187 Uiso 1 calc R . .
C62 C 0.2747(5) 0.4734(5) 0.4675(3) 0.100(4) Uani 1 d . . .
H62A H 0.2648 0.4411 0.4668 0.150 Uiso 1 calc R . .
H62B H 0.2870 0.4834 0.4895 0.150 Uiso 1 calc R . .
H62C H 0.2998 0.4766 0.4572 0.150 Uiso 1 calc R . .
C63 C 0.2459(7) 0.5734(5) 0.4514(4) 0.147(7) Uani 1 d . . .
H63A H 0.2733 0.5756 0.4430 0.220 Uiso 1 calc R . .
H63B H 0.2561 0.5815 0.4738 0.220 Uiso 1 calc R . .
H63C H 0.2206 0.5945 0.4398 0.220 Uiso 1 calc R . .
C64 C 0.2059(4) 0.5747(4) 0.3652(3) 0.081(3) Uani 1 d . . .
H64A H 0.2302 0.5871 0.3836 0.121 Uiso 1 calc R . .
H64B H 0.1874 0.6000 0.3528 0.121 Uiso 1 calc R . .
H64C H 0.2216 0.5573 0.3521 0.121 Uiso 1 calc R . .
C65 C 0.1248(5) 0.5721(4) 0.3961(3) 0.089(4) Uani 1 d . . .
H65A H 0.1060 0.5524 0.4058 0.133 Uiso 1 calc R . .
H65B H 0.1032 0.5906 0.3795 0.133 Uiso 1 calc R . .
H65C H 0.1451 0.5926 0.4122 0.133 Uiso 1 calc R . .
C66 C 0.1228(4) 0.5051(3) 0.3432(3) 0.067(3) Uani 1 d . . .
H66A H 0.1419 0.4907 0.3310 0.100 Uiso 1 calc R . .
H66B H 0.1009 0.5276 0.3300 0.100 Uiso 1 calc R . .
H66C H 0.1044 0.4814 0.3502 0.100 Uiso 1 calc R . .
C67 C 0.1577(5) -0.0586(6) 0.3008(5) 0.159(9) Uani 1 d . . .
H67A H 0.1714 -0.0455 0.2851 0.239 Uiso 1 calc R . .
H67B H 0.1310 -0.0790 0.2903 0.239 Uiso 1 calc R . .
H67C H 0.1823 -0.0761 0.3164 0.239 Uiso 1 calc R . .
C68 C 0.0816(5) -0.0335(5) 0.3317(4) 0.126(6) Uani 1 d . . .
H68A H 0.0894 -0.0634 0.3422 0.190 Uiso 1 calc R . .
H68B H 0.0545 -0.0370 0.3125 0.190 Uiso 1 calc R . .
H68C H 0.0729 -0.0117 0.3460 0.190 Uiso 1 calc R . .
C69 C 0.1104(6) 0.0356(5) 0.2903(3) 0.129(6) Uani 1 d . . .
H69A H 0.0974 0.0608 0.2999 0.194 Uiso 1 calc R . .
H69B H 0.0849 0.0226 0.2728 0.194 Uiso 1 calc R . .
H69C H 0.1361 0.0473 0.2824 0.194 Uiso 1 calc R . .
C70 C 0.2637(5) -0.0063(5) 0.4102(3) 0.110(5) Uani 1 d . . .
H70A H 0.2829 -0.0080 0.3955 0.165 Uiso 1 calc R . .
H70B H 0.2764 -0.0281 0.4275 0.165 Uiso 1 calc R . .
H70C H 0.2654 0.0250 0.4187 0.165 Uiso 1 calc R . .
C71 C 0.2030(7) -0.0840(5) 0.3830(5) 0.162(8) Uani 1 d . . .
H71A H 0.1742 -0.0935 0.3664 0.243 Uiso 1 calc R . .
H71B H 0.2043 -0.1002 0.4026 0.243 Uiso 1 calc R . .
H71C H 0.2315 -0.0915 0.3767 0.243 Uiso 1 calc R . .
C72 C 0.1616(7) -0.0107(7) 0.4164(4) 0.162(8) Uani 1 d . . .
H72A H 0.1655 0.0211 0.4241 0.243 Uiso 1 calc R . .
H72B H 0.1712 -0.0319 0.4343 0.243 Uiso 1 calc R . .
H72C H 0.1279 -0.0161 0.4046 0.243 Uiso 1 calc R . .
C73A C 0.5438(9) 0.4763(9) 0.4422(6) 0.089(7) Uiso 0.50 d P A 1
H73A H 0.5423 0.4443 0.4487 0.134 Uiso 0.50 calc PR A 1
H73B H 0.5368 0.4968 0.4578 0.134 Uiso 0.50 calc PR A 1
H73C H 0.5759 0.4829 0.4407 0.134 Uiso 0.50 calc PR A 1
C74A C 0.4803(11) 0.4639(11) 0.3516(7) 0.110(9) Uiso 0.50 d P A 1
H74A H 0.5097 0.4672 0.3455 0.165 Uiso 0.50 calc PR A 1
H74B H 0.4547 0.4823 0.3375 0.165 Uiso 0.50 calc PR A 1
H74C H 0.4707 0.4315 0.3502 0.165 Uiso 0.50 calc PR A 1
C75A C 0.4907(8) 0.5567(8) 0.3853(5) 0.069(6) Uiso 0.50 d P A 1
H75A H 0.4995 0.5757 0.4044 0.104 Uiso 0.50 calc PR A 1
H75B H 0.4583 0.5647 0.3723 0.104 Uiso 0.50 calc PR A 1
H75C H 0.5135 0.5622 0.3734 0.104 Uiso 0.50 calc PR A 1
C73B C 0.5471(11) 0.4729(11) 0.4198(8) 0.118(10) Uiso 0.50 d P A 2
H73D H 0.5568 0.4933 0.4382 0.178 Uiso 0.50 calc PR A 2
H73E H 0.5696 0.4763 0.4074 0.178 Uiso 0.50 calc PR A 2
H73F H 0.5472 0.4410 0.4268 0.178 Uiso 0.50 calc PR A 2
C74B C 0.5085(13) 0.4350(12) 0.3738(8) 0.131(11) Uiso 0.50 d P A 2
H74D H 0.5350 0.4439 0.3658 0.196 Uiso 0.50 calc PR A 2
H74E H 0.4804 0.4274 0.3561 0.196 Uiso 0.50 calc PR A 2
H74F H 0.5179 0.4082 0.3876 0.196 Uiso 0.50 calc PR A 2
C75B C 0.5092(12) 0.5354(11) 0.3849(7) 0.111(10) Uiso 0.50 d P A 2
H75D H 0.5199 0.5572 0.4024 0.166 Uiso 0.50 calc PR A 2
H75E H 0.4820 0.5484 0.3686 0.166 Uiso 0.50 calc PR A 2
H75F H 0.5356 0.5293 0.3760 0.166 Uiso 0.50 calc PR A 2
C76 C 0.4685(6) 0.5573(7) 0.4536(5) 0.168(9) Uani 1 d . . .
H76A H 0.4994 0.5429 0.4642 0.252 Uiso 1 calc R . .
H76B H 0.4570 0.5740 0.4691 0.252 Uiso 1 calc R . .
H76C H 0.4724 0.5788 0.4376 0.252 Uiso 1 calc R . .
C77 C 0.3639(5) 0.5419(4) 0.4150(4) 0.107(4) Uani 1 d . . .
H77A H 0.3705 0.5731 0.4089 0.161 Uiso 1 calc R . .
H77B H 0.3453 0.5435 0.4300 0.161 Uiso 1 calc R . .
H77C H 0.3456 0.5250 0.3962 0.161 Uiso 1 calc R . .
C78 C 0.4160(6) 0.4737(6) 0.4675(3) 0.131(6) Uani 1 d . . .
H78A H 0.3938 0.4484 0.4589 0.196 Uiso 1 calc R . .
H78B H 0.4033 0.4924 0.4815 0.196 Uiso 1 calc R . .
H78C H 0.4473 0.4611 0.4794 0.196 Uiso 1 calc R . .
C79 C 0.4993(4) 0.0322(5) 0.3013(3) 0.096(4) Uani 1 d . . .
H79A H 0.5007 0.0018 0.3111 0.145 Uiso 1 calc R . .
H79B H 0.5247 0.0346 0.2911 0.145 Uiso 1 calc R . .
H79C H 0.4680 0.0362 0.2855 0.145 Uiso 1 calc R . .
C80 C 0.5720(4) 0.0764(5) 0.3575(4) 0.125(6) Uani 1 d . . .
H80A H 0.5852 0.1076 0.3604 0.187 Uiso 1 calc R . .
H80B H 0.5905 0.0573 0.3471 0.187 Uiso 1 calc R . .
H80C H 0.5739 0.0631 0.3781 0.187 Uiso 1 calc R . .
C81 C 0.5040(6) 0.1372(5) 0.3126(4) 0.118(5) Uani 1 d . . .
H81A H 0.4743 0.1390 0.2951 0.177 Uiso 1 calc R . .
H81B H 0.5315 0.1412 0.3045 0.177 Uiso 1 calc R . .
H81C H 0.5043 0.1615 0.3279 0.177 Uiso 1 calc R . .
C82 C 0.5013(6) -0.0260(4) 0.3722(4) 0.122(5) Uani 1 d . . .
H82A H 0.4816 -0.0365 0.3514 0.183 Uiso 1 calc R . .
H82B H 0.5018 -0.0499 0.3879 0.183 Uiso 1 calc R . .
H82C H 0.5340 -0.0201 0.3717 0.183 Uiso 1 calc R . .
C83 C 0.5126(5) 0.0499(5) 0.4233(3) 0.108(5) Uani 1 d . . .
H83A H 0.5456 0.0547 0.4229 0.162 Uiso 1 calc R . .
H83B H 0.5122 0.0269 0.4393 0.162 Uiso 1 calc R . .
H83C H 0.4995 0.0789 0.4283 0.162 Uiso 1 calc R . .
C84 C 0.4148(4) 0.0090(4) 0.3876(3) 0.086(3) Uani 1 d . . .
H84A H 0.3984 0.0351 0.3937 0.129 Uiso 1 calc R . .
H84B H 0.4204 -0.0150 0.4038 0.129 Uiso 1 calc R . .
H84C H 0.3949 -0.0034 0.3674 0.129 Uiso 1 calc R . .
C85 C 0.6461(6) 0.2248(9) 0.4589(7) 0.251(16) Uani 1 d . . .
H85A H 0.6531 0.2505 0.4467 0.377 Uiso 1 calc R . .
H85B H 0.6634 0.1973 0.4554 0.377 Uiso 1 calc R . .
H85C H 0.6564 0.2326 0.4813 0.377 Uiso 1 calc R . .
C86 C 0.5638(6) 0.1810(6) 0.4079(4) 0.138(7) Uani 1 d . . .
H86A H 0.5291 0.1761 0.4007 0.206 Uiso 1 calc R . .
H86B H 0.5803 0.1513 0.4109 0.206 Uiso 1 calc R . .
H86C H 0.5734 0.1990 0.3921 0.206 Uiso 1 calc R . .
C87 C 0.5664(11) 0.1707(7) 0.4761(6) 0.233(14) Uani 1 d . . .
H87A H 0.5680 0.1874 0.4956 0.350 Uiso 1 calc R . .
H87B H 0.5900 0.1458 0.4808 0.350 Uiso 1 calc R . .
H87C H 0.5342 0.1578 0.4672 0.350 Uiso 1 calc R . .
C88 C 0.6101(5) 0.3461(6) 0.4565(4) 0.121(5) Uani 1 d . . .
H88A H 0.6397 0.3286 0.4588 0.182 Uiso 1 calc R . .
H88B H 0.6175 0.3740 0.4694 0.182 Uiso 1 calc R . .
H88C H 0.5959 0.3546 0.4343 0.182 Uiso 1 calc R . .
C89 C 0.5982(6) 0.2915(6) 0.5111(3) 0.123(5) Uani 1 d . . .
H89A H 0.5760 0.2926 0.5238 0.184 Uiso 1 calc R . .
H89B H 0.6251 0.3125 0.5201 0.184 Uiso 1 calc R . .
H89C H 0.6104 0.2601 0.5111 0.184 Uiso 1 calc R . .
C90 C 0.5146(5) 0.3475(5) 0.4731(3) 0.126(6) Uani 1 d . . .
H90A H 0.4934 0.3543 0.4520 0.190 Uiso 1 calc R . .
H90B H 0.5275 0.3763 0.4838 0.190 Uiso 1 calc R . .
H90C H 0.4966 0.3314 0.4853 0.190 Uiso 1 calc R . .
C91 C 0.4143(5) 0.3553(6) 0.5223(4) 0.130(6) Uani 1 d . . .
H91A H 0.4104 0.3241 0.5136 0.194 Uiso 1 calc R . .
H91B H 0.4442 0.3571 0.5397 0.194 Uiso 1 calc R . .
H91C H 0.4154 0.3773 0.5059 0.194 Uiso 1 calc R . .
C92 C 0.3643(6) 0.4345(5) 0.5451(4) 0.140(7) Uani 1 d . . .
H92A H 0.3555 0.4509 0.5249 0.210 Uiso 1 calc R . .
H92B H 0.3970 0.4431 0.5574 0.210 Uiso 1 calc R . .
H92C H 0.3419 0.4426 0.5568 0.210 Uiso 1 calc R . .
C93 C 0.3705(9) 0.3379(7) 0.5757(3) 0.196(11) Uani 1 d . . .
H93A H 0.3401 0.3366 0.5807 0.293 Uiso 1 calc R . .
H93B H 0.3945 0.3540 0.5926 0.293 Uiso 1 calc R . .
H93C H 0.3817 0.3066 0.5736 0.293 Uiso 1 calc R . .
C94 C 0.1962(6) 0.3619(8) 0.4829(5) 0.185(11) Uani 1 d . . .
H94A H 0.2022 0.3846 0.4682 0.278 Uiso 1 calc R . .
H94B H 0.1687 0.3718 0.4897 0.278 Uiso 1 calc R . .
H94C H 0.1893 0.3320 0.4724 0.278 Uiso 1 calc R . .
C95 C 0.2444(8) 0.4131(7) 0.5411(5) 0.187(10) Uani 1 d . . .
H95A H 0.2653 0.4115 0.5629 0.281 Uiso 1 calc R . .
H95B H 0.2110 0.4163 0.5410 0.281 Uiso 1 calc R . .
H95C H 0.2534 0.4397 0.5305 0.281 Uiso 1 calc R . .
C96 C 0.2398(10) 0.2990(10) 0.5364(6) 0.265(17) Uani 1 d . . .
H96A H 0.2464 0.2737 0.5237 0.398 Uiso 1 calc R . .
H96B H 0.2062 0.2976 0.5363 0.398 Uiso 1 calc R . .
H96C H 0.2608 0.2964 0.5581 0.398 Uiso 1 calc R . .
C97 C 0.1122(8) 0.2518(9) 0.4655(6) 0.242(16) Uani 1 d . . .
H97A H 0.1412 0.2707 0.4706 0.364 Uiso 1 calc R . .
H97B H 0.0877 0.2672 0.4729 0.364 Uiso 1 calc R . .
H97C H 0.1000 0.2473 0.4426 0.364 Uiso 1 calc R . .
C98 C 0.1297(6) 0.2100(6) 0.5269(3) 0.119(5) Uani 1 d . . .
H98A H 0.1440 0.1844 0.5409 0.179 Uiso 1 calc R . .
H98B H 0.0974 0.2160 0.5281 0.179 Uiso 1 calc R . .
H98C H 0.1496 0.2375 0.5333 0.179 Uiso 1 calc R . .
C99 C 0.0748(8) 0.1578(12) 0.4650(8) 0.33(3) Uani 1 d . . .
H99A H 0.0607 0.1689 0.4434 0.499 Uiso 1 calc R . .
H99B H 0.0508 0.1591 0.4763 0.499 Uiso 1 calc R . .
H99C H 0.0857 0.1260 0.4645 0.499 Uiso 1 calc R . .
C100 C 0.2795(9) 0.1527(18) 0.5218(13) 0.21(2) Uiso 0.50 d PD B 3
H10D H 0.2846 0.1735 0.5399 0.315 Uiso 0.50 calc PR B 3
H10E H 0.2860 0.1691 0.5043 0.315 Uiso 0.50 calc PR B 3
H10F H 0.3012 0.1263 0.5278 0.315 Uiso 0.50 calc PR B 3
C101 C 0.2126(17) 0.1226(16) 0.5497(6) 0.177(17) Uiso 0.50 d PD B 3
H10G H 0.1878 0.0998 0.5494 0.266 Uiso 0.50 calc PR B 3
H10H H 0.2050 0.1517 0.5582 0.266 Uiso 0.50 calc PR B 3
H10I H 0.2437 0.1114 0.5629 0.266 Uiso 0.50 calc PR B 3
C102 C 0.2413(11) 0.0842(9) 0.4915(7) 0.110(9) Uiso 0.50 d PD B 3
H10J H 0.2699 0.0722 0.5071 0.165 Uiso 0.50 calc PR B 3
H10K H 0.2500 0.0959 0.4732 0.165 Uiso 0.50 calc PR B 3
H10L H 0.2176 0.0596 0.4847 0.165 Uiso 0.50 calc PR B 3
C103 C 0.2422(15) 0.1596(14) 0.5488(6) 0.166(15) Uiso 0.50 d PD B 4
H10M H 0.2300 0.1444 0.5646 0.248 Uiso 0.50 calc PR B 4
H10N H 0.2334 0.1922 0.5476 0.248 Uiso 0.50 calc PR B 4
H10O H 0.2771 0.1567 0.5549 0.248 Uiso 0.50 calc PR B 4
C104 C 0.1764(14) 0.0842(12) 0.5173(11) 0.179(17) Uiso 0.50 d PD B 4
H10P H 0.1842 0.0552 0.5087 0.269 Uiso 0.50 calc PR B 4
H10Q H 0.1426 0.0917 0.5072 0.269 Uiso 0.50 calc PR B 4
H10R H 0.1822 0.0810 0.5401 0.269 Uiso 0.50 calc PR B 4
C105 C 0.2687(10) 0.1111(14) 0.4992(9) 0.139(12) Uiso 0.50 d PD B 4
H10S H 0.2810 0.0832 0.5114 0.208 Uiso 0.50 calc PR B 4
H10T H 0.2935 0.1349 0.5043 0.208 Uiso 0.50 calc PR B 4
H10U H 0.2599 0.1040 0.4766 0.208 Uiso 0.50 calc PR B 4
C106 C 0.4749(5) 0.2339(5) 0.5151(4) 0.124(5) Uani 1 d . . .
H10V H 0.5049 0.2234 0.5118 0.186 Uiso 1 calc R . .
H10W H 0.4817 0.2587 0.5307 0.186 Uiso 1 calc R . .
H10X H 0.4533 0.2452 0.4951 0.186 Uiso 1 calc R . .
C107 C 0.3981(9) 0.2073(7) 0.5473(4) 0.180(9) Uani 1 d . . .
H10Y H 0.3679 0.2115 0.5305 0.269 Uiso 1 calc R . .
H10Z H 0.4085 0.2368 0.5578 0.269 Uiso 1 calc R . .
H11D H 0.3935 0.1850 0.5627 0.269 Uiso 1 calc R . .
C108 C 0.5005(13) 0.1593(9) 0.5614(6) 0.37(3) Uani 1 d . . .
H11E H 0.4923 0.1547 0.5810 0.555 Uiso 1 calc R . .
H11F H 0.5276 0.1805 0.5652 0.555 Uiso 1 calc R . .
H11G H 0.5092 0.1297 0.5541 0.555 Uiso 1 calc R . .
C109 C 0.4036(6) 0.0699(6) 0.5411(3) 0.123(6) Uani 1 d . . .
H11H H 0.4305 0.0728 0.5605 0.184 Uiso 1 calc R . .
H11I H 0.3923 0.0380 0.5387 0.184 Uiso 1 calc R . .
H11J H 0.3775 0.0902 0.5424 0.184 Uiso 1 calc R . .
C110 C 0.4861(7) 0.0623(7) 0.5125(5) 0.178(9) Uani 1 d . . .
H11K H 0.5002 0.0744 0.4967 0.268 Uiso 1 calc R . .
H11L H 0.4840 0.0287 0.5108 0.268 Uiso 1 calc R . .
H11M H 0.5062 0.0708 0.5336 0.268 Uiso 1 calc R . .
C111 C 0.3801(11) 0.0560(6) 0.4714(4) 0.243(16) Uani 1 d . . .
H11N H 0.3515 0.0752 0.4630 0.364 Uiso 1 calc R . .
H11O H 0.3709 0.0267 0.4787 0.364 Uiso 1 calc R . .
H11P H 0.3951 0.0503 0.4547 0.364 Uiso 1 calc R . .
C201 C 0.2284(8) 0.7733(6) 0.7197(6) 0.223(11) Uiso 1 d G . .
H201 H 0.2388 0.8043 0.7233 0.268 Uiso 1 calc R . .
C202 C 0.2464(7) 0.7447(11) 0.7000(5) 0.309(18) Uiso 1 d G . .
H202 H 0.2688 0.7566 0.6903 0.371 Uiso 1 calc R . .
C203 C 0.2309(9) 0.6983(10) 0.6947(5) 0.34(2) Uiso 1 d G . .
H203 H 0.2429 0.6792 0.6814 0.410 Uiso 1 calc R . .
C204 C 0.1974(9) 0.6805(6) 0.7091(6) 0.289(16) Uiso 1 d G . .
H204 H 0.1871 0.6495 0.7056 0.346 Uiso 1 calc R . .
C205 C 0.1795(6) 0.7091(9) 0.7289(5) 0.215(11) Uiso 1 d G . .
H205 H 0.1571 0.6972 0.7386 0.258 Uiso 1 calc R . .
C200 C 0.1950(8) 0.7555(8) 0.7342(4) 0.242(13) Uiso 1 d G . .
H200 H 0.1829 0.7746 0.7475 0.290 Uiso 1 calc R . .
C301 C 0.2176(15) 0.6504(17) 0.1378(12) 0.59(10) Uiso 0.50 d PG . .
H301 H 0.1917 0.6332 0.1409 0.711 Uiso 0.50 calc PR . .
C302 C 0.2650(19) 0.6328(13) 0.1487(10) 0.21(2) Uiso 0.50 d PG . .
H302 H 0.2708 0.6038 0.1590 0.255 Uiso 0.50 calc PR . .
C303 C 0.3037(13) 0.6585(17) 0.1441(9) 0.25(3) Uiso 0.50 d PG . .
H303 H 0.3354 0.6467 0.1514 0.305 Uiso 0.50 calc PR . .
C304 C 0.2950(15) 0.7018(17) 0.1287(11) 0.24(2) Uiso 0.50 d PG . .
H304 H 0.3209 0.7190 0.1257 0.285 Uiso 0.50 calc PR . .
C305 C 0.2476(18) 0.7193(14) 0.1178(12) 1.1(3) Uiso 0.50 d PG . .
H305 H 0.2418 0.7483 0.1075 1.356 Uiso 0.50 calc PR . .
C306 C 0.2089(12) 0.6936(19) 0.1224(12) 0.27(3) Uiso 0.50 d PG . .
H306 H 0.1772 0.7054 0.1151 0.324 Uiso 0.50 calc PR . .
Li1 Li 0.3835 0.7181 0.3815 0.150 Uiso 1 d . . .
O1 O 0.3157 0.6794 0.3823 0.150 Uiso 1 d . . .
O2 O 0.4556 0.7051 0.3934 0.150 Uiso 1 d . . .
O3 O 0.3586 0.7704 0.3602 0.150 Uiso 1 d . . .
Li2 Li 0.0000 0.5000 0.5000 0.150 Uiso 1 d S . .
O4 O -0.0679 0.5273 0.4783 0.150 Uiso 1 d . . .
O5 O 0.0545 0.5538 0.5060 0.150 Uiso 1 d . . .

loop_
_atom_site_aniso_label
_atom_site_aniso_U_11
_atom_site_aniso_U_22
_atom_site_aniso_U_33
_atom_site_aniso_U_23
_atom_site_aniso_U_13
_atom_site_aniso_U_12
Al1 0.0366(11) 0.0242(10) 0.0265(10) -0.0001(8) 0.0134(9) 0.0010(9)
Al2 0.0391(12) 0.0343(11) 0.0230(10) -0.0004(8) 0.0109(9) -0.0012(9)
Al3 0.0321(11) 0.0308(11) 0.0304(11) 0.0017(8) 0.0139(9) 0.0014(9)
Al4 0.0386(12) 0.0291(11) 0.0326(11) 0.0045(9) 0.0130(9) 0.0007(9)
Al5 0.0419(13) 0.0471(14) 0.0453(13) 0.0155(11) 0.0266(11) 0.0068(11)
Al6 0.0599(15) 0.0424(13) 0.0303(12) -0.0034(10) 0.0106(11) 0.0200(12)
Al7 0.0393(12) 0.0317(11) 0.0264(10) 0.0005(8) 0.0157(9) 0.0009(9)
Al8 0.0355(11) 0.0295(11) 0.0302(11) -0.0009(8) 0.0106(9) -0.0025(9)
Al9 0.091(2) 0.0286(12) 0.0442(14) -0.0072(11) -0.0061(14) 0.0071(13)
Al10 0.0337(12) 0.0396(13) 0.0549(15) 0.0125(11) 0.0075(11) -0.0021(10)
Al11 0.0369(12) 0.0314(11) 0.0320(11) 0.0050(9) 0.0134(9) 0.0042(9)
Al12 0.0371(11) 0.0290(11) 0.0310(11) 0.0030(8) 0.0159(9) -0.0014(9)
Al13 0.0396(12) 0.0421(12) 0.0246(10) -0.0042(9) 0.0078(9) 0.0044(10)
Al14 0.0477(13) 0.0364(12) 0.0239(10) -0.0004(9) 0.0128(9) 0.0043(10)
Al15 0.0417(13) 0.0420(13) 0.0356(12) 0.0077(10) 0.0161(10) -0.0005(10)
Al16 0.0515(14) 0.0385(12) 0.0345(12) 0.0100(10) 0.0182(10) 0.0077(11)
Al17 0.0412(12) 0.0421(12) 0.0272(11) 0.0026(9) 0.0149(9) 0.0042(10)
Al18 0.0388(12) 0.0385(12) 0.0300(11) -0.0017(9) 0.0123(9) 0.0000(10)
Al19 0.0430(13) 0.0419(13) 0.0330(11) 0.0007(10) 0.0162(10) -0.0015(10)
Al20 0.0435(13) 0.0434(13) 0.0392(12) -0.0010(10) 0.0183(10) -0.0013(11)
Al21 0.0451(13) 0.0408(13) 0.0367(12) 0.0045(10) 0.0186(10) -0.0016(10)
Al22 0.0519(14) 0.0344(12) 0.0378(12) 0.0031(9) 0.0240(11) 0.0008(10)
Al23 0.0431(13) 0.0377(12) 0.0324(11) -0.0001(9) 0.0158(10) 0.0057(10)
Al24 0.0427(13) 0.0357(12) 0.0406(12) 0.0046(10) 0.0198(10) 0.0038(10)
Al25 0.0345(12) 0.0419(12) 0.0320(11) -0.0017(9) 0.0122(9) 0.0033(10)
Al26 0.0379(12) 0.0388(12) 0.0307(11) -0.0016(9) 0.0120(9) -0.0036(10)
Al27 0.0449(13) 0.0359(12) 0.0366(12) -0.0045(9) 0.0198(10) 0.0021(10)
Al28 0.0409(13) 0.0372(12) 0.0435(13) -0.0018(10) 0.0161(10) -0.0029(10)
Al29 0.0483(14) 0.0422(13) 0.0369(12) 0.0023(10) 0.0115(10) -0.0057(11)
Al30 0.0502(15) 0.0637(16) 0.0356(13) 0.0003(11) 0.0138(11) 0.0108(13)
Al31 0.0398(13) 0.0334(12) 0.0442(13) 0.0004(10) 0.0123(10) 0.0037(10)
Al32 0.0457(13) 0.0437(13) 0.0365(12) 0.0042(10) 0.0184(10) 0.0080(11)
Al33 0.0516(14) 0.0340(12) 0.0441(13) 0.0014(10) 0.0177(11) 0.0020(11)
Al34 0.0451(13) 0.0347(12) 0.0410(12) 0.0029(10) 0.0087(10) 0.0018(10)
Al35 0.0362(12) 0.0346(11) 0.0319(11) 0.0010(9) 0.0138(9) 0.0001(9)
Al36 0.0429(13) 0.0364(12) 0.0324(11) 0.0009(9) 0.0146(10) -0.0048(10)
Al37 0.0504(14) 0.0383(12) 0.0411(13) 0.0010(10) 0.0227(11) 0.0030(11)
Al38 0.0434(13) 0.0374(12) 0.0288(11) 0.0024(9) 0.0160(9) -0.0037(10)
Al39 0.0519(14) 0.0339(12) 0.0320(11) 0.0030(9) 0.0182(10) -0.0047(10)
Al40 0.0423(13) 0.0324(12) 0.0429(13) -0.0033(10) 0.0100(10) -0.0015(10)
Al41 0.0483(14) 0.0329(12) 0.0416(13) -0.0082(10) 0.0166(11) -0.0041(10)
Al42 0.0362(12) 0.0452(13) 0.0375(12) 0.0010(10) 0.0130(10) -0.0004(10)
Al43 0.0392(12) 0.0359(12) 0.0367(12) -0.0025(9) 0.0112(10) 0.0014(10)
Al44 0.0433(13) 0.0429(13) 0.0379(12) -0.0010(10) 0.0174(10) 0.0003(11)
Al45 0.0430(13) 0.0334(12) 0.0389(12) 0.0038(9) 0.0127(10) -0.0003(10)
Al46 0.0401(13) 0.0537(14) 0.0323(11) -0.0050(10) 0.0135(10) -0.0040(11)
Al47 0.0408(12) 0.0378(12) 0.0318(11) 0.0017(9) 0.0138(9) -0.0026(10)
Al48 0.0440(13) 0.0399(13) 0.0380(12) 0.0081(10) 0.0106(10) 0.0072(10)
Al49 0.0393(12) 0.0509(14) 0.0332(12) 0.0025(10) 0.0127(10) 0.0020(11)
Al50 0.0465(13) 0.0397(12) 0.0307(11) 0.0017(9) 0.0095(10) -0.0009(10)
Al51 0.0411(13) 0.0468(13) 0.0271(11) -0.0001(9) 0.0083(9) 0.0020(10)
Al52 0.0495(14) 0.0512(14) 0.0331(12) 0.0088(10) 0.0225(10) -0.0016(11)
Al53 0.0502(14) 0.0412(13) 0.0306(11) 0.0105(10) 0.0144(10) 0.0105(11)
Al54 0.0340(12) 0.0552(15) 0.0313(11) -0.0057(10) 0.0074(9) -0.0042(11)
Al55 0.0530(14) 0.0387(12) 0.0270(11) -0.0045(9) 0.0143(10) -0.0001(11)
Al56 0.0623(16) 0.0345(12) 0.0421(13) 0.0032(10) 0.0193(12) 0.0068(11)
Al57 0.0538(14) 0.0440(13) 0.0391(12) -0.0057(10) 0.0269(11) -0.0004(11)
Al58 0.0495(14) 0.0304(12) 0.0429(13) -0.0057(10) 0.0174(11) 0.0032(10)
Al59 0.0417(13) 0.0375(12) 0.0401(12) -0.0032(10) 0.0165(10) 0.0045(10)
Al60 0.0403(13) 0.0441(13) 0.0413(13) -0.0001(10) 0.0198(10) -0.0095(10)
Al61 0.0376(12) 0.0457(13) 0.0473(13) 0.0000(11) 0.0219(11) -0.0080(10)
Al62 0.0576(15) 0.0343(12) 0.0487(14) -0.0058(10) 0.0231(12) 0.0059(11)
Al63 0.0540(14) 0.0386(13) 0.0417(13) -0.0020(10) 0.0217(11) -0.0089(11)
Al64 0.0467(14) 0.0405(13) 0.0438(13) -0.0107(10) 0.0097(11) -0.0089(11)
Al65 0.0439(13) 0.0368(12) 0.0424(13) -0.0013(10) 0.0092(10) 0.0103(10)
Al66 0.0367(12) 0.0491(14) 0.0364(12) -0.0024(10) 0.0064(10) -0.0018(11)
Al67 0.0515(14) 0.0450(13) 0.0331(12) -0.0103(10) 0.0187(10) -0.0088(11)
Al68 0.0531(14) 0.0474(13) 0.0270(11) 0.0035(10) 0.0196(10) -0.0088(11)
Al69 0.0547(15) 0.0577(16) 0.0324(12) 0.0129(11) 0.0112(11) 0.0156(13)
Si1 0.084(2) 0.113(3) 0.0548(16) 0.0179(16) 0.0486(16) 0.0131(19)
Si2 0.094(2) 0.0681(18) 0.0581(16) 0.0268(14) 0.0379(15) -0.0034(16)
Si3 0.095(2) 0.083(2) 0.0335(12) 0.0127(13) 0.0267(13) 0.0298(17)
Si4 0.0748(18) 0.0750(18) 0.0459(14) 0.0204(13) 0.0203(13) 0.0380(15)
Si5 0.0541(18) 0.123(3) 0.074(2) 0.002(2) -0.0120(15) 0.0106(19)
Si6 0.0641(18) 0.109(3) 0.0686(19) -0.0298(18) 0.0201(15) -0.0442(18)
Si7 0.110(2) 0.0750(19) 0.0354(13) -0.0150(12) 0.0312(14) -0.0097(17)
Si8 0.098(2) 0.077(2) 0.074(2) -0.0318(16) 0.0304(18) -0.0380(19)
Si9 0.0791(19) 0.0420(14) 0.082(2) 0.0106(13) 0.0273(16) 0.0142(13)
Si10 0.0732(18) 0.0443(14) 0.0782(19) 0.0039(13) 0.0187(15) -0.0050(13)
Si11 0.086(2) 0.099(2) 0.097(2) -0.0324(19) 0.069(2) -0.0172(19)
Si12 0.093(2) 0.078(2) 0.089(2) -0.0392(17) 0.0562(19) -0.0061(17)
Si13 0.0767(18) 0.0459(14) 0.0599(16) -0.0205(12) 0.0144(14) 0.0084(13)
Si14 0.0692(17) 0.0344(12) 0.0666(16) -0.0027(11) 0.0165(13) 0.0103(12)
Si15 0.0595(17) 0.0699(18) 0.080(2) -0.0068(15) 0.0147(14) 0.0284(15)
Si16 0.095(2) 0.0667(18) 0.0719(18) -0.0165(14) 0.0562(17) 0.0022(16)
Si17 0.0485(15) 0.086(2) 0.097(2) -0.0036(17) 0.0391(15) -0.0084(15)
Si18 0.082(2) 0.0601(17) 0.085(2) -0.0064(14) 0.0521(17) -0.0304(15)
Si19 0.091(2) 0.0635(19) 0.152(3) 0.018(2) 0.085(2) -0.0105(17)
Si20 0.0410(15) 0.129(3) 0.101(3) 0.023(2) 0.0242(16) -0.0063(17)
Si21 0.113(3) 0.073(2) 0.0662(19) -0.0260(16) 0.0245(18) 0.0285(19)
Si22 0.0744(18) 0.0393(13) 0.0784(18) -0.0006(12) 0.0341(15) 0.0125(13)
Si23 0.0728(19) 0.0669(18) 0.096(2) -0.0345(17) 0.0362(17) -0.0286(16)
Si24 0.121(3) 0.0473(16) 0.100(3) 0.0203(16) 0.040(2) -0.0062(18)
Si25 0.093(3) 0.104(3) 0.149(4) -0.073(3) 0.069(3) -0.064(2)
Si26 0.096(2) 0.0597(17) 0.0645(18) -0.0300(14) 0.0229(16) -0.0245(16)
Si27 0.0572(16) 0.0749(19) 0.092(2) -0.0242(16) 0.0305(15) 0.0152(15)
Si28 0.078(2) 0.0529(16) 0.0704(18) 0.0047(13) 0.0037(15) 0.0305(15)
Si29 0.0592(18) 0.093(2) 0.079(2) -0.0115(18) -0.0102(15) 0.0258(17)
Si30 0.0585(17) 0.088(2) 0.0616(17) -0.0208(15) -0.0037(14) -0.0089(16)
Si31 0.125(3) 0.082(2) 0.0366(14) -0.0184(14) 0.0097(16) -0.022(2)
Si32 0.173(4) 0.189(5) 0.148(4) -0.116(4) 0.135(4) -0.103(4)
Si33 0.0726(19) 0.116(3) 0.0564(16) -0.0141(16) 0.0430(15) -0.0186(18)
Si34 0.183(4) 0.141(4) 0.071(2) 0.065(2) 0.067(3) 0.054(3)
Si35 0.159(4) 0.107(3) 0.0476(18) 0.0086(18) -0.026(2) 0.021(3)
Si36 0.146(3) 0.079(2) 0.0562(18) 0.0305(16) 0.031(2) 0.042(2)
N1 0.063(5) 0.068(5) 0.036(4) 0.014(3) 0.030(3) -0.002(4)
N2 0.065(4) 0.052(4) 0.028(3) 0.013(3) 0.017(3) 0.023(4)
N3 0.040(4) 0.084(6) 0.047(4) -0.014(4) 0.005(3) -0.012(4)
N4 0.067(5) 0.045(4) 0.029(3) -0.009(3) 0.016(3) -0.005(3)
N5 0.059(4) 0.033(4) 0.060(4) 0.004(3) 0.019(4) 0.006(3)
N6 0.064(5) 0.055(4) 0.054(4) -0.013(3) 0.036(4) 0.002(4)
N7 0.053(4) 0.029(3) 0.049(4) -0.006(3) 0.011(3) 0.004(3)
N8 0.056(4) 0.051(4) 0.053(4) -0.010(3) 0.025(3) 0.013(3)
N9 0.045(4) 0.052(4) 0.064(4) -0.008(3) 0.032(3) -0.015(3)
N10 0.043(4) 0.059(5) 0.074(5) 0.004(4) 0.033(4) -0.011(3)
N11 0.073(5) 0.043(4) 0.053(4) -0.008(3) 0.027(4) 0.014(4)
N12 0.070(5) 0.037(4) 0.068(5) -0.006(3) 0.026(4) -0.009(4)
N13 0.063(5) 0.047(4) 0.048(4) -0.010(3) 0.014(3) -0.015(4)
N14 0.049(4) 0.046(4) 0.055(4) -0.004(3) 0.011(3) 0.016(3)
N15 0.039(4) 0.066(5) 0.048(4) -0.009(4) -0.001(3) 0.001(3)
N16 0.091(6) 0.085(6) 0.049(4) -0.028(4) 0.043(4) -0.039(5)
N17 0.072(5) 0.067(5) 0.034(4) 0.010(3) 0.030(3) -0.009(4)
N18 0.083(6) 0.074(5) 0.035(4) 0.013(4) 0.009(4) 0.033(5)
C1 0.171(15) 0.203(18) 0.088(10) 0.030(11) 0.096(11) -0.001(14)
C2 0.087(10) 0.26(2) 0.095(10) 0.029(12) 0.045(8) 0.044(12)
C3 0.177(15) 0.115(12) 0.120(12) -0.020(9) 0.100(12) 0.001(11)
C4 0.165(14) 0.134(13) 0.070(8) 0.062(8) 0.027(9) 0.027(11)
C5 0.141(13) 0.100(10) 0.146(13) 0.024(9) 0.074(11) -0.047(10)
C6 0.128(11) 0.062(7) 0.107(9) 0.039(7) 0.061(8) 0.028(7)
C7 0.162(13) 0.147(12) 0.052(7) 0.045(7) 0.054(8) 0.076(11)
C8 0.108(9) 0.096(8) 0.053(6) 0.017(6) 0.044(6) 0.035(7)
C9 0.144(12) 0.124(11) 0.058(7) -0.015(7) 0.029(8) 0.004(10)
C10 0.098(8) 0.099(9) 0.054(6) 0.008(6) 0.018(6) 0.059(7)
C11 0.080(8) 0.163(13) 0.063(7) 0.025(8) 0.017(6) 0.050(9)
C12 0.175(15) 0.071(8) 0.158(14) 0.048(9) 0.088(12) 0.054(9)
C13 0.45(5) 0.48(5) 0.108(16) 0.09(2) 0.12(2) 0.31(4)
C14 0.27(3) 0.17(2) 0.33(4) 0.14(2) -0.17(3) -0.03(2)
C15 0.110(15) 0.36(4) 0.31(4) 0.17(3) 0.055(19) 0.10(2)
C16 0.40(4) 0.20(2) 0.41(4) -0.12(3) 0.36(4) -0.15(3)
C17 0.156(19) 0.18(2) 0.50(5) 0.19(3) -0.04(3) -0.083(17)
C18 0.24(2) 0.28(3) 0.153(18) -0.061(18) -0.011(17) -0.19(2)
C19 0.195(16) 0.139(13) 0.037(6) 0.015(7) 0.001(8) -0.037(12)
C20 0.172(15) 0.103(10) 0.091(9) -0.031(8) 0.068(10) 0.014(10)
C21 0.148(12) 0.112(10) 0.071(7) -0.023(7) 0.081(8) -0.040(9)
C22 0.088(11) 0.18(2) 0.29(3) -0.066(19) 0.065(15) 0.002(12)
C23 0.24(2) 0.141(13) 0.115(11) -0.061(10) 0.111(13) -0.143(14)
C24 0.183(15) 0.100(10) 0.080(9) -0.038(8) 0.033(9) -0.077(10)
C25 0.086(8) 0.061(7) 0.125(11) 0.009(7) 0.031(8) 0.024(6)
C26 0.128(11) 0.050(6) 0.123(11) -0.005(6) 0.056(9) 0.004(7)
C27 0.107(10) 0.104(10) 0.082(8) 0.018(7) 0.013(7) 0.037(8)
C28 0.089(9) 0.080(8) 0.123(11) 0.032(8) 0.036(8) -0.011(7)
C29 0.070(7) 0.066(7) 0.168(13) 0.004(8) 0.050(8) -0.003(6)
C30 0.110(11) 0.153(14) 0.094(10) -0.037(10) -0.006(8) -0.018(10)
C31 0.085(10) 0.23(2) 0.164(16) -0.062(15) 0.065(11) 0.013(12)
C32 0.23(2) 0.139(14) 0.135(13) -0.002(11) 0.144(15) -0.019(13)
C33 0.105(10) 0.127(12) 0.183(16) -0.080(11) 0.097(11) -0.053(9)
C34 0.127(12) 0.148(14) 0.146(13) -0.089(11) 0.083(11) -0.015(10)
C35 0.189(17) 0.053(7) 0.191(17) -0.019(9) 0.114(14) 0.002(9)
C36 0.109(11) 0.186(17) 0.081(9) -0.057(10) 0.025(8) -0.028(11)
C37 0.129(11) 0.091(9) 0.096(9) -0.035(7) 0.044(8) 0.014(8)
C38 0.078(8) 0.125(11) 0.096(9) -0.036(8) 0.011(7) -0.032(8)
C39 0.172(14) 0.074(8) 0.061(7) -0.015(6) 0.003(8) 0.027(9)
C40 0.142(12) 0.039(6) 0.104(9) 0.001(6) 0.024(8) 0.003(7)
C41 0.079(7) 0.062(6) 0.061(6) 0.009(5) 0.017(5) 0.006(5)
C42 0.079(7) 0.085(8) 0.085(8) -0.008(6) 0.027(6) 0.032(6)
C43 0.083(9) 0.114(11) 0.150(14) -0.028(10) -0.006(9) 0.015(8)
C44 0.098(9) 0.096(9) 0.070(7) 0.029(6) 0.020(6) 0.050(7)
C45 0.095(10) 0.102(10) 0.172(15) -0.008(10) 0.030(10) 0.057(9)
C46 0.159(13) 0.080(8) 0.085(8) -0.033(7) 0.066(9) -0.031(8)
C47 0.140(13) 0.127(12) 0.166(15) -0.048(11) 0.117(12) -0.032(10)
C48 0.154(13) 0.127(11) 0.066(7) 0.014(7) 0.069(8) 0.042(10)
C49 0.059(6) 0.074(7) 0.132(11) 0.008(7) 0.036(7) 0.007(6)
C50 0.138(13) 0.137(13) 0.151(14) -0.034(11) 0.099(12) 0.014(11)
C51 0.040(6) 0.151(14) 0.169(15) 0.033(11) 0.020(7) -0.026(7)
C52 0.099(9) 0.060(7) 0.125(10) 0.025(7) 0.058(8) -0.011(6)
C53 0.156(13) 0.097(10) 0.123(11) -0.051(9) 0.079(10) -0.073(10)
C55 0.121(11) 0.142(13) 0.125(12) 0.034(10) 0.084(10) -0.007(10)
C54 0.100(9) 0.102(9) 0.089(8) 0.014(7) 0.057(7) -0.033(7)
C56 0.156(16) 0.095(11) 0.42(4) -0.064(16) 0.18(2) -0.082(12)
C57 0.133(12) 0.092(10) 0.209(17) 0.082(11) 0.113(13) 0.031(9)
C58 0.19(2) 0.32(3) 0.117(15) -0.003(18) -0.048(15) -0.09(2)
C59 0.054(8) 0.23(2) 0.24(2) 0.075(18) 0.065(11) 0.031(11)
C60 0.096(11) 0.129(13) 0.193(18) 0.062(13) 0.036(11) 0.041(10)
C61 0.164(14) 0.148(14) 0.082(9) 0.010(9) 0.065(10) 0.068(12)
C62 0.127(11) 0.111(10) 0.059(7) -0.029(7) 0.021(7) 0.018(9)
C63 0.214(19) 0.083(10) 0.139(14) -0.054(10) 0.045(14) -0.011(11)
C64 0.095(8) 0.057(6) 0.092(8) 0.010(6) 0.030(7) -0.005(6)
C65 0.116(10) 0.057(6) 0.104(9) -0.005(6) 0.050(8) 0.030(7)
C66 0.064(6) 0.054(6) 0.086(7) 0.007(5) 0.029(5) 0.011(5)
C67 0.093(10) 0.174(16) 0.212(19) -0.152(15) 0.047(11) -0.041(10)
C68 0.088(9) 0.102(10) 0.210(18) -0.042(11) 0.077(11) -0.042(8)
C69 0.139(13) 0.131(13) 0.091(10) -0.010(9) -0.009(9) -0.075(11)
C70 0.136(12) 0.081(9) 0.095(9) 0.034(7) 0.006(9) 0.013(8)
C71 0.152(16) 0.071(9) 0.23(2) 0.047(12) 0.014(15) -0.007(10)
C72 0.21(2) 0.178(18) 0.120(13) 0.080(13) 0.081(14) 0.040(16)
C76 0.139(14) 0.180(18) 0.187(18) -0.127(16) 0.052(13) -0.074(13)
C77 0.139(12) 0.073(8) 0.128(12) 0.008(8) 0.066(10) 0.014(8)
C78 0.166(15) 0.175(16) 0.049(7) -0.008(8) 0.029(8) 0.010(13)
C79 0.074(8) 0.114(10) 0.104(9) -0.047(8) 0.030(7) 0.000(7)
C80 0.051(7) 0.141(13) 0.169(15) -0.080(11) 0.012(8) 0.021(7)
C81 0.132(12) 0.107(11) 0.161(14) 0.007(10) 0.113(11) 0.010(9)
C82 0.131(12) 0.072(8) 0.144(13) 0.004(8) 0.011(10) 0.056(8)
C83 0.113(10) 0.117(11) 0.066(8) 0.009(7) -0.016(7) 0.015(9)
C84 0.109(9) 0.053(6) 0.090(8) 0.018(6) 0.022(7) 0.016(6)
C85 0.057(10) 0.28(3) 0.38(4) -0.15(3) -0.003(15) 0.031(14)
C86 0.123(12) 0.125(12) 0.131(13) -0.046(10) -0.013(10) 0.061(10)
C87 0.42(4) 0.101(14) 0.18(2) 0.052(14) 0.10(3) 0.07(2)
C88 0.100(10) 0.129(13) 0.132(13) -0.025(10) 0.029(9) -0.039(9)
C89 0.128(12) 0.153(14) 0.061(8) -0.026(8) -0.013(8) -0.025(11)
C90 0.106(10) 0.133(12) 0.112(11) -0.083(10) -0.010(8) 0.015(9)
C91 0.089(9) 0.147(13) 0.111(11) -0.065(10) -0.032(8) -0.009(9)
C92 0.120(12) 0.112(12) 0.164(15) -0.090(11) 0.007(11) -0.031(10)
C93 0.31(3) 0.179(19) 0.050(8) 0.002(10) -0.013(12) -0.062(19)
C94 0.098(11) 0.24(2) 0.25(2) -0.16(2) 0.102(14) -0.059(13)
C95 0.24(2) 0.19(2) 0.20(2) -0.075(16) 0.170(19) -0.006(17)
C96 0.37(4) 0.32(3) 0.18(2) -0.07(2) 0.20(3) -0.22(3)
C97 0.22(2) 0.31(3) 0.28(3) 0.23(3) 0.20(2) 0.19(2)
C98 0.158(14) 0.138(13) 0.088(9) -0.018(9) 0.076(10) 0.030(11)
C99 0.133(17) 0.44(5) 0.48(5) -0.34(4) 0.16(3) -0.16(2)
C106 0.107(11) 0.126(13) 0.104(11) -0.004(9) -0.023(9) -0.008(10)
C107 0.30(3) 0.167(18) 0.107(13) -0.033(12) 0.120(17) -0.001(18)
C108 0.52(5) 0.17(2) 0.19(2) 0.006(18) -0.25(3) 0.08(3)
C109 0.146(13) 0.137(13) 0.090(9) 0.068(9) 0.044(9) 0.045(11)
C110 0.20(2) 0.151(17) 0.21(2) 0.053(15) 0.100(17) 0.103(16)
C111 0.51(5) 0.078(11) 0.076(11) 0.021(9) -0.002(18) -0.043(18)

loop_
_atom_type_symbol
_atom_type_description
_atom_type_scat_dispersion_real
_atom_type_scat_dispersion_imag
_atom_type_scat_source
C C 0.0033 0.0016 'International Tables Vol C Tables 4.2.6.8 and 6.1.1.4'
H H 0.0000 0.0000 'International Tables Vol C Tables 4.2.6.8 and 6.1.1.4'
N N 0.0061 0.0033 'International Tables Vol C Tables 4.2.6.8 and 6.1.1.4'
Si Si 0.0817 0.0704 'International Tables Vol C Tables 4.2.6.8 and 6.1.1.4'
Al Al 0.0645 0.0514 'International Tables Vol C Tables 4.2.6.8 and 6.1.1.4'
O O 0.0106 0.0060 'International Tables Vol C Tables 4.2.6.8 and 6.1.1.4'
Li Li -0.0003 0.0001 'International Tables Vol C Tables 4.2.6.8 and 6.1.1.4'

loop_
_geom_angle_atom_site_label_1
_geom_angle_atom_site_label_2
_geom_angle_atom_site_label_3
_geom_angle
_geom_angle_site_symmetry_1
_geom_angle_site_symmetry_3
_geom_angle_publ_flag
Al6 Al1 Al9 136.89(13) . . ?
Al6 Al1 Al4 109.05(9) . . ?
Al9 Al1 Al4 61.43(8) . . ?
Al6 Al1 Al11 62.35(8) . . ?
Al9 Al1 Al11 106.41(10) . . ?
Al4 Al1 Al11 153.71(10) . . ?
Al6 Al1 Al13 123.06(10) . . ?
Al9 Al1 Al13 60.46(8) . . ?
Al4 Al1 Al13 119.91(10) . . ?
Al11 Al1 Al13 60.84(8) . . ?
Al6 Al1 Al12 93.44(9) . . ?
Al9 Al1 Al12 118.39(10) . . ?
Al4 Al1 Al12 144.61(10) . . ?
Al11 Al1 Al12 61.29(7) . . ?
Al13 Al1 Al12 62.46(8) . . ?
Al6 Al1 Al3 108.87(10) . . ?
Al9 Al1 Al3 101.99(10) . . ?
Al4 Al1 Al3 61.21(7) . . ?
Al11 Al1 Al3 144.16(10) . . ?
Al13 Al1 Al3 118.85(9) . . ?
Al12 Al1 Al3 86.13(8) . . ?
Al6 Al1 Al2 58.82(8) . . ?
Al9 Al1 Al2 119.63(10) . . ?
Al4 Al1 Al2 59.54(7) . . ?
Al11 Al1 Al2 120.88(9) . . ?
Al13 Al1 Al2 177.48(10) . . ?
Al12 Al1 Al2 116.37(9) . . ?
Al3 Al1 Al2 58.64(7) . . ?
Al6 Al1 Al10 79.37(9) . . ?
Al9 Al1 Al10 61.89(10) . . ?
Al4 Al1 Al10 96.99(9) . . ?
Al11 Al1 Al10 57.78(8) . . ?
Al13 Al1 Al10 68.08(8) . . ?
Al12 Al1 Al10 114.19(9) . . ?
Al3 Al1 Al10 158.05(10) . . ?
Al2 Al1 Al10 114.32(9) . . ?
Al6 Al1 Al8 146.97(11) . . ?
Al9 Al1 Al8 75.20(10) . . ?
Al4 Al1 Al8 92.74(8) . . ?
Al11 Al1 Al8 107.05(9) . . ?
Al13 Al1 Al8 58.99(7) . . ?
Al12 Al1 Al8 56.71(7) . . ?
Al3 Al1 Al8 59.89(7) . . ?
Al2 Al1 Al8 118.49(9) . . ?
Al10 Al1 Al8 123.38(10) . . ?
Al6 Al1 Al5 63.12(9) . . ?
Al9 Al1 Al5 78.46(10) . . ?
Al4 Al1 Al5 59.25(7) . . ?
Al11 Al1 Al5 96.59(9) . . ?
Al13 Al1 Al5 120.21(10) . . ?
Al12 Al1 Al5 154.37(10) . . ?
Al3 Al1 Al5 110.29(9) . . ?
Al2 Al1 Al5 61.90(8) . . ?
Al10 Al1 Al5 54.28(8) . . ?
Al8 Al1 Al5 148.56(10) . . ?
Al6 Al1 Al7 63.73(8) . . ?
Al9 Al1 Al7 156.92(11) . . ?
Al4 Al1 Al7 105.82(9) . . ?
Al11 Al1 Al7 92.63(8) . . ?
Al13 Al1 Al7 122.05(9) . . ?
Al12 Al1 Al7 59.64(7) . . ?
Al3 Al1 Al7 55.67(7) . . ?
Al2 Al1 Al7 56.73(7) . . ?
Al10 Al1 Al7 141.15(10) . . ?
Al8 Al1 Al7 86.98(8) . . ?
Al5 Al1 Al7 112.81(9) . . ?
Al14 Al2 Al6 126.29(10) . . ?
Al14 Al2 Al3 119.93(10) . . ?
Al6 Al2 Al3 108.05(9) . . ?
Al14 Al2 Al4 116.71(10) . . ?
Al6 Al2 Al4 106.40(10) . . ?
Al3 Al2 Al4 61.01(7) . . ?
Al14 Al2 Al7 120.10(10) . . ?
Al6 Al2 Al7 66.28(9) . . ?
Al3 Al2 Al7 58.52(7) . . ?
Al4 Al2 Al7 111.01(9) . . ?
Al14 Al2 Al15 58.34(8) . . ?
Al6 Al2 Al15 113.98(10) . . ?
Al3 Al2 Al15 122.52(10) . . ?
Al4 Al2 Al15 70.57(8) . . ?
Al7 Al2 Al15 178.34(11) . . ?
Al14 Al2 Al18 61.08(8) . . ?
Al6 Al2 Al18 107.16(10) . . ?
Al3 Al2 Al18 81.62(8) . . ?
Al4 Al2 Al18 135.76(10) . . ?
Al7 Al2 Al18 59.70(7) . . ?
Al15 Al2 Al18 118.85(9) . . ?
Al14 Al2 Al1 174.77(11) . . ?
Al6 Al2 Al1 57.06(7) . . ?
Al3 Al2 Al1 59.44(7) . . ?
Al4 Al2 Al1 58.16(7) . . ?
Al7 Al2 Al1 64.47(7) . . ?
Al15 Al2 Al1 117.11(10) . . ?
Al18 Al2 Al1 122.92(9) . . ?
Al14 Al2 Al19 64.08(8) . . ?
Al6 Al2 Al19 63.63(8) . . ?
Al3 Al2 Al19 165.51(11) . . ?
Al4 Al2 Al19 131.47(10) . . ?
Al7 Al2 Al19 107.08(9) . . ?
Al15 Al2 Al19 71.84(8) . . ?
Al18 Al2 Al19 89.49(9) . . ?
Al1 Al2 Al19 117.97(10) . . ?
Al14 Al2 Al5 116.68(10) . . ?
Al6 Al2 Al5 61.97(9) . . ?
Al3 Al2 Al5 109.70(9) . . ?
Al4 Al2 Al5 58.31(8) . . ?
Al7 Al2 Al5 118.32(9) . . ?
Al15 Al2 Al5 62.84(8) . . ?
Al18 Al2 Al5 165.90(11) . . ?
Al1 Al2 Al5 60.40(7) . . ?
Al19 Al2 Al5 77.67(8) . . ?
Al7 Al3 Al25 114.51(10) . . ?
Al7 Al3 Al2 61.25(7) . . ?
Al25 Al3 Al2 116.50(9) . . ?
Al7 Al3 Al24 154.57(10) . . ?
Al25 Al3 Al24 60.34(8) . . ?
Al2 Al3 Al24 97.45(9) . . ?
Al7 Al3 Al1 66.38(8) . . ?
Al25 Al3 Al1 177.78(10) . . ?
Al2 Al3 Al1 61.92(7) . . ?
Al24 Al3 Al1 117.92(10) . . ?
Al7 Al3 Al35 101.96(9) . . ?
Al25 Al3 Al35 63.54(8) . . ?
Al2 Al3 Al35 162.36(10) . . ?
Al24 Al3 Al35 97.25(9) . . ?
Al1 Al3 Al35 118.48(9) . . ?
Al7 Al3 Al4 112.28(9) . . ?
Al25 Al3 Al4 119.40(10) . . ?
Al2 Al3 Al4 59.79(7) . . ?
Al24 Al3 Al4 60.69(8) . . ?
Al1 Al3 Al4 58.57(7) . . ?
Al35 Al3 Al4 137.01(10) . . ?
Al7 Al3 Al8 94.35(9) . . ?
Al25 Al3 Al8 119.25(9) . . ?
Al2 Al3 Al8 124.24(10) . . ?
Al24 Al3 Al8 109.93(9) . . ?
Al1 Al3 Al8 62.37(7) . . ?
Al35 Al3 Al8 58.60(7) . . ?
Al4 Al3 Al8 92.67(8) . . ?
Al7 Al3 Al26 58.42(8) . . ?
Al25 Al3 Al26 60.24(8) . . ?
Al2 Al3 Al26 103.77(9) . . ?
Al24 Al3 Al26 120.34(10) . . ?
Al1 Al3 Al26 121.34(9) . . ?
Al35 Al3 Al26 60.07(7) . . ?
Al4 Al3 Al26 162.49(10) . . ?
Al8 Al3 Al26 102.49(8) . . ?
Al16 Al4 Al1 161.85(11) . . ?
Al16 Al4 Al9 139.46(11) . . ?
Al1 Al4 Al9 58.62(8) . . ?
Al16 Al4 Al2 99.74(10) . . ?
Al1 Al4 Al2 62.30(7) . . ?
Al9 Al4 Al2 119.59(10) . . ?
Al16 Al4 Al5 112.37(10) . . ?
Al1 Al4 Al5 63.87(8) . . ?
Al9 Al4 Al5 79.39(10) . . ?
Al2 Al4 Al5 64.40(8) . . ?
Al16 Al4 Al3 109.62(10) . . ?
Al1 Al4 Al3 60.21(7) . . ?
Al9 Al4 Al3 99.38(10) . . ?
Al2 Al4 Al3 59.20(7) . . ?
Al5 Al4 Al3 113.24(10) . . ?
Al16 Al4 Al24 58.23(8) . . ?
Al1 Al4 Al24 117.95(10) . . ?
Al9 Al4 Al24 121.42(11) . . ?
Al2 Al4 Al24 96.00(9) . . ?
Al5 Al4 Al24 157.74(11) . . ?
Al3 Al4 Al24 59.08(7) . . ?
Al16 Al4 Al33 79.41(9) . . ?
Al1 Al4 Al33 117.51(10) . . ?
Al9 Al4 Al33 64.26(8) . . ?
Al2 Al4 Al33 167.83(11) . . ?
Al5 Al4 Al33 127.29(11) . . ?
Al3 Al4 Al33 109.44(9) . . ?
Al24 Al4 Al33 73.12(9) . . ?
Al16 Al4 Al22 63.55(8) . . ?
Al1 Al4 Al22 120.78(10) . . ?
Al9 Al4 Al22 95.70(11) . . ?
Al2 Al4 Al22 103.71(9) . . ?
Al5 Al4 Al22 59.07(8) . . ?
Al3 Al4 Al22 161.42(10) . . ?
Al24 Al4 Al22 120.73(10) . . ?
Al33 Al4 Al22 86.87(9) . . ?
Al10 Al5 Al20 130.62(11) . . ?
Al10 Al5 Al28 69.17(9) . . ?
Al20 Al5 Al28 62.20(8) . . ?
Al10 Al5 Al22 119.34(12) . . ?
Al20 Al5 Al22 89.75(9) . . ?
Al28 Al5 Al22 115.26(10) . . ?
Al10 Al5 Al4 100.77(10) . . ?
Al20 Al5 Al4 128.58(11) . . ?
Al28 Al5 Al4 167.04(12) . . ?
Al22 Al5 Al4 61.68(8) . . ?
Al10 Al5 Al21 101.20(11) . . ?
Al20 Al5 Al21 59.46(8) . . ?
Al28 Al5 Al21 57.68(8) . . ?
Al22 Al5 Al21 57.81(8) . . ?
Al4 Al5 Al21 118.94(11) . . ?
Al10 Al5 Al1 61.85(8) . . ?
Al20 Al5 Al1 141.50(12) . . ?
Al28 Al5 Al1 120.81(10) . . ?
Al22 Al5 Al1 116.58(10) . . ?
Al4 Al5 Al1 56.88(7) . . ?
Al21 Al5 Al1 158.32(12) . . ?
Al10 Al5 Al6 78.48(9) . . ?
Al20 Al5 Al6 90.21(10) . . ?
Al28 Al5 Al6 86.44(9) . . ?
Al22 Al5 Al6 155.15(12) . . ?
Al4 Al5 Al6 99.81(9) . . ?
Al21 Al5 Al6 140.21(11) . . ?
Al1 Al5 Al6 53.90(7) . . ?
Al10 Al5 Al2 117.56(10) . . ?
Al20 Al5 Al2 91.77(10) . . ?
Al28 Al5 Al2 134.12(11) . . ?
Al22 Al5 Al2 100.56(10) . . ?
Al4 Al5 Al2 57.29(7) . . ?
Al21 Al5 Al2 141.22(11) . . ?
Al1 Al5 Al2 57.71(7) . . ?
Al6 Al5 Al2 54.60(8) . . ?
Al10 Al5 Al15 167.82(11) . . ?
Al20 Al5 Al15 61.49(8) . . ?
Al28 Al5 Al15 122.98(10) . . ?
Al22 Al5 Al15 56.81(8) . . ?
Al4 Al5 Al15 67.09(8) . . ?
Al21 Al5 Al15 86.32(9) . . ?
Al1 Al5 Al15 108.35(9) . . ?
Al6 Al5 Al15 101.94(10) . . ?
Al2 Al5 Al15 55.77(7) . . ?
Al1 Al6 Al27 177.23(13) . . ?
Al1 Al6 Al2 64.12(8) . . ?
Al27 Al6 Al2 117.42(10) . . ?
Al1 Al6 Al11 60.53(8) . . ?
Al27 Al6 Al11 118.14(10) . . ?
Al2 Al6 Al11 124.33(10) . . ?
Al1 Al6 Al23 119.41(11) . . ?
Al27 Al6 Al23 63.35(8) . . ?
Al2 Al6 Al23 73.77(9) . . ?
Al11 Al6 Al23 130.81(12) . . ?
Al1 Al6 Al29 116.84(11) . . ?
Al27 Al6 Al29 60.51(8) . . ?
Al2 Al6 Al29 145.48(12) . . ?
Al11 Al6 Al29 70.80(8) . . ?
Al23 Al6 Al29 122.54(10) . . ?
Al1 Al6 Al31 118.74(10) . . ?
Al27 Al6 Al31 60.84(8) . . ?
Al2 Al6 Al31 157.79(13) . . ?
Al11 Al6 Al31 60.89(8) . . ?
Al23 Al6 Al31 87.22(9) . . ?
Al29 Al6 Al31 55.52(8) . . ?
Al1 Al6 Al5 62.98(8) . . ?
Al27 Al6 Al5 115.31(11) . . ?
Al2 Al6 Al5 63.43(8) . . ?
Al11 Al6 Al5 95.46(10) . . ?
Al23 Al6 Al5 130.08(10) . . ?
Al29 Al6 Al5 85.75(10) . . ?
Al31 Al6 Al5 138.63(12) . . ?
Al1 Al6 Al19 121.74(10) . . ?
Al27 Al6 Al19 58.99(8) . . ?
Al2 Al6 Al19 60.59(8) . . ?
Al11 Al6 Al19 168.20(13) . . ?
Al23 Al6 Al19 59.67(8) . . ?
Al29 Al6 Al19 99.29(10) . . ?
Al31 Al6 Al19 119.31(10) . . ?
Al5 Al6 Al19 77.03(9) . . ?
Al1 Al6 Al7 63.78(8) . . ?
Al27 Al6 Al7 118.95(11) . . ?
Al2 Al6 Al7 58.07(8) . . ?
Al11 Al6 Al7 91.71(9) . . ?
Al23 Al6 Al7 57.33(8) . . ?
Al29 Al6 Al7 156.12(11) . . ?
Al31 Al6 Al7 102.08(10) . . ?
Al5 Al6 Al7 112.75(9) . . ?
Al19 Al6 Al7 99.56(9) . . ?
Al32 Al7 Al3 154.11(11) . . ?
Al32 Al7 Al26 128.40(10) . . ?
Al3 Al7 Al26 64.17(8) . . ?
Al32 Al7 Al36 73.09(8) . . ?
Al3 Al7 Al36 102.17(9) . . ?
Al26 Al7 Al36 61.27(8) . . ?
Al32 Al7 Al2 122.27(10) . . ?
Al3 Al7 Al2 60.23(7) . . ?
Al26 Al7 Al2 107.23(9) . . ?
Al36 Al7 Al2 162.40(10) . . ?
Al32 Al7 Al18 121.61(10) . . ?
Al3 Al7 Al18 83.08(8) . . ?
Al26 Al7 Al18 69.64(8) . . ?
Al36 Al7 Al18 120.80(10) . . ?
Al2 Al7 Al18 60.88(7) . . ?
Al32 Al7 Al23 65.15(8) . . ?
Al3 Al7 Al23 131.27(10) . . ?
Al26 Al7 Al23 123.09(10) . . ?
Al36 Al7 Al23 124.00(10) . . ?
Al2 Al7 Al23 73.07(8) . . ?
Al18 Al7 Al23 61.51(8) . . ?
Al32 Al7 Al12 70.30(8) . . ?
Al3 Al7 Al12 85.22(8) . . ?
Al26 Al7 Al12 103.03(9) . . ?
Al36 Al7 Al12 59.67(7) . . ?
Al2 Al7 Al12 114.68(9) . . ?
Al18 Al7 Al12 168.07(10) . . ?
Al23 Al7 Al12 129.31(10) . . ?
Al32 Al7 Al6 68.76(8) . . ?
Al3 Al7 Al6 101.37(9) . . ?
Al26 Al7 Al6 162.69(10) . . ?
Al36 Al7 Al6 134.41(10) . . ?
Al2 Al7 Al6 55.65(7) . . ?
Al18 Al7 Al6 100.36(9) . . ?
Al23 Al7 Al6 58.23(7) . . ?
Al12 Al7 Al6 84.22(8) . . ?
Al32 Al7 Al1 99.73(9) . . ?
Al3 Al7 Al1 57.95(7) . . ?
Al26 Al7 Al1 118.83(9) . . ?
Al36 Al7 Al1 113.15(9) . . ?
Al2 Al7 Al1 58.80(7) . . ?
Al18 Al7 Al1 118.53(9) . . ?
Al23 Al7 Al1 109.32(9) . . ?
Al12 Al7 Al1 55.88(7) . . ?
Al6 Al7 Al1 52.49(7) . . ?
Al34 Al8 Al12 152.95(11) . . ?
Al34 Al8 Al38 131.53(11) . . ?
Al12 Al8 Al38 64.02(8) . . ?
Al34 Al8 Al35 76.03(9) . . ?
Al12 Al8 Al35 102.23(9) . . ?
Al38 Al8 Al35 60.85(8) . . ?
Al34 Al8 Al40 63.99(8) . . ?
Al12 Al8 Al40 129.91(10) . . ?
Al38 Al8 Al40 125.49(10) . . ?
Al35 Al8 Al40 125.90(10) . . ?
Al34 Al8 Al13 116.73(10) . . ?
Al12 Al8 Al13 62.71(8) . . ?
Al38 Al8 Al13 109.63(10) . . ?
Al35 Al8 Al13 164.91(11) . . ?
Al40 Al8 Al13 68.92(8) . . ?
Al34 Al8 Al47 121.34(10) . . ?
Al12 Al8 Al47 83.20(9) . . ?
Al38 Al8 Al47 70.39(8) . . ?
Al35 Al8 Al47 120.85(10) . . ?
Al40 Al8 Al47 62.00(8) . . ?
Al13 Al8 Al47 60.95(8) . . ?
Al34 Al8 Al3 69.63(8) . . ?
Al12 Al8 Al3 86.03(8) . . ?
Al38 Al8 Al3 102.93(9) . . ?
Al35 Al8 Al3 59.64(7) . . ?
Al40 Al8 Al3 127.68(10) . . ?
Al13 Al8 Al3 115.41(9) . . ?
Al47 Al8 Al3 169.03(10) . . ?
Al34 Al8 Al1 96.99(9) . . ?
Al12 Al8 Al1 58.73(7) . . ?
Al38 Al8 Al1 119.87(9) . . ?
Al35 Al8 Al1 115.05(9) . . ?
Al40 Al8 Al1 105.00(9) . . ?
Al13 Al8 Al1 57.70(7) . . ?
Al47 Al8 Al1 117.29(9) . . ?
Al3 Al8 Al1 57.74(7) . . ?
Al41 Al9 Al1 164.35(16) . . ?
Al41 Al9 Al13 114.97(12) . . ?
Al1 Al9 Al13 60.85(8) . . ?
Al41 Al9 Al4 117.63(11) . . ?
Al1 Al9 Al4 59.95(8) . . ?
Al13 Al9 Al4 118.86(11) . . ?
Al41 Al9 Al30 60.85(9) . . ?
Al1 Al9 Al30 128.89(12) . . ?
Al13 Al9 Al30 159.02(14) . . ?
Al4 Al9 Al30 77.73(10) . . ?
Al41 Al9 Al10 132.12(14) . . ?
Al1 Al9 Al10 62.16(8) . . ?
Al13 Al9 Al10 68.32(9) . . ?
Al4 Al9 Al10 96.26(10) . . ?
Al30 Al9 Al10 98.67(13) . . ?
Al41 Al9 Al46 59.31(9) . . ?
Al1 Al9 Al46 120.97(11) . . ?
Al13 Al9 Al46 60.58(8) . . ?
Al4 Al9 Al46 172.85(15) . . ?
Al30 Al9 Al46 104.66(11) . . ?
Al10 Al9 Al46 90.07(10) . . ?
Al41 Al9 Al40 61.46(9) . . ?
Al1 Al9 Al40 104.75(12) . . ?
Al13 Al9 Al40 66.40(9) . . ?
Al4 Al9 Al40 116.49(13) . . ?
Al30 Al9 Al40 119.87(11) . . ?
Al10 Al9 Al40 132.86(11) . . ?
Al46 Al9 Al40 56.42(8) . . ?
Al41 Al9 Al33 59.07(9) . . ?
Al1 Al9 Al33 114.10(11) . . ?
Al13 Al9 Al33 143.31(15) . . ?
Al4 Al9 Al33 59.16(8) . . ?
Al30 Al9 Al33 54.93(8) . . ?
Al10 Al9 Al33 145.28(13) . . ?
Al46 Al9 Al33 116.48(11) . . ?
Al40 Al9 Al33 81.83(10) . . ?
Al5 Al10 Al11 104.39(11) . . ?
Al5 Al10 Al42 108.74(11) . . ?
Al11 Al10 Al42 123.82(11) . . ?
Al5 Al10 Al43 128.73(12) . . ?
Al11 Al10 Al43 63.41(8) . . ?
Al42 Al10 Al43 60.43(8) . . ?
Al5 Al10 Al37 73.42(9) . . ?
Al11 Al10 Al37 176.53(12) . . ?
Al42 Al10 Al37 59.64(8) . . ?
Al43 Al10 Al37 120.06(11) . . ?
Al5 Al10 Al44 131.72(11) . . ?
Al11 Al10 Al44 121.12(11) . . ?
Al42 Al10 Al44 59.47(8) . . ?
Al43 Al10 Al44 88.50(9) . . ?
Al37 Al10 Al44 60.28(8) . . ?
Al5 Al10 Al9 80.28(9) . . ?
Al11 Al10 Al9 102.56(11) . . ?
Al42 Al10 Al9 126.58(12) . . ?
Al43 Al10 Al9 149.01(12) . . ?
Al37 Al10 Al9 74.53(10) . . ?
Al44 Al10 Al9 75.24(10) . . ?
Al5 Al10 Al1 63.87(8) . . ?
Al11 Al10 Al1 58.85(7) . . ?
Al42 Al10 Al1 172.34(12) . . ?
Al43 Al10 Al1 121.88(10) . . ?
Al37 Al10 Al1 117.69(10) . . ?
Al44 Al10 Al1 126.52(11) . . ?
Al9 Al10 Al1 55.94(8) . . ?
Al48 Al11 Al10 117.07(11) . . ?
Al48 Al11 Al1 160.99(11) . . ?
Al10 Al11 Al1 63.38(8) . . ?
Al48 Al11 Al13 101.95(10) . . ?
Al10 Al11 Al13 69.80(9) . . ?
Al1 Al11 Al13 59.60(7) . . ?
Al48 Al11 Al6 141.42(11) . . ?
Al10 Al11 Al6 79.63(9) . . ?
Al1 Al11 Al6 57.12(7) . . ?
Al13 Al11 Al6 116.61(10) . . ?
Al48 Al11 Al12 109.34(10) . . ?
Al10 Al11 Al12 117.53(10) . . ?
Al1 Al11 Al12 59.39(7) . . ?
Al13 Al11 Al12 61.38(8) . . ?
Al6 Al11 Al12 89.25(9) . . ?
Al48 Al11 Al45 58.60(8) . . ?
Al10 Al11 Al45 167.88(11) . . ?
Al1 Al11 Al45 116.54(10) . . ?
Al13 Al11 Al45 99.37(9) . . ?
Al6 Al11 Al45 110.89(10) . . ?
Al12 Al11 Al45 58.41(8) . . ?
Al48 Al11 Al43 63.99(8) . . ?
Al10 Al11 Al43 59.05(8) . . ?
Al1 Al11 Al43 122.05(10) . . ?
Al13 Al11 Al43 104.18(9) . . ?
Al6 Al11 Al43 105.13(10) . . ?
Al12 Al11 Al43 163.57(10) . . ?
Al45 Al11 Al43 121.08(10) . . ?
Al48 Al11 Al31 81.13(9) . . ?
Al10 Al11 Al31 120.64(10) . . ?
Al1 Al11 Al31 115.72(9) . . ?
Al13 Al11 Al31 166.65(11) . . ?
Al6 Al11 Al31 61.11(8) . . ?
Al12 Al11 Al31 105.29(9) . . ?
Al45 Al11 Al31 70.94(8) . . ?
Al43 Al11 Al31 88.89(9) . . ?
Al8 Al12 Al39 114.25(10) . . ?
Al8 Al12 Al45 155.49(11) . . ?
Al39 Al12 Al45 60.69(8) . . ?
Al8 Al12 Al1 64.55(7) . . ?
Al39 Al12 Al1 176.43(11) . . ?
Al45 Al12 Al1 118.84(10) . . ?
Al8 Al12 Al36 102.15(9) . . ?
Al39 Al12 Al36 63.59(8) . . ?
Al45 Al12 Al36 96.44(9) . . ?
Al1 Al12 Al36 119.79(10) . . ?
Al8 Al12 Al11 111.74(9) . . ?
Al39 Al12 Al11 119.30(10) . . ?
Al45 Al12 Al11 60.85(8) . . ?
Al1 Al12 Al11 59.31(7) . . ?
Al36 Al12 Al11 137.84(10) . . ?
Al8 Al12 Al13 60.32(8) . . ?
Al39 Al12 Al13 117.68(10) . . ?
Al45 Al12 Al13 99.38(9) . . ?
Al1 Al12 Al13 58.75(7) . . ?
Al36 Al12 Al13 161.99(10) . . ?
Al11 Al12 Al13 58.98(7) . . ?
Al8 Al12 Al7 93.95(9) . . ?
Al39 Al12 Al7 119.09(10) . . ?
Al45 Al12 Al7 109.52(9) . . ?
Al1 Al12 Al7 64.48(7) . . ?
Al36 Al12 Al7 58.05(7) . . ?
Al11 Al12 Al7 94.37(8) . . ?
Al13 Al12 Al7 123.18(9) . . ?
Al8 Al12 Al38 58.46(7) . . ?
Al39 Al12 Al38 59.96(8) . . ?
Al45 Al12 Al38 120.50(9) . . ?
Al1 Al12 Al38 120.12(9) . . ?
Al36 Al12 Al38 60.27(8) . . ?
Al11 Al12 Al38 161.37(10) . . ?
Al13 Al12 Al38 103.80(9) . . ?
Al7 Al12 Al38 101.84(9) . . ?
Al51 Al13 Al9 128.27(11) . . ?
Al51 Al13 Al1 172.21(11) . . ?
Al9 Al13 Al1 58.69(8) . . ?
Al51 Al13 Al49 58.35(8) . . ?
Al9 Al13 Al49 109.26(12) . . ?
Al1 Al13 Al49 117.72(10) . . ?
Al51 Al13 Al11 113.14(10) . . ?
Al9 Al13 Al11 104.09(10) . . ?
Al1 Al13 Al11 59.56(7) . . ?
Al49 Al13 Al11 67.94(8) . . ?
Al51 Al13 Al8 119.82(10) . . ?
Al9 Al13 Al8 76.41(10) . . ?
Al1 Al13 Al8 63.30(7) . . ?
Al49 Al13 Al8 174.06(12) . . ?
Al11 Al13 Al8 109.41(9) . . ?
Al51 Al13 Al47 60.47(8) . . ?
Al9 Al13 Al47 116.35(11) . . ?
Al1 Al13 Al47 121.41(10) . . ?
Al49 Al13 Al47 117.74(10) . . ?
Al11 Al13 Al47 131.51(11) . . ?
Al8 Al13 Al47 59.59(8) . . ?
Al51 Al13 Al12 116.00(10) . . ?
Al9 Al13 Al12 113.40(10) . . ?
Al1 Al13 Al12 58.79(7) . . ?
Al49 Al13 Al12 117.99(10) . . ?
Al11 Al13 Al12 59.64(7) . . ?
Al8 Al13 Al12 56.97(7) . . ?
Al47 Al13 Al12 79.69(8) . . ?
Al51 Al13 Al46 65.49(8) . . ?
Al9 Al13 Al46 62.86(9) . . ?
Al1 Al13 Al46 121.09(10) . . ?
Al49 Al13 Al46 75.10(9) . . ?
Al11 Al13 Al46 133.66(11) . . ?
Al8 Al13 Al46 109.67(10) . . ?
Al47 Al13 Al46 90.05(9) . . ?
Al12 Al13 Al46 166.09(11) . . ?
Al55 Al14 Al2 94.30(9) . . ?
Al55 Al14 Al15 131.77(11) . . ?
Al2 Al14 Al15 63.34(8) . . ?
Al55 Al14 Al53 164.03(12) . . ?
Al2 Al14 Al53 99.34(9) . . ?
Al15 Al14 Al53 62.85(9) . . ?
Al55 Al14 Al17 120.31(11) . . ?
Al2 Al14 Al17 68.80(8) . . ?
Al15 Al14 Al17 92.16(9) . . ?
Al53 Al14 Al17 58.44(8) . . ?
Al55 Al14 Al18 60.68(8) . . ?
Al2 Al14 Al18 62.28(8) . . ?
Al15 Al14 Al18 124.97(10) . . ?
Al53 Al14 Al18 119.17(10) . . ?
Al17 Al14 Al18 60.95(8) . . ?
Al55 Al14 Al19 59.43(8) . . ?
Al2 Al14 Al19 61.08(8) . . ?
Al15 Al14 Al19 72.48(9) . . ?
Al53 Al14 Al19 135.21(11) . . ?
Al17 Al14 Al19 129.33(10) . . ?
Al18 Al14 Al19 88.53(9) . . ?
Al52 Al15 Al14 139.04(11) . . ?
Al52 Al15 Al22 61.16(8) . . ?
Al14 Al15 Al22 159.80(11) . . ?
Al52 Al15 Al2 144.59(11) . . ?
Al14 Al15 Al2 58.32(8) . . ?
Al22 Al15 Al2 105.72(9) . . ?
Al52 Al15 Al53 121.28(11) . . ?
Al14 Al15 Al53 59.49(8) . . ?
Al22 Al15 Al53 114.01(11) . . ?
Al2 Al15 Al53 94.12(9) . . ?
Al52 Al15 Al16 105.92(11) . . ?
Al14 Al15 Al16 104.45(10) . . ?
Al22 Al15 Al16 61.56(8) . . ?
Al2 Al15 Al16 93.07(9) . . ?
Al53 Al15 Al16 54.97(8) . . ?
Al52 Al15 Al20 56.96(8) . . ?
Al14 Al15 Al20 105.14(10) . . ?
Al22 Al15 Al20 86.35(9) . . ?
Al2 Al15 Al20 91.28(9) . . ?
Al53 Al15 Al20 156.46(11) . . ?
Al16 Al15 Al20 147.57(11) . . ?
Al52 Al15 Al5 85.70(9) . . ?
Al14 Al15 Al5 115.33(10) . . ?
Al22 Al15 Al5 57.71(8) . . ?
Al2 Al15 Al5 61.39(7) . . ?
Al53 Al15 Al5 145.61(10) . . ?
Al16 Al15 Al5 99.81(9) . . ?
Al20 Al15 Al5 55.07(7) . . ?
Al53 Al16 Al56 154.71(12) . . ?
Al53 Al16 Al4 110.77(11) . . ?
Al56 Al16 Al4 86.35(10) . . ?
Al53 Al16 Al24 94.89(11) . . ?
Al56 Al16 Al24 109.67(11) . . ?
Al4 Al16 Al24 63.57(8) . . ?
Al53 Al16 Al22 113.82(10) . . ?
Al56 Al16 Al22 57.16(8) . . ?
Al4 Al16 Al22 61.49(8) . . ?
Al24 Al16 Al22 123.93(10) . . ?
Al53 Al16 Al15 59.97(8) . . ?
Al56 Al16 Al15 113.00(11) . . ?
Al4 Al16 Al15 69.74(8) . . ?
Al24 Al16 Al15 112.51(10) . . ?
Al22 Al16 Al15 56.36(8) . . ?
Al25 Al17 Al53 143.12(11) . . ?
Al25 Al17 Al14 155.71(11) . . ?
Al53 Al17 Al14 60.06(8) . . ?
Al25 Al17 Al54 58.09(8) . . ?
Al53 Al17 Al54 144.87(11) . . ?
Al14 Al17 Al54 108.03(10) . . ?
Al25 Al17 Al18 96.80(9) . . ?
Al53 Al17 Al18 119.99(10) . . ?
Al14 Al17 Al18 60.16(8) . . ?
Al54 Al17 Al18 56.40(8) . . ?
Al25 Al17 Al24 59.84(8) . . ?
Al53 Al17 Al24 90.48(10) . . ?
Al14 Al17 Al24 128.69(11) . . ?
Al54 Al17 Al24 117.91(10) . . ?
Al18 Al17 Al24 132.15(10) . . ?
Al54 Al18 Al55 137.31(11) . . ?
Al54 Al18 Al7 107.28(10) . . ?
Al55 Al18 Al7 114.83(10) . . ?
Al54 Al18 Al14 110.73(10) . . ?
Al55 Al18 Al14 56.73(8) . . ?
Al7 Al18 Al14 115.45(10) . . ?
Al54 Al18 Al17 60.85(8) . . ?
Al55 Al18 Al17 114.47(10) . . ?
Al7 Al18 Al17 101.95(9) . . ?
Al14 Al18 Al17 58.90(7) . . ?
Al54 Al18 Al2 120.10(10) . . ?
Al55 Al18 Al2 88.42(9) . . ?
Al7 Al18 Al2 59.43(7) . . ?
Al14 Al18 Al2 56.64(7) . . ?
Al17 Al18 Al2 65.83(8) . . ?
Al54 Al18 Al23 156.85(11) . . ?
Al55 Al18 Al23 56.91(8) . . ?
Al7 Al18 Al23 59.42(7) . . ?
Al14 Al18 Al23 92.41(9) . . ?
Al17 Al18 Al23 136.93(11) . . ?
Al2 Al18 Al23 71.60(8) . . ?
Al20 Al19 Al55 152.38(11) . . ?
Al20 Al19 Al27 100.06(10) . . ?
Al55 Al19 Al27 104.47(10) . . ?
Al20 Al19 Al2 96.22(10) . . ?
Al55 Al19 Al2 87.31(9) . . ?
Al27 Al19 Al2 109.81(9) . . ?
Al20 Al19 Al23 149.99(11) . . ?
Al55 Al19 Al23 56.53(8) . . ?
Al27 Al19 Al23 61.73(8) . . ?
Al2 Al19 Al23 71.05(8) . . ?
Al20 Al19 Al14 105.61(10) . . ?
Al55 Al19 Al14 54.85(8) . . ?
Al27 Al19 Al14 151.11(11) . . ?
Al2 Al19 Al14 54.84(7) . . ?
Al23 Al19 Al14 89.40(9) . . ?
Al20 Al19 Al6 91.86(10) . . ?
Al55 Al19 Al6 112.33(10) . . ?
Al27 Al19 Al6 55.90(7) . . ?
Al2 Al19 Al6 55.77(7) . . ?
Al23 Al19 Al6 58.35(8) . . ?
Al14 Al19 Al6 109.59(9) . . ?
Al57 Al20 Al19 75.19(10) . . ?
Al57 Al20 Al52 157.52(12) . . ?
Al19 Al20 Al52 123.16(12) . . ?
Al57 Al20 Al5 105.63(10) . . ?
Al19 Al20 Al5 84.44(9) . . ?
Al52 Al20 Al5 90.14(10) . . ?
Al57 Al20 Al21 115.56(11) . . ?
Al19 Al20 Al21 145.38(11) . . ?
Al52 Al20 Al21 58.13(9) . . ?
Al5 Al20 Al21 61.14(8) . . ?
Al57 Al20 Al28 62.58(9) . . ?
Al19 Al20 Al28 109.75(10) . . ?
Al52 Al20 Al28 115.45(11) . . ?
Al5 Al20 Al28 59.47(8) . . ?
Al21 Al20 Al28 57.33(8) . . ?
Al57 Al20 Al15 146.07(11) . . ?
Al19 Al20 Al15 71.90(9) . . ?
Al52 Al20 Al15 55.65(8) . . ?
Al5 Al20 Al15 63.43(8) . . ?
Al21 Al20 Al15 88.21(9) . . ?
Al28 Al20 Al15 122.20(10) . . ?
Al61 Al21 Al52 155.78(12) . . ?
Al61 Al21 Al28 63.31(9) . . ?
Al52 Al21 Al28 122.82(12) . . ?
Al61 Al21 Al22 138.31(12) . . ?
Al52 Al21 Al22 61.93(9) . . ?
Al28 Al21 Al22 121.49(11) . . ?
Al61 Al21 Al20 120.88(11) . . ?
Al52 Al21 Al20 59.50(9) . . ?
Al28 Al21 Al20 63.32(9) . . ?
Al22 Al21 Al20 91.55(10) . . ?
Al61 Al21 Al5 111.35(10) . . ?
Al52 Al21 Al5 89.89(10) . . ?
Al28 Al21 Al5 60.87(8) . . ?
Al22 Al21 Al5 60.89(8) . . ?
Al20 Al21 Al5 59.39(8) . . ?
Al61 Al21 Al37 62.97(9) . . ?
Al52 Al21 Al37 138.64(12) . . ?
Al28 Al21 Al37 79.81(9) . . ?
Al22 Al21 Al37 76.76(9) . . ?
Al20 Al21 Al37 127.63(11) . . ?
Al5 Al21 Al37 70.75(9) . . ?
Al56 Al22 Al21 147.22(12) . . ?
Al56 Al22 Al52 130.78(11) . . ?
Al21 Al22 Al52 57.92(8) . . ?
Al56 Al22 Al15 118.19(11) . . ?
Al21 Al22 Al15 93.26(10) . . ?
Al52 Al22 Al15 57.20(8) . . ?
Al56 Al22 Al30 60.18(9) . . ?
Al21 Al22 Al30 99.38(11) . . ?
Al52 Al22 Al30 153.09(12) . . ?
Al15 Al22 Al30 145.84(11) . . ?
Al56 Al22 Al5 138.24(11) . . ?
Al21 Al22 Al5 61.30(8) . . ?
Al52 Al22 Al5 87.92(9) . . ?
Al15 Al22 Al5 65.48(9) . . ?
Al30 Al22 Al5 93.19(10) . . ?
Al56 Al22 Al4 82.29(9) . . ?
Al21 Al22 Al4 119.99(10) . . ?
Al52 Al22 Al4 125.67(11) . . ?
Al15 Al22 Al4 69.52(8) . . ?
Al30 Al22 Al4 76.69(9) . . ?
Al5 Al22 Al4 59.25(7) . . ?
Al56 Al22 Al16 56.70(9) . . ?
Al21 Al22 Al16 155.31(11) . . ?
Al52 Al22 Al16 103.43(10) . . ?
Al15 Al22 Al16 62.08(8) . . ?
Al30 Al22 Al16 102.18(10) . . ?
Al5 Al22 Al16 105.37(10) . . ?
Al4 Al22 Al16 54.97(7) . . ?
Al58 Al23 Al55 129.52(11) . . ?
Al58 Al23 Al7 112.97(10) . . ?
Al55 Al23 Al7 116.83(10) . . ?
Al58 Al23 Al6 89.35(10) . . ?
Al55 Al23 Al6 118.93(11) . . ?
Al7 Al23 Al6 64.44(8) . . ?
Al58 Al23 Al18 158.29(11) . . ?
Al55 Al23 Al18 59.33(8) . . ?
Al7 Al23 Al18 59.07(7) . . ?
Al6 Al23 Al18 102.97(9) . . ?
Al58 Al23 Al19 113.18(10) . . ?
Al55 Al23 Al19 59.86(8) . . ?
Al7 Al23 Al19 106.16(9) . . ?
Al6 Al23 Al19 61.98(8) . . ?
Al18 Al23 Al19 88.47(9) . . ?
Al58 Al23 Al27 56.59(8) . . ?
Al55 Al23 Al27 103.75(10) . . ?
Al7 Al23 Al27 118.52(10) . . ?
Al6 Al23 Al27 55.78(8) . . ?
Al18 Al23 Al27 144.92(11) . . ?
Al19 Al23 Al27 57.50(8) . . ?
Al58 Al23 Al32 57.79(8) . . ?
Al55 Al23 Al32 167.98(11) . . ?
Al7 Al23 Al32 55.21(7) . . ?
Al6 Al23 Al32 67.57(8) . . ?
Al18 Al23 Al32 110.29(9) . . ?
Al19 Al23 Al32 128.96(11) . . ?
Al27 Al23 Al32 88.27(9) . . ?
Al16 Al24 Al25 138.50(11) . . ?
Al16 Al24 Al3 110.58(10) . . ?
Al25 Al24 Al3 58.79(8) . . ?
Al16 Al24 Al4 58.20(8) . . ?
Al25 Al24 Al4 117.46(10) . . ?
Al3 Al24 Al4 60.23(7) . . ?
Al16 Al24 Al59 164.53(12) . . ?
Al25 Al24 Al59 56.23(8) . . ?
Al3 Al24 Al59 80.53(8) . . ?
Al4 Al24 Al59 124.04(10) . . ?
Al16 Al24 Al17 82.01(9) . . ?
Al25 Al24 Al17 56.67(8) . . ?
Al3 Al24 Al17 66.04(8) . . ?
Al4 Al24 Al17 87.18(9) . . ?
Al59 Al24 Al17 112.90(10) . . ?
Al16 Al24 Al34 117.95(11) . . ?
Al25 Al24 Al34 95.88(9) . . ?
Al3 Al24 Al34 67.77(8) . . ?
Al4 Al24 Al34 72.96(9) . . ?
Al59 Al24 Al34 55.10(8) . . ?
Al17 Al24 Al34 133.67(10) . . ?
Al59 Al25 Al54 170.38(12) . . ?
Al59 Al25 Al17 126.73(11) . . ?
Al54 Al25 Al17 62.82(8) . . ?
Al59 Al25 Al3 85.19(9) . . ?
Al54 Al25 Al3 98.52(10) . . ?
Al17 Al25 Al3 69.50(8) . . ?
Al59 Al25 Al24 63.24(8) . . ?
Al54 Al25 Al24 126.30(11) . . ?
Al17 Al25 Al24 63.49(8) . . ?
Al3 Al25 Al24 60.87(8) . . ?
Al59 Al25 Al26 116.93(10) . . ?
Al54 Al25 Al26 58.12(8) . . ?
Al17 Al25 Al26 92.61(9) . . ?
Al3 Al25 Al26 62.99(8) . . ?
Al24 Al25 Al26 123.61(10) . . ?
Al59 Al25 Al35 57.29(8) . . ?
Al54 Al25 Al35 117.11(11) . . ?
Al17 Al25 Al35 128.48(10) . . ?
Al3 Al25 Al35 59.39(7) . . ?
Al24 Al25 Al35 95.00(9) . . ?
Al26 Al25 Al35 59.64(7) . . ?
Al54 Al26 Al60 137.85(11) . . ?
Al54 Al26 Al7 108.32(10) . . ?
Al60 Al26 Al7 113.75(10) . . ?
Al54 Al26 Al36 154.42(11) . . ?
Al60 Al26 Al36 58.18(8) . . ?
Al7 Al26 Al36 59.64(8) . . ?
Al54 Al26 Al25 57.54(8) . . ?
Al60 Al26 Al25 107.82(10) . . ?
Al7 Al26 Al25 110.36(10) . . ?
Al36 Al26 Al25 145.77(10) . . ?
Al54 Al26 Al35 118.41(11) . . ?
Al60 Al26 Al35 57.07(8) . . ?
Al7 Al26 Al35 99.74(9) . . ?
Al36 Al26 Al35 86.82(9) . . ?
Al25 Al26 Al35 61.54(8) . . ?
Al54 Al26 Al3 93.89(9) . . ?
Al60 Al26 Al3 110.47(10) . . ?
Al7 Al26 Al3 57.41(7) . . ?
Al36 Al26 Al3 96.59(9) . . ?
Al25 Al26 Al3 56.77(7) . . ?
Al35 Al26 Al3 58.09(7) . . ?
Al58 Al27 Al57 167.58(12) . . ?
Al58 Al27 Al6 93.11(10) . . ?
Al57 Al27 Al6 97.53(10) . . ?
Al58 Al27 Al19 117.07(11) . . ?
Al57 Al27 Al19 73.57(9) . . ?
Al6 Al27 Al19 65.11(8) . . ?
Al58 Al27 Al29 116.01(11) . . ?
Al57 Al27 Al29 64.11(9) . . ?
Al6 Al27 Al29 63.09(9) . . ?
Al19 Al27 Al29 105.03(10) . . ?
Al58 Al27 Al31 59.28(8) . . ?
Al57 Al27 Al31 120.51(11) . . ?
Al6 Al27 Al31 63.31(8) . . ?
Al19 Al27 Al31 127.79(10) . . ?
Al29 Al27 Al31 56.95(8) . . ?
Al58 Al27 Al23 57.28(8) . . ?
Al57 Al27 Al23 134.17(11) . . ?
Al6 Al27 Al23 60.86(8) . . ?
Al19 Al27 Al23 60.77(8) . . ?
Al29 Al27 Al23 122.62(10) . . ?
Al31 Al27 Al23 87.22(9) . . ?
Al29 Al28 Al21 154.64(12) . . ?
Al29 Al28 Al61 145.43(12) . . ?
Al21 Al28 Al61 56.54(8) . . ?
Al29 Al28 Al5 94.17(10) . . ?
Al21 Al28 Al5 61.44(8) . . ?
Al61 Al28 Al5 106.47(10) . . ?
Al29 Al28 Al20 103.20(10) . . ?
Al21 Al28 Al20 59.35(8) . . ?
Al61 Al28 Al20 111.20(10) . . ?
Al5 Al28 Al20 58.33(8) . . ?
Al29 Al28 Al57 63.84(9) . . ?
Al21 Al28 Al57 110.66(11) . . ?
Al61 Al28 Al57 135.99(11) . . ?
Al5 Al28 Al57 99.27(10) . . ?
Al20 Al28 Al57 55.25(8) . . ?
Al29 Al28 Al42 96.02(10) . . ?
Al21 Al28 Al42 95.11(10) . . ?
Al61 Al28 Al42 53.86(8) . . ?
Al5 Al28 Al42 99.95(10) . . ?
Al20 Al28 Al42 151.57(11) . . ?
Al57 Al28 Al42 153.05(11) . . ?
Al28 Al29 Al31 153.96(13) . . ?
Al28 Al29 Al43 86.95(10) . . ?
Al31 Al29 Al43 95.52(10) . . ?
Al28 Al29 Al65 140.16(12) . . ?
Al31 Al29 Al65 57.23(8) . . ?
Al43 Al29 Al65 57.57(8) . . ?
Al28 Al29 Al27 108.97(11) . . ?
Al31 Al29 Al27 62.03(8) . . ?
Al43 Al29 Al27 155.61(12) . . ?
Al65 Al29 Al27 110.62(10) . . ?
Al28 Al29 Al6 91.69(11) . . ?
Al31 Al29 Al6 62.69(9) . . ?
Al43 Al29 Al6 106.29(10) . . ?
Al65 Al29 Al6 113.84(11) . . ?
Al27 Al29 Al6 56.39(8) . . ?
Al28 Al29 Al57 62.90(9) . . ?
Al31 Al29 Al57 117.24(11) . . ?
Al43 Al29 Al57 147.17(11) . . ?
Al65 Al29 Al57 142.45(12) . . ?
Al27 Al29 Al57 55.73(8) . . ?
Al6 Al29 Al57 88.30(9) . . ?
Al37 Al30 Al33 141.74(14) . . ?
Al37 Al30 Al56 135.40(12) . . ?
Al33 Al30 Al56 58.34(9) . . ?
Al37 Al30 Al64 66.42(9) . . ?
Al33 Al30 Al64 119.07(11) . . ?
Al56 Al30 Al64 151.75(13) . . ?
Al37 Al30 Al41 109.20(11) . . ?
Al33 Al30 Al41 61.55(9) . . ?
Al56 Al30 Al41 113.49(11) . . ?
Al64 Al30 Al41 57.59(9) . . ?
Al37 Al30 Al22 79.20(10) . . ?
Al33 Al30 Al22 91.65(10) . . ?
Al56 Al30 Al22 57.96(8) . . ?
Al64 Al30 Al22 145.05(12) . . ?
Al41 Al30 Al22 146.98(13) . . ?
Al37 Al30 Al9 78.46(11) . . ?
Al33 Al30 Al9 65.56(10) . . ?
Al56 Al30 Al9 115.19(12) . . ?
Al64 Al30 Al9 83.45(10) . . ?
Al41 Al30 Al9 56.66(9) . . ?
Al22 Al30 Al9 96.08(11) . . ?
Al65 Al31 Al32 148.31(12) . . ?
Al65 Al31 Al29 63.58(9) . . ?
Al32 Al31 Al29 132.02(11) . . ?
Al65 Al31 Al58 144.00(11) . . ?
Al32 Al31 Al58 60.71(8) . . ?
Al29 Al31 Al58 117.78(11) . . ?
Al65 Al31 Al27 115.07(11) . . ?
Al32 Al31 Al27 95.29(10) . . ?
Al29 Al31 Al27 61.02(8) . . ?
Al58 Al31 Al27 56.99(8) . . ?
Al65 Al31 Al11 80.61(9) . . ?
Al32 Al31 Al11 80.24(9) . . ?
Al29 Al31 Al11 72.19(9) . . ?
Al58 Al31 Al11 135.29(11) . . ?
Al27 Al31 Al11 110.76(9) . . ?
Al65 Al31 Al6 118.61(11) . . ?
Al32 Al31 Al6 70.36(9) . . ?
Al29 Al31 Al6 61.79(9) . . ?
Al58 Al31 Al6 87.16(9) . . ?
Al27 Al31 Al6 55.85(7) . . ?
Al11 Al31 Al6 58.00(7) . . ?
Al63 Al32 Al7 108.28(11) . . ?
Al63 Al32 Al31 123.75(12) . . ?
Al7 Al32 Al31 118.20(11) . . ?
Al63 Al32 Al58 124.15(12) . . ?
Al7 Al32 Al58 115.51(10) . . ?
Al31 Al32 Al58 60.26(9) . . ?
Al63 Al32 Al45 61.96(8) . . ?
Al7 Al32 Al45 111.01(10) . . ?
Al31 Al32 Al45 72.68(9) . . ?
Al58 Al32 Al45 124.83(11) . . ?
Al63 Al32 Al23 143.86(12) . . ?
Al7 Al32 Al23 59.64(7) . . ?
Al31 Al32 Al23 89.05(9) . . ?
Al58 Al32 Al23 55.90(8) . . ?
Al45 Al32 Al23 152.68(11) . . ?
Al56 Al33 Al34 147.21(13) . . ?
Al56 Al33 Al30 61.99(9) . . ?
Al34 Al33 Al30 134.69(12) . . ?
Al56 Al33 Al62 145.76(12) . . ?
Al34 Al33 Al62 60.58(9) . . ?
Al30 Al33 Al62 117.16(12) . . ?
Al56 Al33 Al41 116.17(12) . . ?
Al34 Al33 Al41 94.81(10) . . ?
Al30 Al33 Al41 60.96(9) . . ?
Al62 Al33 Al41 56.84(9) . . ?
Al56 Al33 Al4 83.29(9) . . ?
Al34 Al33 Al4 75.42(9) . . ?
Al30 Al33 Al4 78.72(10) . . ?
Al62 Al33 Al4 130.94(11) . . ?
Al41 Al33 Al4 110.73(10) . . ?
Al56 Al33 Al9 113.12(12) . . ?
Al34 Al33 Al9 75.20(10) . . ?
Al30 Al33 Al9 59.51(10) . . ?
Al62 Al33 Al9 90.24(10) . . ?
Al41 Al33 Al9 54.69(8) . . ?
Al4 Al33 Al9 56.58(8) . . ?
Al59 Al34 Al8 104.59(11) . . ?
Al59 Al34 Al33 125.28(11) . . ?
Al8 Al34 Al33 122.95(11) . . ?
Al59 Al34 Al62 121.41(11) . . ?
Al8 Al34 Al62 116.80(11) . . ?
Al33 Al34 Al62 60.78(9) . . ?
Al59 Al34 Al24 61.77(8) . . ?
Al8 Al34 Al24 112.66(10) . . ?
Al33 Al34 Al24 75.14(9) . . ?
Al62 Al34 Al24 126.00(11) . . ?
Al59 Al34 Al40 140.79(12) . . ?
Al8 Al34 Al40 59.82(8) . . ?
Al33 Al34 Al40 89.81(10) . . ?
Al62 Al34 Al40 57.08(8) . . ?
Al24 Al34 Al40 155.69(12) . . ?
Al60 Al35 Al59 144.45(12) . . ?
Al60 Al35 Al8 114.20(10) . . ?
Al59 Al35 Al8 101.27(10) . . ?
Al60 Al35 Al38 59.10(8) . . ?
Al59 Al35 Al38 149.88(11) . . ?
Al8 Al35 Al38 59.01(8) . . ?
Al60 Al35 Al3 114.99(10) . . ?
Al59 Al35 Al3 83.33(9) . . ?
Al8 Al35 Al3 61.75(7) . . ?
Al38 Al35 Al3 103.14(9) . . ?
Al60 Al35 Al26 58.27(8) . . ?
Al59 Al35 Al26 115.21(10) . . ?
Al8 Al35 Al26 106.07(9) . . ?
Al38 Al35 Al26 93.23(9) . . ?
Al3 Al35 Al26 61.85(7) . . ?
Al60 Al35 Al25 106.54(10) . . ?
Al59 Al35 Al25 56.40(8) . . ?
Al8 Al35 Al25 116.11(9) . . ?
Al38 Al35 Al25 150.44(10) . . ?
Al3 Al35 Al25 57.07(7) . . ?
Al26 Al35 Al25 58.81(7) . . ?
Al60 Al36 Al63 142.45(11) . . ?
Al60 Al36 Al7 113.64(10) . . ?
Al63 Al36 Al7 103.86(10) . . ?
Al60 Al36 Al26 58.60(8) . . ?
Al63 Al36 Al26 151.95(11) . . ?
Al7 Al36 Al26 59.09(8) . . ?
Al60 Al36 Al12 114.09(10) . . ?
Al63 Al36 Al12 84.50(9) . . ?
Al7 Al36 Al12 62.28(8) . . ?
Al26 Al36 Al12 103.35(9) . . ?
Al60 Al36 Al38 57.89(8) . . ?
Al63 Al36 Al38 114.38(10) . . ?
Al7 Al36 Al38 105.50(9) . . ?
Al26 Al36 Al38 92.60(9) . . ?
Al12 Al36 Al38 61.11(8) . . ?
Al60 Al36 Al39 105.38(10) . . ?
Al63 Al36 Al39 56.27(8) . . ?
Al7 Al36 Al39 116.71(10) . . ?
Al26 Al36 Al39 149.45(11) . . ?
Al12 Al36 Al39 56.86(7) . . ?
Al38 Al36 Al39 58.12(8) . . ?
Al30 Al37 Al42 158.61(12) . . ?
Al30 Al37 Al10 106.10(11) . . ?
Al42 Al37 Al10 58.72(8) . . ?
Al30 Al37 Al44 100.93(10) . . ?
Al42 Al37 Al44 59.13(8) . . ?
Al10 Al37 Al44 60.14(8) . . ?
Al30 Al37 Al21 101.23(11) . . ?
Al42 Al37 Al21 95.86(10) . . ?
Al10 Al37 Al21 96.81(10) . . ?
Al44 Al37 Al21 151.76(11) . . ?
Al30 Al37 Al61 146.46(12) . . ?
Al42 Al37 Al61 54.93(8) . . ?
Al10 Al37 Al61 100.16(10) . . ?
Al44 Al37 Al61 110.19(10) . . ?
Al21 Al37 Al61 54.54(8) . . ?
Al30 Al37 Al64 59.48(9) . . ?
Al42 Al37 Al64 107.81(10) . . ?
Al10 Al37 Al64 106.33(10) . . ?
Al44 Al37 Al64 55.19(8) . . ?
Al21 Al37 Al64 153.04(11) . . ?
Al61 Al37 Al64 131.46(11) . . ?
Al68 Al38 Al60 137.54(11) . . ?
Al68 Al38 Al8 108.03(10) . . ?
Al60 Al38 Al8 114.19(10) . . ?
Al68 Al38 Al35 153.18(11) . . ?
Al60 Al38 Al35 57.95(8) . . ?
Al8 Al38 Al35 60.14(8) . . ?
Al68 Al38 Al39 58.09(8) . . ?
Al60 Al38 Al39 108.32(10) . . ?
Al8 Al38 Al39 110.94(10) . . ?
Al35 Al38 Al39 146.88(10) . . ?
Al68 Al38 Al36 119.46(11) . . ?
Al60 Al38 Al36 57.57(8) . . ?
Al8 Al38 Al36 100.23(9) . . ?
Al35 Al38 Al36 87.16(9) . . ?
Al39 Al38 Al36 62.04(8) . . ?
Al68 Al38 Al12 94.46(10) . . ?
Al60 Al38 Al12 111.52(10) . . ?
Al8 Al38 Al12 57.52(7) . . ?
Al35 Al38 Al12 97.40(9) . . ?
Al39 Al38 Al12 57.33(7) . . ?
Al36 Al38 Al12 58.62(7) . . ?
Al68 Al39 Al63 169.55(13) . . ?
Al68 Al39 Al50 63.33(9) . . ?
Al63 Al39 Al50 127.12(12) . . ?
Al68 Al39 Al12 98.00(10) . . ?
Al63 Al39 Al12 86.94(9) . . ?
Al50 Al39 Al12 69.21(8) . . ?
Al68 Al39 Al45 126.86(11) . . ?
Al63 Al39 Al45 63.57(9) . . ?
Al50 Al39 Al45 63.61(9) . . ?
Al12 Al39 Al45 60.05(8) . . ?
Al68 Al39 Al38 57.93(8) . . ?
Al63 Al39 Al38 117.53(11) . . ?
Al50 Al39 Al38 92.93(10) . . ?
Al12 Al39 Al38 62.71(8) . . ?
Al45 Al39 Al38 122.61(10) . . ?
Al68 Al39 Al36 117.13(11) . . ?
Al63 Al39 Al36 57.71(8) . . ?
Al50 Al39 Al36 128.46(10) . . ?
Al12 Al39 Al36 59.54(8) . . ?
Al45 Al39 Al36 93.58(9) . . ?
Al38 Al39 Al36 59.84(8) . . ?
Al62 Al40 Al67 125.91(11) . . ?
Al62 Al40 Al8 114.67(11) . . ?
Al67 Al40 Al8 116.98(10) . . ?
Al62 Al40 Al46 112.60(11) . . ?
Al67 Al40 Al46 59.70(8) . . ?
Al8 Al40 Al46 112.48(10) . . ?
Al62 Al40 Al47 155.17(12) . . ?
Al67 Al40 Al47 58.35(8) . . ?
Al8 Al40 Al47 59.53(8) . . ?
Al46 Al40 Al47 90.80(9) . . ?
Al62 Al40 Al34 58.57(8) . . ?
Al67 Al40 Al34 166.76(12) . . ?
Al8 Al40 Al34 56.19(8) . . ?
Al46 Al40 Al34 132.34(11) . . ?
Al47 Al40 Al34 111.90(10) . . ?
Al62 Al40 Al41 56.13(8) . . ?
Al67 Al40 Al41 104.31(10) . . ?
Al8 Al40 Al41 123.63(10) . . ?
Al46 Al40 Al41 58.27(8) . . ?
Al47 Al40 Al41 148.52(11) . . ?
Al34 Al40 Al41 88.42(9) . . ?
Al62 Al40 Al9 91.26(10) . . ?
Al67 Al40 Al9 118.05(11) . . ?
Al8 Al40 Al9 72.93(9) . . ?
Al46 Al40 Al9 60.66(9) . . ?
Al47 Al40 Al9 108.13(10) . . ?
Al34 Al40 Al9 72.36(9) . . ?
Al41 Al40 Al9 53.81(8) . . ?
Al62 Al41 Al9 99.87(12) . . ?
Al62 Al41 Al64 169.12(12) . . ?
Al9 Al41 Al64 88.41(11) . . ?
Al62 Al41 Al46 114.66(11) . . ?
Al9 Al41 Al46 64.99(9) . . ?
Al64 Al41 Al46 75.19(10) . . ?
Al62 Al41 Al30 116.97(11) . . ?
Al9 Al41 Al30 62.49(10) . . ?
Al64 Al41 Al30 60.75(9) . . ?
Al46 Al41 Al30 109.98(10) . . ?
Al62 Al41 Al33 60.12(9) . . ?
Al9 Al41 Al33 66.24(9) . . ?
Al64 Al41 Al33 118.18(11) . . ?
Al46 Al41 Al33 128.75(10) . . ?
Al30 Al41 Al33 57.49(9) . . ?
Al62 Al41 Al40 57.60(8) . . ?
Al9 Al41 Al40 64.73(10) . . ?
Al64 Al41 Al40 133.07(11) . . ?
Al46 Al41 Al40 58.94(8) . . ?
Al30 Al41 Al40 124.52(11) . . ?
Al33 Al41 Al40 86.66(9) . . ?
Al61 Al42 Al66 155.47(12) . . ?
Al61 Al42 Al10 109.38(11) . . ?
Al66 Al42 Al10 92.59(10) . . ?
Al61 Al42 Al37 64.27(9) . . ?
Al66 Al42 Al37 121.18(11) . . ?
Al10 Al42 Al37 61.64(8) . . ?
Al61 Al42 Al44 121.20(12) . . ?
Al66 Al42 Al44 59.46(9) . . ?
Al10 Al42 Al44 62.01(9) . . ?
Al37 Al42 Al44 61.78(8) . . ?
Al61 Al42 Al43 139.61(12) . . ?
Al66 Al42 Al43 61.02(8) . . ?
Al10 Al42 Al43 60.46(8) . . ?
Al37 Al42 Al43 122.09(11) . . ?
Al44 Al42 Al43 89.94(9) . . ?
Al61 Al42 Al28 60.52(8) . . ?
Al66 Al42 Al28 142.14(12) . . ?
Al10 Al42 Al28 66.36(9) . . ?
Al37 Al42 Al28 77.53(9) . . ?
Al44 Al42 Al28 124.69(10) . . ?
Al43 Al42 Al28 81.12(9) . . ?
Al65 Al43 Al49 118.10(11) . . ?
Al65 Al43 Al66 139.65(11) . . ?
Al49 Al43 Al66 57.94(8) . . ?
Al65 Al43 Al42 147.22(11) . . ?
Al49 Al43 Al42 94.68(10) . . ?
Al66 Al43 Al42 57.25(8) . . ?
Al65 Al43 Al10 129.24(11) . . ?
Al49 Al43 Al10 71.55(9) . . ?
Al66 Al43 Al10 89.53(10) . . ?
Al42 Al43 Al10 59.11(8) . . ?
Al65 Al43 Al29 61.65(8) . . ?
Al49 Al43 Al29 136.90(11) . . ?
Al66 Al43 Al29 152.31(12) . . ?
Al42 Al43 Al29 95.42(10) . . ?
Al10 Al43 Al29 78.23(10) . . ?
Al65 Al43 Al11 79.71(9) . . ?
Al49 Al43 Al11 67.09(8) . . ?
Al66 Al43 Al11 122.73(10) . . ?
Al42 Al43 Al11 116.64(10) . . ?
Al10 Al43 Al11 57.54(8) . . ?
Al29 Al43 Al11 70.94(8) . . ?
Al65 Al43 Al48 57.04(8) . . ?
Al49 Al43 Al48 61.13(8) . . ?
Al66 Al43 Al48 106.11(10) . . ?
Al42 Al43 Al48 155.71(11) . . ?
Al10 Al43 Al48 107.10(10) . . ?
Al29 Al43 Al48 101.24(10) . . ?
Al11 Al43 Al48 54.43(7) . . ?
Al46 Al44 Al64 77.30(10) . . ?
Al46 Al44 Al66 121.71(11) . . ?
Al64 Al44 Al66 149.04(12) . . ?
Al46 Al44 Al42 154.77(12) . . ?
Al64 Al44 Al42 115.91(11) . . ?
Al66 Al44 Al42 58.13(8) . . ?
Al46 Al44 Al10 96.90(10) . . ?
Al64 Al44 Al10 113.59(11) . . ?
Al66 Al44 Al10 89.69(10) . . ?
Al42 Al44 Al10 58.52(8) . . ?
Al46 Al44 Al37 115.76(11) . . ?
Al64 Al44 Al37 64.51(9) . . ?
Al66 Al44 Al37 117.16(10) . . ?
Al42 Al44 Al37 59.09(8) . . ?
Al10 Al44 Al37 59.59(8) . . ?
Al46 Al44 Al49 74.54(9) . . ?
Al64 Al44 Al49 151.61(11) . . ?
Al66 Al44 Al49 55.36(8) . . ?
Al42 Al44 Al49 89.15(9) . . ?
Al10 Al44 Al49 66.91(8) . . ?
Al37 Al44 Al49 126.21(10) . . ?
Al48 Al45 Al12 110.86(10) . . ?
Al48 Al45 Al39 136.50(11) . . ?
Al12 Al45 Al39 59.27(8) . . ?
Al48 Al45 Al11 58.03(8) . . ?
Al12 Al45 Al11 60.74(7) . . ?
Al39 Al45 Al11 117.84(10) . . ?
Al48 Al45 Al63 164.64(12) . . ?
Al12 Al45 Al63 82.65(9) . . ?
Al39 Al45 Al63 56.32(8) . . ?
Al11 Al45 Al63 128.34(10) . . ?
Al48 Al45 Al50 80.44(9) . . ?
Al12 Al45 Al50 66.08(8) . . ?
Al39 Al45 Al50 56.42(8) . . ?
Al11 Al45 Al50 85.82(9) . . ?
Al63 Al45 Al50 112.69(10) . . ?
Al48 Al45 Al32 122.45(11) . . ?
Al12 Al45 Al32 68.94(8) . . ?
Al39 Al45 Al32 94.81(9) . . ?
Al11 Al45 Al32 77.89(9) . . ?
Al63 Al45 Al32 54.32(8) . . ?
Al50 Al45 Al32 134.56(11) . . ?
Al44 Al46 Al67 156.21(13) . . ?
Al44 Al46 Al41 96.67(10) . . ?
Al67 Al46 Al41 106.90(11) . . ?
Al44 Al46 Al40 139.83(11) . . ?
Al67 Al46 Al40 58.53(8) . . ?
Al41 Al46 Al40 62.79(9) . . ?
Al44 Al46 Al13 89.69(10) . . ?
Al67 Al46 Al13 86.14(9) . . ?
Al41 Al46 Al13 107.99(10) . . ?
Al40 Al46 Al13 67.51(8) . . ?
Al44 Al46 Al9 76.94(10) . . ?
Al67 Al46 Al9 119.10(12) . . ?
Al41 Al46 Al9 55.70(8) . . ?
Al40 Al46 Al9 62.92(10) . . ?
Al13 Al46 Al9 56.57(8) . . ?
Al44 Al46 Al51 104.68(10) . . ?
Al67 Al46 Al51 54.59(8) . . ?
Al41 Al46 Al51 151.35(11) . . ?
Al40 Al46 Al51 88.67(9) . . ?
Al13 Al46 Al51 54.16(7) . . ?
Al9 Al46 Al51 110.68(10) . . ?
Al68 Al47 Al67 137.52(11) . . ?
Al68 Al47 Al51 111.35(11) . . ?
Al67 Al47 Al51 57.44(8) . . ?
Al68 Al47 Al8 106.09(10) . . ?
Al67 Al47 Al8 115.52(10) . . ?
Al51 Al47 Al8 116.09(10) . . ?
Al68 Al47 Al50 61.26(9) . . ?
Al67 Al47 Al50 115.50(11) . . ?
Al51 Al47 Al50 59.22(8) . . ?
Al8 Al47 Al50 101.43(9) . . ?
Al68 Al47 Al13 122.89(11) . . ?
Al67 Al47 Al13 87.10(9) . . ?
Al51 Al47 Al13 56.85(7) . . ?
Al8 Al47 Al13 59.46(7) . . ?
Al50 Al47 Al13 68.18(8) . . ?
Al68 Al47 Al40 156.65(12) . . ?
Al67 Al47 Al40 57.91(8) . . ?
Al51 Al47 Al40 91.81(9) . . ?
Al8 Al47 Al40 58.47(7) . . ?
Al50 Al47 Al40 134.92(10) . . ?
Al13 Al47 Al40 66.98(8) . . ?
Al69 Al48 Al11 110.76(11) . . ?
Al69 Al48 Al45 96.24(11) . . ?
Al11 Al48 Al45 63.37(8) . . ?
Al69 Al48 Al65 158.00(13) . . ?
Al11 Al48 Al65 83.44(9) . . ?
Al45 Al48 Al65 105.32(11) . . ?
Al69 Al48 Al49 61.51(9) . . ?
Al11 Al48 Al49 67.83(8) . . ?
Al45 Al48 Al49 112.43(10) . . ?
Al65 Al48 Al49 112.43(10) . . ?
Al69 Al48 Al43 114.42(11) . . ?
Al11 Al48 Al43 61.58(8) . . ?
Al45 Al48 Al43 123.37(10) . . ?
Al65 Al48 Al43 56.54(8) . . ?
Al49 Al48 Al43 55.95(7) . . ?
Al66 Al49 Al51 136.59(12) . . ?
Al66 Al49 Al43 61.11(8) . . ?
Al51 Al49 Al43 162.27(12) . . ?
Al66 Al49 Al13 138.51(12) . . ?
Al51 Al49 Al13 58.79(8) . . ?
Al43 Al49 Al13 108.32(10) . . ?
Al66 Al49 Al69 124.52(11) . . ?
Al51 Al49 Al69 59.32(9) . . ?
Al43 Al49 Al69 114.64(11) . . ?
Al13 Al49 Al69 96.75(10) . . ?
Al66 Al49 Al48 109.93(11) . . ?
Al51 Al49 Al48 104.43(10) . . ?
Al43 Al49 Al48 62.93(8) . . ?
Al13 Al49 Al48 96.59(10) . . ?
Al69 Al49 Al48 54.76(8) . . ?
Al66 Al49 Al44 55.98(8) . . ?
Al51 Al49 Al44 104.18(10) . . ?
Al43 Al49 Al44 85.30(9) . . ?
Al13 Al49 Al44 84.39(9) . . ?
Al69 Al49 Al44 158.16(11) . . ?
Al48 Al49 Al44 146.95(10) . . ?
Al39 Al50 Al69 143.31(12) . . ?
Al39 Al50 Al51 155.72(12) . . ?
Al69 Al50 Al51 60.28(9) . . ?
Al39 Al50 Al68 58.11(8) . . ?
Al69 Al50 Al68 143.61(11) . . ?
Al51 Al50 Al68 107.27(10) . . ?
Al39 Al50 Al47 97.13(10) . . ?
Al69 Al50 Al47 119.55(11) . . ?
Al51 Al50 Al47 59.62(8) . . ?
Al68 Al50 Al47 56.03(8) . . ?
Al39 Al50 Al45 59.97(8) . . ?
Al69 Al50 Al45 91.81(10) . . ?
Al51 Al50 Al45 128.88(11) . . ?
Al68 Al50 Al45 118.01(11) . . ?
Al47 Al50 Al45 131.80(10) . . ?
Al67 Al51 Al49 132.32(12) . . ?
Al67 Al51 Al13 92.18(10) . . ?
Al49 Al51 Al13 62.86(8) . . ?
Al67 Al51 Al69 162.97(12) . . ?
Al49 Al51 Al69 63.67(9) . . ?
Al13 Al51 Al69 102.23(10) . . ?
Al67 Al51 Al50 120.09(11) . . ?
Al49 Al51 Al50 91.12(10) . . ?
Al13 Al51 Al50 71.28(9) . . ?
Al69 Al51 Al50 57.99(9) . . ?
Al67 Al51 Al47 60.20(8) . . ?
Al49 Al51 Al47 124.30(10) . . ?
Al13 Al51 Al47 62.68(8) . . ?
Al69 Al51 Al47 118.79(11) . . ?
Al50 Al51 Al47 61.16(8) . . ?
Al67 Al51 Al46 57.72(8) . . ?
Al49 Al51 Al46 74.62(9) . . ?
Al13 Al51 Al46 60.34(8) . . ?
Al69 Al51 Al46 137.96(11) . . ?
Al50 Al51 Al46 130.95(10) . . ?
Al47 Al51 Al46 88.46(9) . . ?
N1 Al52 Al15 131.6(3) . . ?
N1 Al52 Al21 130.8(3) . . ?
Al15 Al52 Al21 97.63(10) . . ?
N1 Al52 Al20 128.6(3) . . ?
Al15 Al52 Al20 67.39(9) . . ?
Al21 Al52 Al20 62.37(9) . . ?
N1 Al52 Al22 139.0(3) . . ?
Al15 Al52 Al22 61.64(8) . . ?
Al21 Al52 Al22 60.15(8) . . ?
Al20 Al52 Al22 92.17(9) . . ?
N2 Al53 Al16 128.4(3) . . ?
N2 Al53 Al17 130.5(3) . . ?
Al16 Al53 Al17 85.97(9) . . ?
N2 Al53 Al14 118.0(2) . . ?
Al16 Al53 Al14 111.21(10) . . ?
Al17 Al53 Al14 61.50(8) . . ?
N2 Al53 Al15 133.1(2) . . ?
Al16 Al53 Al15 65.06(9) . . ?
Al17 Al53 Al15 90.88(9) . . ?
Al14 Al53 Al15 57.65(8) . . ?
N3 Al54 Al18 133.1(3) . . ?
N3 Al54 Al25 124.2(3) . . ?
Al18 Al54 Al25 102.01(10) . . ?
N3 Al54 Al26 131.0(3) . . ?
Al18 Al54 Al26 73.26(9) . . ?
Al25 Al54 Al26 64.34(8) . . ?
N3 Al54 Al17 133.4(3) . . ?
Al18 Al54 Al17 62.75(8) . . ?
Al25 Al54 Al17 59.09(8) . . ?
Al26 Al54 Al17 94.08(9) . . ?
N4 Al55 Al14 127.5(2) . . ?
N4 Al55 Al23 131.2(2) . . ?
Al14 Al55 Al23 100.65(10) . . ?
N4 Al55 Al18 128.0(3) . . ?
Al14 Al55 Al18 62.59(8) . . ?
Al23 Al55 Al18 63.77(8) . . ?
N4 Al55 Al19 139.0(3) . . ?
Al14 Al55 Al19 65.71(9) . . ?
Al23 Al55 Al19 63.62(8) . . ?
Al18 Al55 Al19 92.95(9) . . ?
N5 Al56 Al33 133.5(3) . . ?
N5 Al56 Al16 128.8(3) . . ?
Al33 Al56 Al16 83.13(10) . . ?
N5 Al56 Al22 126.8(3) . . ?
Al33 Al56 Al22 94.92(10) . . ?
Al16 Al56 Al22 66.14(9) . . ?
N5 Al56 Al30 118.9(3) . . ?
Al33 Al56 Al30 59.67(9) . . ?
Al16 Al56 Al30 110.33(11) . . ?
Al22 Al56 Al30 61.86(9) . . ?
N6 Al57 Al20 127.6(3) . . ?
N6 Al57 Al27 117.5(3) . . ?
Al20 Al57 Al27 103.08(11) . . ?
N6 Al57 Al28 128.8(3) . . ?
Al20 Al57 Al28 62.17(8) . . ?
Al27 Al57 Al28 104.60(10) . . ?
N6 Al57 Al29 127.5(3) . . ?
Al20 Al57 Al29 100.48(10) . . ?
Al27 Al57 Al29 60.17(8) . . ?
Al28 Al57 Al29 53.26(8) . . ?
N7 Al58 Al27 127.4(2) . . ?
N7 Al58 Al23 141.1(2) . . ?
Al27 Al58 Al23 66.12(9) . . ?
N7 Al58 Al31 124.4(2) . . ?
Al27 Al58 Al31 63.74(9) . . ?
Al23 Al58 Al31 94.53(10) . . ?
N7 Al58 Al32 131.5(2) . . ?
Al27 Al58 Al32 98.59(10) . . ?
Al23 Al58 Al32 66.31(8) . . ?
Al31 Al58 Al32 59.03(8) . . ?
N8 Al59 Al34 130.5(3) . . ?
N8 Al59 Al25 123.9(3) . . ?
Al34 Al59 Al25 104.87(10) . . ?
N8 Al59 Al35 126.9(3) . . ?
Al34 Al59 Al35 78.06(9) . . ?
Al25 Al59 Al35 66.31(8) . . ?
N8 Al59 Al24 132.9(3) . . ?
Al34 Al59 Al24 63.13(9) . . ?
Al25 Al59 Al24 60.53(8) . . ?
Al35 Al59 Al24 98.80(9) . . ?
N9 Al60 Al35 133.0(3) . . ?
N9 Al60 Al36 133.0(3) . . ?
Al35 Al60 Al36 93.94(10) . . ?
N9 Al60 Al38 129.7(3) . . ?
Al35 Al60 Al38 62.95(8) . . ?
Al36 Al60 Al38 64.54(8) . . ?
N9 Al60 Al26 130.8(3) . . ?
Al35 Al60 Al26 64.66(8) . . ?
Al36 Al60 Al26 63.22(8) . . ?
Al38 Al60 Al26 99.53(10) . . ?
N10 Al61 Al42 124.0(3) . . ?
N10 Al61 Al21 129.7(3) . . ?
Al42 Al61 Al21 106.29(10) . . ?
N10 Al61 Al28 138.4(3) . . ?
Al42 Al61 Al28 65.62(9) . . ?
Al21 Al61 Al28 60.15(9) . . ?
N10 Al61 Al37 143.3(3) . . ?
Al42 Al61 Al37 60.80(8) . . ?
Al21 Al61 Al37 62.49(9) . . ?
Al28 Al61 Al37 78.25(9) . . ?
N11 Al62 Al41 125.2(3) . . ?
N11 Al62 Al40 140.2(3) . . ?
Al41 Al62 Al40 66.26(9) . . ?
N11 Al62 Al34 135.3(3) . . ?
Al41 Al62 Al34 97.59(10) . . ?
Al40 Al62 Al34 64.35(9) . . ?
N11 Al62 Al33 126.8(3) . . ?
Al41 Al62 Al33 63.04(9) . . ?
Al40 Al62 Al33 92.87(10) . . ?
Al34 Al62 Al33 58.65(9) . . ?
N12 Al63 Al32 129.6(3) . . ?
N12 Al63 Al39 125.3(3) . . ?
Al32 Al63 Al39 104.36(11) . . ?
N12 Al63 Al36 129.9(3) . . ?
Al32 Al63 Al36 74.77(9) . . ?
Al39 Al63 Al36 66.02(9) . . ?
N12 Al63 Al45 132.8(3) . . ?
Al32 Al63 Al45 63.72(9) . . ?
Al39 Al63 Al45 60.11(8) . . ?
Al36 Al63 Al45 96.41(10) . . ?
N13 Al64 Al44 130.0(3) . . ?
N13 Al64 Al41 118.0(3) . . ?
Al44 Al64 Al41 98.63(11) . . ?
N13 Al64 Al30 125.6(3) . . ?
Al44 Al64 Al30 100.75(11) . . ?
Al41 Al64 Al30 61.67(9) . . ?
N13 Al64 Al37 131.9(3) . . ?
Al44 Al64 Al37 60.30(8) . . ?
Al41 Al64 Al37 102.85(10) . . ?
Al30 Al64 Al37 54.10(8) . . ?
N14 Al65 Al31 128.6(2) . . ?
N14 Al65 Al43 128.5(3) . . ?
Al31 Al65 Al43 99.09(10) . . ?
N14 Al65 Al48 127.1(3) . . ?
Al31 Al65 Al48 85.51(10) . . ?
Al43 Al65 Al48 66.42(9) . . ?
N14 Al65 Al29 124.5(3) . . ?
Al31 Al65 Al29 59.19(8) . . ?
Al43 Al65 Al29 60.77(8) . . ?
Al48 Al65 Al29 107.19(10) . . ?
N15 Al66 Al42 131.5(3) . . ?
N15 Al66 Al49 128.8(3) . . ?
Al42 Al66 Al49 99.69(10) . . ?
N15 Al66 Al44 131.3(3) . . ?
Al42 Al66 Al44 62.41(9) . . ?
Al49 Al66 Al44 68.66(9) . . ?
N15 Al66 Al43 136.7(3) . . ?
Al42 Al66 Al43 61.73(8) . . ?
Al49 Al66 Al43 60.95(8) . . ?
Al44 Al66 Al43 91.98(10) . . ?
N16 Al67 Al51 128.6(3) . . ?
N16 Al67 Al40 132.2(3) . . ?
Al51 Al67 Al40 98.50(10) . . ?
N16 Al67 Al47 127.5(3) . . ?
Al51 Al67 Al47 62.35(9) . . ?
Al40 Al67 Al47 63.74(8) . . ?
N16 Al67 Al46 137.3(3) . . ?
Al51 Al67 Al46 67.69(9) . . ?
Al40 Al67 Al46 61.77(9) . . ?
Al47 Al67 Al46 95.19(9) . . ?
N17 Al68 Al47 131.1(3) . . ?
N17 Al68 Al38 130.9(3) . . ?
Al47 Al68 Al38 74.31(9) . . ?
N17 Al68 Al39 125.9(3) . . ?
Al47 Al68 Al39 102.27(10) . . ?
Al38 Al68 Al39 63.98(9) . . ?
N17 Al68 Al50 134.2(3) . . ?
Al47 Al68 Al50 62.71(8) . . ?
Al38 Al68 Al50 93.68(9) . . ?
Al39 Al68 Al50 58.56(8) . . ?
N18 Al69 Al48 130.6(3) . . ?
N18 Al69 Al50 129.7(3) . . ?
Al48 Al69 Al50 84.92(10) . . ?
N18 Al69 Al51 117.3(3) . . ?
Al48 Al69 Al51 109.94(10) . . ?
Al50 Al69 Al51 61.73(9) . . ?
N18 Al69 Al49 135.0(3) . . ?
Al48 Al69 Al49 63.72(9) . . ?
Al50 Al69 Al49 89.41(10) . . ?
Al51 Al69 Al49 57.01(8) . . ?
N1 Si1 C3 111.3(5) . . ?
N1 Si1 C2 111.2(6) . . ?
C3 Si1 C2 110.1(9) . . ?
N1 Si1 C1 113.0(6) . . ?
C3 Si1 C1 108.5(8) . . ?
C2 Si1 C1 102.3(8) . . ?
N1 Si2 C6 111.1(4) . . ?
N1 Si2 C5 110.0(6) . . ?
C6 Si2 C5 106.9(7) . . ?
N1 Si2 C4 111.8(6) . . ?
C6 Si2 C4 105.4(7) . . ?
C5 Si2 C4 111.6(7) . . ?
N2 Si3 C9 111.4(5) . . ?
N2 Si3 C7 113.4(5) . . ?
C9 Si3 C7 106.5(7) . . ?
N2 Si3 C8 112.1(4) . . ?
C9 Si3 C8 107.4(6) . . ?
C7 Si3 C8 105.6(6) . . ?
N2 Si4 C12 112.0(5) . . ?
N2 Si4 C11 112.6(5) . . ?
C12 Si4 C11 107.1(7) . . ?
N2 Si4 C10 111.0(4) . . ?
C12 Si4 C10 108.8(7) . . ?
C11 Si4 C10 105.0(5) . . ?
N3 Si5 C14 113.0(6) . . ?
N3 Si5 C13 109.8(9) . . ?
C14 Si5 C13 114.8(17) . . ?
N3 Si5 C15 109.0(8) . . ?
C14 Si5 C15 102.6(15) . . ?
C13 Si5 C15 107.2(15) . . ?
N3 Si6 C16 110.0(8) . . ?
N3 Si6 C18 112.4(8) . . ?
C16 Si6 C18 101.5(13) . . ?
N3 Si6 C17 113.8(6) . . ?
C16 Si6 C17 110.8(15) . . ?
C18 Si6 C17 107.6(14) . . ?
N4 Si7 C21 112.0(4) . . ?
N4 Si7 C20 112.4(5) . . ?
C21 Si7 C20 108.1(7) . . ?
N4 Si7 C19 112.2(6) . . ?
C21 Si7 C19 104.9(7) . . ?
C20 Si7 C19 106.9(7) . . ?
N4 Si8 C22 110.7(7) . . ?
N4 Si8 C24 114.0(6) . . ?
C22 Si8 C24 110.4(9) . . ?
N4 Si8 C23 110.6(5) . . ?
C22 Si8 C23 106.9(10) . . ?
C24 Si8 C23 103.7(6) . . ?
N5 Si9 C26 113.2(5) . . ?
N5 Si9 C25 111.6(4) . . ?
C26 Si9 C25 106.2(6) . . ?
N5 Si9 C27 112.6(5) . . ?
C26 Si9 C27 105.8(6) . . ?
C25 Si9 C27 107.1(6) . . ?
N5 Si10 C30 112.7(6) . . ?
N5 Si10 C29 113.5(4) . . ?
C30 Si10 C29 107.2(7) . . ?
N5 Si10 C28 113.1(5) . . ?
C30 Si10 C28 108.2(7) . . ?
C29 Si10 C28 101.3(6) . . ?
N6 Si11 C33 110.3(5) . . ?
N6 Si11 C31 113.8(7) . . ?
C33 Si11 C31 105.1(8) . . ?
N6 Si11 C32 111.4(7) . . ?
C33 Si11 C32 108.5(8) . . ?
C31 Si11 C32 107.4(8) . . ?
N6 Si12 C36 110.8(6) . . ?
N6 Si12 C34 115.2(5) . . ?
C36 Si12 C34 104.1(7) . . ?
N6 Si12 C35 110.2(6) . . ?
C36 Si12 C35 109.1(8) . . ?
C34 Si12 C35 107.1(7) . . ?
N7 Si13 C38 112.0(5) . . ?
N7 Si13 C37 112.8(5) . . ?
C38 Si13 C37 109.3(6) . . ?
N7 Si13 C39 111.4(4) . . ?
C38 Si13 C39 106.5(7) . . ?
C37 Si13 C39 104.3(6) . . ?
N7 Si14 C42 111.2(5) . . ?
N7 Si14 C41 111.6(4) . . ?
C42 Si14 C41 107.5(5) . . ?
N7 Si14 C40 114.3(5) . . ?
C42 Si14 C40 107.8(6) . . ?
C41 Si14 C40 103.9(6) . . ?
N8 Si15 C45 112.8(6) . . ?
N8 Si15 C44 112.4(4) . . ?
C45 Si15 C44 105.7(7) . . ?
N8 Si15 C43 108.5(6) . . ?
C45 Si15 C43 108.3(7) . . ?
C44 Si15 C43 109.0(7) . . ?
N8 Si16 C48 112.5(4) . . ?
N8 Si16 C46 113.8(5) . . ?
C48 Si16 C46 106.2(7) . . ?
N8 Si16 C47 110.4(6) . . ?
C48 Si16 C47 106.8(7) . . ?
C46 Si16 C47 106.8(6) . . ?
N9 Si17 C51 113.0(6) . . ?
N9 Si17 C49 112.2(4) . . ?
C51 Si17 C49 105.7(6) . . ?
N9 Si17 C50 111.2(6) . . ?
C51 Si17 C50 107.9(7) . . ?
C49 Si17 C50 106.5(7) . . ?
N9 Si18 C52 112.4(4) . . ?
N9 Si18 C54 112.9(5) . . ?
C52 Si18 C54 104.0(6) . . ?
N9 Si18 C53 109.2(6) . . ?
C52 Si18 C53 108.7(7) . . ?
C54 Si18 C53 109.5(6) . . ?
N10 Si19 C57 111.8(4) . . ?
N10 Si19 C55 111.4(6) . . ?
C57 Si19 C55 108.0(8) . . ?
N10 Si19 C56 109.2(8) . . ?
C57 Si19 C56 108.1(8) . . ?
C55 Si19 C56 108.2(8) . . ?
N10 Si20 C59 112.1(6) . . ?
N10 Si20 C58 110.4(9) . . ?
C59 Si20 C58 112.2(10) . . ?
N10 Si20 C60 110.6(5) . . ?
C59 Si20 C60 103.6(9) . . ?
C58 Si20 C60 107.6(10) . . ?
N11 Si21 C61 112.8(6) . . ?
N11 Si21 C62 111.6(4) . . ?
C61 Si21 C62 108.8(6) . . ?
N11 Si21 C63 111.3(6) . . ?
C61 Si21 C63 107.4(8) . . ?
C62 Si21 C63 104.6(8) . . ?
N11 Si22 C66 111.2(4) . . ?
N11 Si22 C65 112.5(5) . . ?
C66 Si22 C65 106.9(5) . . ?
N11 Si22 C64 109.2(5) . . ?
C66 Si22 C64 109.0(5) . . ?
C65 Si22 C64 108.0(5) . . ?
N12 Si23 C67 113.8(6) . . ?
N12 Si23 C68 111.3(6) . . ?
C67 Si23 C68 107.5(7) . . ?
N12 Si23 C69 111.7(5) . . ?
C67 Si23 C69 107.0(9) . . ?
C68 Si23 C69 105.0(8) . . ?
N12 Si24 C70 111.5(5) . . ?
N12 Si24 C71 114.1(7) . . ?
C70 Si24 C71 103.3(8) . . ?
N12 Si24 C72 110.2(6) . . ?
C70 Si24 C72 110.0(9) . . ?
C71 Si24 C72 107.4(9) . . ?
C73B Si25 C75B 95.1(16) . . ?
C73B Si25 N13 126.8(13) . . ?
C75B Si25 N13 126.5(12) . . ?
C73B Si25 C74B 78.1(16) . . ?
C75B Si25 C74B 108.8(16) . . ?
N13 Si25 C74B 111.1(11) . . ?
C73B Si25 C74A 111.0(15) . . ?
C75B Si25 C74A 84.9(14) . . ?
N13 Si25 C74A 105.0(9) . . ?
C74B Si25 C74A 39.2(12) . . ?
C73B Si25 C75A 110.0(13) . . ?
C75B Si25 C75A 21.4(12) . . ?
N13 Si25 C75A 105.3(7) . . ?
C74B Si25 C75A 125.7(13) . . ?
C74A Si25 C75A 93.6(11) . . ?
C73B Si25 C73A 28.8(13) . . ?
C75B Si25 C73A 104.7(13) . . ?
N13 Si25 C73A 101.5(8) . . ?
C74B Si25 C73A 100.5(13) . . ?
C74A Si25 C73A 137.9(12) . . ?
C75A Si25 C73A 110.3(10) . . ?
N13 Si26 C78 110.2(6) . . ?
N13 Si26 C77 111.3(5) . . ?
C78 Si26 C77 108.7(7) . . ?
N13 Si26 C76 114.5(6) . . ?
C78 Si26 C76 105.4(9) . . ?
C77 Si26 C76 106.4(8) . . ?
N14 Si27 C80 113.0(6) . . ?
N14 Si27 C79 112.3(5) . . ?
C80 Si27 C79 107.7(6) . . ?
N14 Si27 C81 112.5(4) . . ?
C80 Si27 C81 102.4(8) . . ?
C79 Si27 C81 108.4(7) . . ?
N14 Si28 C83 110.8(5) . . ?
N14 Si28 C82 113.5(6) . . ?
C83 Si28 C82 110.2(7) . . ?
N14 Si28 C84 111.4(4) . . ?
C83 Si28 C84 107.4(6) . . ?
C82 Si28 C84 103.1(6) . . ?
N15 Si29 C86 112.8(5) . . ?
N15 Si29 C85 113.0(8) . . ?
C86 Si29 C85 109.7(10) . . ?
N15 Si29 C87 107.7(8) . . ?
C86 Si29 C87 105.2(10) . . ?
C85 Si29 C87 107.9(14) . . ?
N15 Si30 C89 113.2(6) . . ?
N15 Si30 C88 111.7(6) . . ?
C89 Si30 C88 106.1(7) . . ?
N15 Si30 C90 111.5(5) . . ?
C89 Si30 C90 105.2(7) . . ?
C88 Si30 C90 108.8(8) . . ?
N16 Si31 C93 111.1(8) . . ?
N16 Si31 C91 110.9(4) . . ?
C93 Si31 C91 107.6(10) . . ?
N16 Si31 C92 110.7(6) . . ?
C93 Si31 C92 109.8(9) . . ?
C91 Si31 C92 106.5(8) . . ?
N16 Si32 C94 114.9(6) . . ?
N16 Si32 C96 109.8(10) . . ?
C94 Si32 C96 101.5(11) . . ?
N16 Si32 C95 112.6(7) . . ?
C94 Si32 C95 99.7(10) . . ?
C96 Si32 C95 117.7(9) . . ?
N17 Si33 C99 112.4(8) . . ?
N17 Si33 C97 111.9(6) . . ?
C99 Si33 C97 104.3(16) . . ?
N17 Si33 C98 112.1(6) . . ?
C99 Si33 C98 114.4(11) . . ?
C97 Si33 C98 101.0(10) . . ?
N17 Si34 C101 125.4(15) . . ?
N17 Si34 C105 113.7(12) . . ?
C101 Si34 C105 118.2(19) . . ?
N17 Si34 C102 115.5(10) . . ?
C101 Si34 C102 116.6(18) . . ?
C105 Si34 C102 34.3(13) . . ?
N17 Si34 C103 109.8(14) . . ?
C101 Si34 C103 43.8(17) . . ?
C105 Si34 C103 102.6(18) . . ?
C102 Si34 C103 127.2(16) . . ?
N17 Si34 C104 111.7(15) . . ?
C101 Si34 C104 60.6(19) . . ?
C105 Si34 C104 113.8(19) . . ?
C102 Si34 C104 83.1(17) . . ?
C103 Si34 C104 104.3(19) . . ?
N17 Si34 C100 107.1(16) . . ?
C101 Si34 C100 95(2) . . ?
C105 Si34 C100 48.7(18) . . ?
C102 Si34 C100 82.4(19) . . ?
C103 Si34 C100 59(2) . . ?
C104 Si34 C100 141(2) . . ?
N18 Si35 C106 110.8(6) . . ?
N18 Si35 C107 109.8(8) . . ?
C106 Si35 C107 110.2(9) . . ?
N18 Si35 C108 113.1(8) . . ?
C106 Si35 C108 100.6(13) . . ?
C107 Si35 C108 112.1(14) . . ?
N18 Si36 C110 115.1(8) . . ?
N18 Si36 C111 109.2(6) . . ?
C110 Si36 C111 109.9(12) . . ?
N18 Si36 C109 111.8(6) . . ?
C110 Si36 C109 106.8(8) . . ?
C111 Si36 C109 103.3(10) . . ?
Si2 N1 Si1 123.1(4) . . ?
Si2 N1 Al52 119.2(4) . . ?
Si1 N1 Al52 117.3(4) . . ?
Si3 N2 Si4 122.9(4) . . ?
Si3 N2 Al53 120.2(4) . . ?
Si4 N2 Al53 116.9(4) . . ?
Si5 N3 Si6 122.8(4) . . ?
Si5 N3 Al54 118.9(5) . . ?
Si6 N3 Al54 118.2(5) . . ?
Si8 N4 Si7 121.5(4) . . ?
Si8 N4 Al55 117.9(4) . . ?
Si7 N4 Al55 120.4(4) . . ?
Si9 N5 Si10 119.7(4) . . ?
Si9 N5 Al56 118.9(4) . . ?
Si10 N5 Al56 121.3(4) . . ?
Si11 N6 Si12 120.9(4) . . ?
Si11 N6 Al57 122.1(4) . . ?
Si12 N6 Al57 116.7(4) . . ?
Si13 N7 Si14 122.1(4) . . ?
Si13 N7 Al58 119.3(4) . . ?
Si14 N7 Al58 117.9(4) . . ?
Si16 N8 Si15 121.8(4) . . ?
Si16 N8 Al59 119.9(4) . . ?
Si15 N8 Al59 117.9(4) . . ?
Si18 N9 Si17 121.2(4) . . ?
Si18 N9 Al60 118.7(4) . . ?
Si17 N9 Al60 120.1(4) . . ?
Si20 N10 Si19 120.4(4) . . ?
Si20 N10 Al61 118.6(4) . . ?
Si19 N10 Al61 120.6(4) . . ?
Si21 N11 Si22 119.8(4) . . ?
Si21 N11 Al62 120.3(4) . . ?
Si22 N11 Al62 119.0(4) . . ?
Si24 N12 Si23 122.0(4) . . ?
Si24 N12 Al63 118.5(4) . . ?
Si23 N12 Al63 119.2(5) . . ?
Si25 N13 Si26 121.1(4) . . ?
Si25 N13 Al64 120.3(4) . . ?
Si26 N13 Al64 118.4(4) . . ?
Si28 N14 Si27 120.0(4) . . ?
Si28 N14 Al65 116.9(4) . . ?
Si27 N14 Al65 122.7(4) . . ?
Si30 N15 Si29 121.8(4) . . ?
Si30 N15 Al66 120.3(4) . . ?
Si29 N15 Al66 117.9(4) . . ?
Si31 N16 Si32 122.3(4) . . ?
Si31 N16 Al67 121.3(5) . . ?
Si32 N16 Al67 116.3(5) . . ?
Si34 N17 Si33 122.6(4) . . ?
Si34 N17 Al68 117.8(4) . . ?
Si33 N17 Al68 119.3(4) . . ?
Si36 N18 Si35 120.2(4) . . ?
Si36 N18 Al69 119.8(5) . . ?
Si35 N18 Al69 119.9(5) . . ?
C202 C201 C200 120.0 . . ?
C201 C202 C203 120.0 . . ?
C202 C203 C204 120.0 . . ?
C205 C204 C203 120.0 . . ?
C204 C205 C200 120.0 . . ?
C205 C200 C201 120.0 . . ?
C302 C301 C306 120.0 . . ?
C303 C302 C301 120.0 . . ?
C302 C303 C304 120.0 . . ?
C305 C304 C303 120.0 . . ?
C304 C305 C306 120.0 . . ?
C305 C306 C301 120.0 . . ?
O3 Li1 O2 120.553(3) . . ?
O3 Li1 O1 101.801(5) . . ?
O2 Li1 O1 137.221(3) . . ?
O4 Li2 O4 180.0 3_566 . ?
O4 Li2 O5 109.960(4) 3_566 3_566 ?
O4 Li2 O5 70.045(4) . 3_566 ?
O4 Li2 O5 70.038(4) 3_566 . ?
O4 Li2 O5 109.957(5) . . ?
O5 Li2 O5 179.998(1) 3_566 . ?

loop_
_geom_bond_atom_site_label_1
_geom_bond_atom_site_label_2
_geom_bond_distance
_geom_bond_site_symmetry_2
_geom_bond_publ_flag
Al1 Al6 2.641(3) . ?
Al1 Al9 2.680(3) . ?
Al1 Al4 2.717(3) . ?
Al1 Al11 2.738(3) . ?
Al1 Al13 2.739(3) . ?
Al1 Al12 2.740(3) . ?
Al1 Al3 2.763(3) . ?
Al1 Al2 2.831(3) . ?
Al1 Al10 2.860(3) . ?
Al1 Al8 2.895(3) . ?
Al1 Al5 2.912(3) . ?
Al1 Al7 2.987(3) . ?
Al2 Al14 2.650(3) . ?
Al2 Al6 2.693(3) . ?
Al2 Al3 2.740(3) . ?
Al2 Al4 2.757(3) . ?
Al2 Al7 2.768(3) . ?
Al2 Al15 2.782(3) . ?
Al2 Al18 2.808(3) . ?
Al2 Al19 2.837(3) . ?
Al2 Al5 2.954(3) . ?
Al3 Al7 2.692(3) . ?
Al3 Al25 2.700(3) . ?
Al3 Al24 2.758(3) . ?
Al3 Al35 2.769(3) . ?
Al3 Al4 2.790(3) . ?
Al3 Al8 2.827(3) . ?
Al3 Al26 2.876(3) . ?
Al4 Al16 2.661(3) . ?
Al4 Al9 2.756(3) . ?
Al4 Al5 2.788(3) . ?
Al4 Al24 2.803(3) . ?
Al4 Al33 2.836(3) . ?
Al4 Al22 2.855(3) . ?
Al5 Al10 2.634(3) . ?
Al5 Al20 2.745(3) . ?
Al5 Al28 2.778(3) . ?
Al5 Al22 2.782(3) . ?
Al5 Al21 2.793(3) . ?
Al5 Al6 2.916(4) . ?
Al5 Al15 2.995(3) . ?
Al6 Al27 2.664(3) . ?
Al6 Al11 2.786(3) . ?
Al6 Al23 2.814(3) . ?
Al6 Al29 2.852(3) . ?
Al6 Al31 2.876(3) . ?
Al6 Al19 2.918(3) . ?
Al6 Al7 2.986(3) . ?
Al7 Al32 2.651(3) . ?
Al7 Al26 2.722(3) . ?
Al7 Al36 2.738(3) . ?
Al7 Al18 2.775(3) . ?
Al7 Al23 2.786(3) . ?
Al7 Al12 2.856(3) . ?
Al8 Al34 2.644(3) . ?
Al8 Al12 2.680(3) . ?
Al8 Al38 2.708(3) . ?
Al8 Al35 2.739(3) . ?
Al8 Al40 2.751(3) . ?
Al8 Al13 2.777(3) . ?
Al8 Al47 2.781(3) . ?
Al9 Al41 2.652(3) . ?
Al9 Al13 2.729(3) . ?
Al9 Al30 2.816(4) . ?
Al9 Al10 2.853(4) . ?
Al9 Al46 2.910(3) . ?
Al9 Al40 2.972(4) . ?
Al9 Al33 2.975(3) . ?
Al10 Al11 2.707(3) . ?
Al10 Al42 2.714(3) . ?
Al10 Al43 2.751(3) . ?
Al10 Al37 2.794(3) . ?
Al10 Al44 2.810(3) . ?
Al11 Al48 2.653(3) . ?
Al11 Al13 2.773(3) . ?
Al11 Al12 2.793(3) . ?
Al11 Al45 2.796(3) . ?
Al11 Al43 2.868(3) . ?
Al11 Al31 2.870(3) . ?
Al12 Al39 2.705(3) . ?
Al12 Al45 2.727(3) . ?
Al12 Al36 2.785(3) . ?
Al12 Al13 2.841(3) . ?
Al12 Al38 2.856(3) . ?
Al13 Al51 2.657(3) . ?
Al13 Al49 2.764(3) . ?
Al13 Al47 2.819(3) . ?
Al13 Al46 2.848(3) . ?
Al14 Al55 2.615(3) . ?
Al14 Al15 2.650(3) . ?
Al14 Al53 2.703(3) . ?
Al14 Al17 2.741(3) . ?
Al14 Al18 2.777(3) . ?
Al14 Al19 2.915(3) . ?
Al15 Al52 2.631(3) . ?
Al15 Al22 2.755(3) . ?
Al15 Al53 2.791(3) . ?
Al15 Al16 2.923(3) . ?
Al15 Al20 2.942(3) . ?
Al16 Al53 2.640(3) . ?
Al16 Al56 2.659(4) . ?
Al16 Al24 2.661(3) . ?
Al16 Al22 2.909(3) . ?
Al17 Al25 2.651(3) . ?
Al17 Al53 2.658(3) . ?
Al17 Al54 2.749(3) . ?
Al17 Al18 2.798(3) . ?
Al17 Al24 2.839(3) . ?
Al18 Al54 2.622(3) . ?
Al18 Al55 2.727(3) . ?
Al18 Al23 2.844(3) . ?
Al19 Al20 2.661(3) . ?
Al19 Al55 2.754(3) . ?
Al19 Al27 2.757(3) . ?
Al19 Al23 2.853(3) . ?
Al20 Al57 2.651(3) . ?
Al20 Al52 2.672(3) . ?
Al20 Al21 2.747(3) . ?
Al20 Al28 2.853(3) . ?
Al21 Al61 2.585(3) . ?
Al21 Al52 2.633(3) . ?
Al21 Al28 2.688(3) . ?
Al21 Al22 2.695(3) . ?
Al21 Al37 2.815(3) . ?
Al22 Al56 2.673(3) . ?
Al22 Al52 2.742(3) . ?
Al22 Al30 2.780(3) . ?
Al23 Al58 2.649(3) . ?
Al23 Al55 2.656(3) . ?
Al23 Al27 2.879(3) . ?
Al23 Al32 2.930(3) . ?
Al24 Al25 2.743(3) . ?
Al24 Al59 2.814(3) . ?
Al24 Al34 2.849(3) . ?
Al25 Al59 2.620(3) . ?
Al25 Al54 2.623(3) . ?
Al25 Al26 2.803(3) . ?
Al25 Al35 2.880(3) . ?
Al26 Al54 2.640(3) . ?
Al26 Al60 2.660(3) . ?
Al26 Al36 2.782(3) . ?
Al26 Al35 2.827(3) . ?
Al27 Al58 2.628(3) . ?
Al27 Al57 2.652(3) . ?
Al27 Al29 2.784(3) . ?
Al27 Al31 2.811(3) . ?
Al28 Al29 2.578(3) . ?
Al28 Al61 2.769(3) . ?
Al28 Al57 2.864(3) . ?
Al28 Al42 2.897(3) . ?
Al29 Al31 2.668(3) . ?
Al29 Al43 2.758(3) . ?
Al29 Al65 2.782(3) . ?
Al29 Al57 2.887(3) . ?
Al30 Al37 2.584(3) . ?
Al30 Al33 2.674(4) . ?
Al30 Al56 2.735(3) . ?
Al30 Al64 2.748(3) . ?
Al30 Al41 2.773(3) . ?
Al31 Al65 2.612(3) . ?
Al31 Al32 2.661(3) . ?
Al31 Al58 2.695(3) . ?
Al32 Al63 2.609(3) . ?
Al32 Al58 2.707(3) . ?
Al32 Al45 2.879(3) . ?
Al33 Al56 2.637(3) . ?
Al33 Al34 2.654(3) . ?
Al33 Al62 2.712(3) . ?
Al33 Al41 2.788(3) . ?
Al34 Al59 2.619(3) . ?
Al34 Al62 2.707(3) . ?
Al34 Al40 2.860(3) . ?
Al35 Al60 2.625(3) . ?
Al35 Al59 2.646(3) . ?
Al35 Al38 2.758(3) . ?
Al36 Al60 2.648(3) . ?
Al36 Al63 2.677(3) . ?
Al36 Al38 2.833(3) . ?
Al36 Al39 2.894(3) . ?
Al37 Al42 2.740(3) . ?
Al37 Al44 2.814(3) . ?
Al37 Al61 2.827(3) . ?
Al37 Al64 2.924(3) . ?
Al38 Al68 2.623(3) . ?
Al38 Al60 2.657(3) . ?
Al38 Al39 2.782(3) . ?
Al39 Al68 2.628(3) . ?
Al39 Al63 2.634(3) . ?
Al39 Al50 2.641(3) . ?
Al39 Al45 2.744(3) . ?
Al40 Al62 2.663(3) . ?
Al40 Al67 2.692(3) . ?
Al40 Al46 2.781(3) . ?
Al40 Al47 2.849(3) . ?
Al40 Al41 2.887(3) . ?
Al41 Al62 2.619(3) . ?
Al41 Al64 2.659(3) . ?
Al41 Al46 2.761(3) . ?
Al42 Al61 2.569(3) . ?
Al42 Al66 2.626(3) . ?
Al42 Al44 2.741(3) . ?
Al42 Al43 2.750(3) . ?
Al43 Al65 2.668(3) . ?
Al43 Al49 2.727(3) . ?
Al43 Al66 2.731(3) . ?
Al43 Al48 2.931(3) . ?
Al44 Al46 2.637(3) . ?
Al44 Al64 2.659(3) . ?
Al44 Al66 2.663(3) . ?
Al44 Al49 2.993(3) . ?
Al45 Al48 2.669(3) . ?
Al45 Al63 2.834(3) . ?
Al45 Al50 2.839(3) . ?
Al46 Al67 2.725(3) . ?
Al46 Al51 2.982(3) . ?
Al47 Al68 2.616(3) . ?
Al47 Al67 2.705(3) . ?
Al47 Al51 2.761(3) . ?
Al47 Al50 2.803(3) . ?
Al48 Al69 2.626(3) . ?
Al48 Al65 2.683(3) . ?
Al48 Al49 2.882(3) . ?
Al49 Al66 2.644(3) . ?
Al49 Al51 2.644(3) . ?
Al49 Al69 2.825(3) . ?
Al50 Al69 2.647(3) . ?
Al50 Al51 2.749(3) . ?
Al50 Al68 2.766(3) . ?
Al51 Al67 2.627(3) . ?
Al51 Al69 2.711(3) . ?
Al52 N1 1.835(6) . ?
Al53 N2 1.831(6) . ?
Al54 N3 1.825(7) . ?
Al55 N4 1.816(6) . ?
Al56 N5 1.827(7) . ?
Al57 N6 1.843(7) . ?
Al58 N7 1.828(6) . ?
Al59 N8 1.813(7) . ?
Al60 N9 1.812(6) . ?
Al61 N10 1.810(7) . ?
Al62 N11 1.822(7) . ?
Al63 N12 1.826(7) . ?
Al64 N13 1.830(7) . ?
Al65 N14 1.828(7) . ?
Al66 N15 1.832(7) . ?
Al67 N16 1.807(7) . ?
Al68 N17 1.818(6) . ?
Al69 N18 1.828(7) . ?
Si1 N1 1.729(7) . ?
Si1 C3 1.807(15) . ?
Si1 C2 1.848(14) . ?
Si1 C1 1.873(13) . ?
Si2 N1 1.720(8) . ?
Si2 C6 1.845(12) . ?
Si2 C5 1.884(13) . ?
Si2 C4 1.897(13) . ?
Si3 N2 1.720(7) . ?
Si3 C9 1.827(15) . ?
Si3 C7 1.844(11) . ?
Si3 C8 1.850(11) . ?
Si4 N2 1.730(7) . ?
Si4 C12 1.847(14) . ?
Si4 C11 1.851(12) . ?
Si4 C10 1.865(10) . ?
Si5 N3 1.721(9) . ?
Si5 C14 1.84(2) . ?
Si5 C13 1.87(2) . ?
Si5 C15 1.88(2) . ?
Si6 N3 1.728(9) . ?
Si6 C16 1.826(18) . ?
Si6 C18 1.835(16) . ?
Si6 C17 1.85(2) . ?
Si7 N4 1.723(7) . ?
Si7 C21 1.824(12) . ?
Si7 C20 1.856(13) . ?
Si7 C19 1.868(13) . ?
Si8 N4 1.712(8) . ?
Si8 C22 1.779(18) . ?
Si8 C24 1.862(12) . ?
Si8 C23 1.898(15) . ?
Si9 N5 1.726(7) . ?
Si9 C26 1.859(11) . ?
Si9 C25 1.869(12) . ?
Si9 C27 1.881(12) . ?
Si10 N5 1.736(8) . ?
Si10 C30 1.837(13) . ?
Si10 C29 1.838(12) . ?
Si10 C28 1.860(11) . ?
Si11 N6 1.704(8) . ?
Si11 C33 1.846(13) . ?
Si11 C31 1.850(16) . ?
Si11 C32 1.870(15) . ?
Si12 N6 1.730(8) . ?
Si12 C36 1.851(15) . ?
Si12 C34 1.866(11) . ?
Si12 C35 1.903(15) . ?
Si13 N7 1.724(7) . ?
Si13 C38 1.848(12) . ?
Si13 C37 1.897(12) . ?
Si13 C39 1.899(12) . ?
Si14 N7 1.735(7) . ?
Si14 C42 1.822(11) . ?
Si14 C41 1.845(10) . ?
Si14 C40 1.858(10) . ?
Si15 N8 1.739(8) . ?
Si15 C45 1.851(12) . ?
Si15 C44 1.854(12) . ?
Si15 C43 1.888(14) . ?
Si16 N8 1.726(7) . ?
Si16 C48 1.836(13) . ?
Si16 C46 1.836(11) . ?
Si16 C47 1.885(14) . ?
Si17 N9 1.737(8) . ?
Si17 C51 1.813(12) . ?
Si17 C49 1.864(12) . ?
Si17 C50 1.885(14) . ?
Si18 N9 1.733(7) . ?
Si18 C52 1.806(13) . ?
Si18 C54 1.860(10) . ?
Si18 C53 1.885(13) . ?
Si19 N10 1.735(8) . ?
Si19 C57 1.844(14) . ?
Si19 C55 1.865(14) . ?
Si19 C56 1.910(18) . ?
Si20 N10 1.720(8) . ?
Si20 C59 1.884(14) . ?
Si20 C58 1.89(2) . ?
Si20 C60 1.925(17) . ?
Si21 N11 1.731(8) . ?
Si21 C61 1.811(14) . ?
Si21 C62 1.856(13) . ?
Si21 C63 1.923(15) . ?
Si22 N11 1.734(8) . ?
Si22 C66 1.851(11) . ?
Si22 C65 1.860(10) . ?
Si22 C64 1.863(11) . ?
Si23 N12 1.734(8) . ?
Si23 C67 1.834(13) . ?
Si23 C68 1.847(12) . ?
Si23 C69 1.869(16) . ?
Si24 N12 1.721(8) . ?
Si24 C70 1.806(15) . ?
Si24 C71 1.823(15) . ?
Si24 C72 1.877(17) . ?
Si25 C73B 1.61(3) . ?
Si25 C75B 1.61(3) . ?
Si25 N13 1.692(8) . ?
Si25 C74B 1.94(3) . ?
Si25 C74A 2.05(3) . ?
Si25 C75A 2.06(2) . ?
Si25 C73A 2.06(3) . ?
Si26 N13 1.712(8) . ?
Si26 C78 1.860(15) . ?
Si26 C77 1.872(14) . ?
Si26 C76 1.874(14) . ?
Si27 N14 1.735(8) . ?
Si27 C80 1.830(12) . ?
Si27 C79 1.859(11) . ?
Si27 C81 1.874(14) . ?
Si28 N14 1.730(8) . ?
Si28 C83 1.854(12) . ?
Si28 C82 1.862(12) . ?
Si28 C84 1.872(13) . ?
Si29 N15 1.727(8) . ?
Si29 C86 1.821(14) . ?
Si29 C85 1.829(17) . ?
Si29 C87 1.91(2) . ?
Si30 N15 1.718(8) . ?
Si30 C89 1.829(13) . ?
Si30 C88 1.856(14) . ?
Si30 C90 1.871(13) . ?
Si31 N16 1.711(9) . ?
Si31 C93 1.842(16) . ?
Si31 C91 1.861(16) . ?
Si31 C92 1.871(14) . ?
Si32 N16 1.757(9) . ?
Si32 C94 1.87(2) . ?
Si32 C96 1.89(2) . ?
Si32 C95 1.915(17) . ?
Si33 N17 1.726(8) . ?
Si33 C99 1.814(19) . ?
Si33 C97 1.832(18) . ?
Si33 C98 1.837(12) . ?
Si34 N17 1.721(8) . ?
Si34 C101 1.800(19) . ?
Si34 C105 1.813(18) . ?
Si34 C102 1.828(17) . ?
Si34 C103 1.842(19) . ?
Si34 C104 1.851(19) . ?
Si34 C100 1.854(19) . ?
Si35 N18 1.733(9) . ?
Si35 C106 1.833(16) . ?
Si35 C107 1.868(19) . ?
Si35 C108 1.897(19) . ?
Si36 N18 1.700(9) . ?
Si36 C110 1.844(17) . ?
Si36 C111 1.86(2) . ?
Si36 C109 1.880(13) . ?
C201 C202 1.3900 . ?
C201 C200 1.3900 . ?
C202 C203 1.3900 . ?
C203 C204 1.3900 . ?
C204 C205 1.3900 . ?
C205 C200 1.3900 . ?
C301 C302 1.3900 . ?
C301 C306 1.3900 . ?
C302 C303 1.3900 . ?
C303 C304 1.3900 . ?
C304 C305 1.3900 . ?
C305 C306 1.3900 . ?
Li1 O3 1.7867 . ?
Li1 O2 2.00700(12) . ?
Li1 O1 2.24111(12) . ?
Li2 O4 2.04472(15) 3_566 ?
Li2 O4 2.04476(14) . ?
Li2 O5 2.1461 3_566 ?
Li2 O5 2.1462 . ?
